data_7702369
loop_
_publ_author_name
'Zhu, Nianyong'
'Fenske, Dieter'

_publ_section_title
;
 Novel Cu--Se clusters with Se--layer structures:
 [Cu32Se7(SenBu)18(PiPr3)6], [Cu50Se20(SetBu)10(PiPr3)10],
 [Cu73Se35(SePh)3(PiPr3)21], [Cu140Se70(PEt3)34] and [Cu140Se70(PEt3)36]
;
_journal_issue 7
_journal_name_full 'Journal of the Chemical Society, Dalton Transactions'
_journal_page_first 1067
_journal_paper_doi 10.1039/a900021f
_journal_year 1999
_chemical_compound_source 'pentane solution'
_chemical_formula_moiety 'C216 H540 Cu140 P36 Se70'
_chemical_formula_structural 'C216 H540 Cu140 P36 Se70'
_chemical_formula_sum 'C216 H540 Cu140 P36 Se70'
_chemical_formula_weight 18676.20
_chemical_name_common Copper-selenide-nanocluster
_chemical_name_systematic
;
 The CIF file for the structure of Nr. 6
;
_space_group_IT_number 11
_space_group_name_Hall '-P 2yb'
_space_group_name_H-M_alt 'P 1 21/m 1'
_symmetry_cell_setting monoclinic
_symmetry_space_group_name_H-M 'P 1 21/m 1'
_atom_sites_solution_hydrogens geom
_atom_sites_solution_primary direct
_atom_sites_solution_secondary difmap
_audit_creation_method SHELXL
_cell_angle_alpha 90.00
_cell_angle_beta 97.92(3)
_cell_angle_gamma 90.00
_cell_formula_units_Z 2
_cell_length_a 31.650(6)
_cell_length_b 22.550(5)
_cell_length_c 37.840(8)
_cell_measurement_temperature 203(2)
_cell_volume 26749(10)
_computing_cell_refinement Stoe-IPDS-software
_computing_data_collection Stoe-IPDS-software
_computing_data_reduction Stoe-IPDS-software
_computing_molecular_graphics SCHAKAL-97
_computing_structure_refinement 'SHELXL-93 (Sheldrick, 1993)'
_computing_structure_solution 'SHELXS-86 (Sheldrick, 1990)'
_diffrn_ambient_temperature 203(2)
_diffrn_measurement_device Stoe-IPDS
_diffrn_measurement_method Imaging-plate
_diffrn_radiation_monochromator graphite
_diffrn_radiation_source 'fine-focus sealed tube'
_diffrn_radiation_type MoKa
_diffrn_radiation_wavelength 0.71073
_diffrn_reflns_av_R_equivalents 0.1661
_diffrn_reflns_av_sigmaI/netI 0.1954
_diffrn_reflns_limit_h_max 32
_diffrn_reflns_limit_h_min -35
_diffrn_reflns_limit_k_max 25
_diffrn_reflns_limit_k_min -25
_diffrn_reflns_limit_l_max 41
_diffrn_reflns_limit_l_min -43
_diffrn_reflns_number 110121
_diffrn_reflns_theta_max 24.08
_diffrn_reflns_theta_min 1.81
_exptl_absorpt_coefficient_mu 10.276
_exptl_crystal_colour Black
_exptl_crystal_density_diffrn 2.308
_exptl_crystal_description Plate
_exptl_crystal_F_000 17632
_exptl_crystal_size_max 0.30
_exptl_crystal_size_mid 0.20
_exptl_crystal_size_min 0.20
_refine_diff_density_max 2.274
_refine_diff_density_min -1.194
_refine_diff_density_rms 0.209
_refine_ls_extinction_method none
_refine_ls_goodness_of_fit_all 1.092
_refine_ls_goodness_of_fit_obs 1.440
_refine_ls_hydrogen_treatment None
_refine_ls_matrix_type full
_refine_ls_number_parameters 1371
_refine_ls_number_reflns 42694
_refine_ls_number_restraints 0
_refine_ls_restrained_S_all 1.099
_refine_ls_restrained_S_obs 1.440
_refine_ls_R_factor_all 0.2611
_refine_ls_R_factor_obs 0.0867
_refine_ls_shift/esd_max -3.521
_refine_ls_shift/esd_mean 0.127
_refine_ls_structure_factor_coef Fsqd
_refine_ls_weighting_details 'w=3D1/[s^2^(Fo^2^)+( 0.1000P)^2^+0.0000P] where = P=3D(Fo^2^+2Fc^2^)/3''
_refine_ls_weighting_scheme calc
_refine_ls_wR_factor_all 0.3236
_refine_ls_wR_factor_obs 0.2196
_reflns_number_observed 12326
_reflns_number_total 42703
_reflns_observed_criterion >2sigma(I)
_cod_data_source_file 900021f.txt
_cod_data_source_block Cu140Se70(PEt3)36
_cod_depositor_comments
;
The following automatic conversions were performed:

data item '_symmetry_cell_setting' value 'Monoclinic' was changed to
'monoclinic' in accordance with the
/home/saulius/struct/COD-crude-data/automatic-downloads/DataCite-retrospective/RSC/depositions/lib/dictionaries/cif_core.dic
dictionary named 'cif_core.dic' version 2.4.2 last updated on
2011-04-26.

data item '_refine_ls_weighting_scheme' value 'calc
w=3D1/[s^2^(Fo^2^)+( 0.1000P)^2^+0.0000P] where =
P=3D(Fo^2^+2Fc^2^)/3'' was changed to 'calc'. A new data item
'_refine_ls_weighting_details' was created with the value set to
'w=3D1/[s^2^(Fo^2^)+( 0.1000P)^2^+0.0000P] where =
P=3D(Fo^2^+2Fc^2^)/3''.

Automatic conversion script
Id: cif_fix_values 6909 2019-04-08 15:41:33Z antanas 
;
_cod_original_cell_volume 26749(9)
_cod_original_sg_symbol_H-M P2(1)/m
_cod_database_code 7702369

loop_
_symmetry_equiv_pos_as_xyz
'x, y, z'
'-x, y+1/2, -z'
'-x, -y, -z'
'x, -y-1/2, z'

loop_
_atom_site_aniso_label
_atom_site_aniso_U_11
_atom_site_aniso_U_22
_atom_site_aniso_U_33
_atom_site_aniso_U_23
_atom_site_aniso_U_13
_atom_site_aniso_U_12
Cu1 0.190(6) 0.110(3) 0.115(4) 0.009(3) -0.058(4) -0.025(4)
Cu2 0.053(2) 0.122(3) 0.092(3) 0.006(2) -0.001(2) -0.017(2)
Cu3 0.066(3) 0.083(3) 0.194(5) -0.015(3) -0.019(3) -0.003(2)
Cu4 0.140(5) 0.094(3) 0.117(4) -0.005(3) 0.061(3) -0.009(3)
Cu5 0.064(3) 0.114(3) 0.080(2) -0.014(2) 0.000(2) -0.008(2)
Cu6 0.071(3) 0.101(3) 0.079(2) -0.005(2) 0.012(2) 0.007(2)
Cu7 0.048(3) 0.150(4) 0.131(4) 0.012(3) 0.013(2) -0.025(2)
Cu8 0.071(3) 0.124(3) 0.061(2) 0.012(2) 0.006(2) 0.001(2)
Cu9 0.125(4) 0.090(3) 0.150(4) -0.033(3) 0.055(3) 0.016(3)
Cu10 0.143(5) 0.104(3) 0.153(4) 0.008(3) 0.101(4) 0.015(3)
Cu11 0.067(3) 0.113(3) 0.068(2) -0.008(2) 0.017(2) 0.017(2)
Cu12 0.073(3) 0.140(3) 0.065(2) 0.017(2) -0.007(2) 0.008(2)
Cu13 0.092(4) 0.104(3) 0.219(6) 0.015(4) -0.063(4) -0.011(3)
Cu14 0.068(3) 0.151(4) 0.070(2) 0.018(2) 0.012(2) 0.001(2)
Cu15 0.087(3) 0.108(3) 0.067(2) -0.001(2) 0.032(2) 0.014(2)
Cu16 0.166(6) 0.121(4) 0.137(4) 0.010(3) 0.098(4) 0.009(3)
Cu17 0.078(3) 0.185(4) 0.058(2) 0.009(3) 0.018(2) 0.037(3)
Cu18 0.151(5) 0.106(3) 0.075(3) 0.000(2) -0.027(3) 0.001(3)
Cu19 0.101(3) 0.142(4) 0.061(2) 0.020(2) 0.012(2) -0.012(3)
Cu20 0.113(4) 0.118(3) 0.127(4) 0.003(3) 0.019(3) 0.001(3)
Cu21 0.059(3) 0.144(4) 0.197(5) 0.020(4) 0.016(3) -0.006(3)
Cu22 0.056(3) 0.085(3) 0.248(6) -0.002(3) 0.015(3) -0.002(2)
Cu23 0.065(3) 0.100(3) 0.069(2) -0.006(2) 0.016(2) 0.008(2)
Cu24 0.059(3) 0.116(3) 0.088(3) -0.007(2) 0.029(2) 0.006(2)
Cu25 0.068(3) 0.248(6) 0.085(3) 0.030(3) 0.004(2) -0.036(3)
Cu26 0.057(3) 0.140(3) 0.070(2) 0.006(2) 0.008(2) 0.018(2)
Cu27 0.102(4) 0.091(3) 0.124(4) -0.003(3) 0.020(3) -0.003(2)
Cu28 0.104(4) 0.082(3) 0.125(4) 0.010(2) 0.013(3) 0.002(2)
Cu29 0.051(3) 0.204(5) 0.093(3) -0.002(3) 0.010(2) -0.028(3)
Cu30 0.072(3) 0.112(3) 0.069(2) -0.015(2) 0.007(2) -0.010(2)
Cu31 0.074(3) 0.124(3) 0.090(3) 0.015(2) 0.015(2) 0.007(2)
Cu32 0.052(3) 0.176(4) 0.095(3) -0.039(3) 0.014(2) -0.017(3)
Cu33 0.075(3) 0.198(5) 0.088(3) 0.018(3) 0.025(2) -0.017(3)
Cu34 0.049(2) 0.144(3) 0.079(2) 0.002(2) 0.011(2) 0.020(2)
Cu35 0.060(3) 0.213(5) 0.101(3) 0.023(3) 0.019(2) -0.025(3)
Cu36 0.097(4) 0.151(4) 0.101(3) 0.004(3) 0.019(3) -0.027(3)
Cu37 0.142(5) 0.106(3) 0.121(4) 0.054(3) 0.025(3) 0.025(3)
Cu38 0.137(5) 0.135(4) 0.241(7) -0.014(4) 0.124(5) -0.019(4)
Cu39 0.179(6) 0.174(5) 0.083(3) 0.005(3) -0.003(3) -0.034(4)
Cu40 0.124(5) 0.118(4) 0.150(4) -0.010(3) 0.011(3) -0.062(3)
Cu41 0.239(7) 0.075(3) 0.065(3) 0.003(2) 0.003(3) 0.006(3)
Cu42 0.053(3) 0.143(4) 0.108(3) -0.015(3) -0.011(2) -0.018(2)
Cu43 0.094(7) 0.133(7) 0.107(6) -0.003(6) 0.010(5) -0.002(6)
Cu44 0.088(3) 0.114(3) 0.092(3) 0.018(2) 0.014(2) -0.001(2)
Cu45 0.099(4) 0.147(4) 0.117(4) 0.008(3) 0.015(3) 0.026(3)
Cu46 0.073(3) 0.082(2) 0.077(2) -0.003(2) 0.013(2) 0.007(2)
Cu47 0.087(3) 0.128(4) 0.107(3) 0.008(3) 0.008(3) -0.025(3)
Cu48 0.101(4) 0.109(3) 0.100(3) -0.014(3) 0.008(3) -0.007(3)
Cu49 0.102(4) 0.195(5) 0.126(4) 0.005(4) 0.038(3) -0.040(4)
Cu50 0.048(3) 0.132(5) 0.083(4) 0.000 0.002(3) 0.000
Cu51 0.038(3) 0.127(4) 0.093(4) 0.000 -0.003(3) 0.000
Cu52 0.069(4) 0.108(4) 0.071(3) 0.000 0.005(3) 0.000
Cu53 0.074(4) 0.115(4) 0.055(3) 0.000 0.006(3) 0.000
Cu54 0.067(4) 0.085(3) 0.073(3) 0.000 0.031(3) 0.000
Cu55 0.057(4) 0.188(6) 0.091(4) 0.000 0.023(3) 0.000
Cu56 0.055(2) 0.110(3) 0.060(2) 0.006(2) 0.007(2) 0.008(2)
Cu57 0.050(2) 0.096(3) 0.059(2) 0.004(2) 0.008(2) 0.000(2)
Cu58 0.054(2) 0.105(3) 0.070(2) -0.001(2) 0.013(2) 0.008(2)
Cu59 0.050(2) 0.114(3) 0.063(2) 0.007(2) 0.010(2) -0.009(2)
Cu60 0.052(2) 0.093(2) 0.063(2) 0.003(2) 0.007(2) -0.003(2)
Cu61 0.065(3) 0.138(3) 0.070(2) 0.012(2) 0.016(2) -0.014(2)
Cu62 0.064(3) 0.096(3) 0.065(2) -0.006(2) 0.009(2) -0.003(2)
Cu63 0.057(3) 0.149(4) 0.081(3) 0.011(3) 0.008(2) -0.022(2)
Cu64 0.053(2) 0.110(3) 0.076(2) -0.003(2) 0.005(2) -0.009(2)
Cu65 0.104(11) 0.415(23) 0.121(10) 0.000 0.037(8) 0.000
Cu66 0.095(10) 0.342(18) 0.105(8) 0.000 0.018(7) 0.000
Cu67 0.067(8) 0.385(20) 0.091(7) 0.000 0.020(6) 0.000
Cu68 0.044(5) 0.210(10) 0.055(5) 0.000 0.000(4) 0.000
Cu69 0.060(6) 0.275(13) 0.060(5) 0.000 0.008(4) 0.000
Cu70 0.036(5) 0.223(10) 0.054(5) 0.000 0.011(4) 0.000
Cu71 0.112(5) 0.234(7) 0.400(12) 0.142(8) -0.099(6) -0.071(5)
Cu72 0.120(5) 0.212(5) 0.111(4) -0.013(4) 0.009(3) 0.056(4)
Cu73 0.167(8) 0.215(8) 0.070(4) 0.000 0.012(5) 0.000
Cu74 0.226(9) 0.356(10) 0.130(5) 0.046(6) 0.042(5) 0.072(8)
Cu75 0.107(6) 0.413(11) 0.259(9) -0.085(8) 0.032(6) -0.065(7)
Cu76 0.135(8) 0.282(11) 0.182(9) 0.000 0.104(7) 0.000
Cu77 0.093(4) 0.276(7) 0.128(4) 0.054(5) -0.021(3) -0.029(4)
Cu78 0.077(4) 0.334(8) 0.182(6) -0.100(6) 0.043(4) -0.010(5)
Cu79 0.054(4) 0.215(7) 0.117(5) 0.000 0.002(4) 0.000
Se1 0.064(3) 0.105(3) 0.070(3) 0.000 0.008(2) 0.000
Se2 0.059(2) 0.108(2) 0.070(2) -0.001(2) 0.003(2) -0.020(2)
Se3 0.065(2) 0.095(2) 0.073(2) -0.012(2) 0.004(2) -0.015(2)
Se4 0.091(3) 0.119(3) 0.067(2) -0.021(2) -0.006(2) -0.013(2)
Se5 0.058(3) 0.118(4) 0.075(3) 0.000 0.002(2) 0.000
Se6 0.074(3) 0.138(4) 0.058(3) 0.000 -0.010(2) 0.000
Se7 0.061(3) 0.105(3) 0.067(3) 0.000 0.015(2) 0.000
Se8 0.062(3) 0.116(4) 0.062(3) 0.000 0.015(2) 0.000
Se9 0.052(3) 0.131(4) 0.052(2) 0.000 0.016(2) 0.000
Se10 0.062(2) 0.111(2) 0.064(2) 0.017(2) 0.020(2) -0.005(2)
Se11 0.047(3) 0.126(4) 0.051(2) 0.000 0.009(2) 0.000
Se12 0.044(3) 0.115(3) 0.073(3) 0.000 0.018(2) 0.000
Se13 0.052(2) 0.103(2) 0.063(2) 0.000(2) 0.0085(15) -0.021(2)
Se14 0.045(3) 0.099(3) 0.068(3) 0.000 0.015(2) 0.000
Se15 0.052(2) 0.109(2) 0.066(2) 0.014(2) 0.0056(15) 0.021(2)
Se16 0.055(3) 0.134(4) 0.065(3) 0.000 0.009(2) 0.000
Se17 0.057(3) 0.078(3) 0.062(3) 0.000 0.003(2) 0.000
Se18 0.049(3) 0.079(3) 0.070(3) 0.000 -0.001(2) 0.000
Se19 0.060(2) 0.169(4) 0.097(3) 0.011(2) 0.003(2) 0.042(2)
Se20 0.050(2) 0.111(2) 0.071(2) -0.002(2) 0.0095(15) 0.026(2)
Se21 0.055(2) 0.082(2) 0.062(2) -0.0047(15) 0.0078(14) 0.0088(15)
Se22 0.059(2) 0.077(2) 0.057(2) -0.0094(15) 0.0082(14) 0.0067(15)
Se23 0.065(2) 0.090(2) 0.062(2) -0.017(2) 0.0069(15) -0.005(2)
Se24 0.050(3) 0.089(3) 0.056(2) 0.000 0.005(2) 0.000
Se25 0.044(3) 0.146(4) 0.069(3) 0.000 0.018(2) 0.000
Se26 0.039(3) 0.179(5) 0.068(3) 0.000 0.010(2) 0.000
Se27 0.044(3) 0.111(3) 0.064(3) 0.000 0.001(2) 0.000
Se28 0.040(3) 0.228(6) 0.091(4) 0.000 0.007(3) 0.000
Se29 0.060(3) 0.140(4) 0.066(3) 0.000 0.010(2) 0.000
Se30 0.048(3) 0.094(3) 0.053(2) 0.000 0.015(2) 0.000
Se31 0.049(3) 0.089(3) 0.047(2) 0.000 0.008(2) 0.000
Se32 0.039(3) 0.115(3) 0.054(2) 0.000 0.009(2) 0.000
Se33 0.049(2) 0.096(2) 0.059(2) 0.019(2) 0.0059(14) -0.001(2)
Se34 0.041(3) 0.100(3) 0.055(2) 0.000 0.011(2) 0.000
Se35 0.049(2) 0.099(2) 0.062(2) 0.016(2) 0.0089(14) 0.006(2)
Se36 0.049(2) 0.077(2) 0.054(2) 0.0000(14) 0.0109(13) 0.0014(14)
Se37 0.052(2) 0.085(2) 0.067(2) 0.007(2) 0.0109(15) 0.0110(15)
Se38 0.033(2) 0.091(3) 0.048(2) 0.000 0.010(2) 0.000
Se39 0.060(2) 0.112(2) 0.074(2) 0.012(2) 0.019(2) -0.019(2)
Se40 0.062(2) 0.149(3) 0.075(2) 0.019(2) 0.023(2) -0.021(2)
Se41 0.059(2) 0.081(2) 0.060(2) -0.0076(15) 0.0037(14) -0.0098(15)
Se42 0.053(2) 0.135(3) 0.077(2) 0.009(2) 0.012(2) -0.028(2)
Se43 0.053(4) 0.231(7) 0.094(4) 0.000 0.026(3) 0.000
Se44 0.086(3) 0.233(5) 0.107(3) 0.026(3) 0.049(2) -0.032(3)
Se45 0.071(4) 0.321(9) 0.105(4) 0.000 0.055(4) 0.000
Se46 0.040(3) 0.150(4) 0.071(3) 0.000 0.004(2) 0.000
Se47 0.038(3) 0.109(3) 0.060(2) 0.000 0.010(2) 0.000
Se48 0.066(4) 0.189(5) 0.077(3) 0.000 0.023(3) 0.000
Se49 0.063(2) 0.178(4) 0.081(2) 0.019(2) 0.018(2) -0.040(2)

loop_
_atom_site_label
_atom_site_type_symbol
_atom_site_fract_x
_atom_site_fract_y
_atom_site_fract_z
_atom_site_U_iso_or_equiv
_atom_site_thermal_displace_type
_atom_site_occupancy
_atom_site_calc_flag
_atom_site_refinement_flags
Cu1 Cu 0.3656(2) 0.3042(2) 0.37567(13) 0.145(2) Uani 1 d .
Cu2 Cu 0.39111(12) 0.3650(2) 0.43290(10) 0.0899(12) Uani 1 d .
Cu3 Cu 0.20855(14) 0.3042(2) 0.49482(14) 0.118(2) Uani 1 d .
Cu4 Cu 0.3426(2) 0.3043(2) 0.46918(12) 0.113(2) Uani 1 d .
Cu5 Cu 0.34032(12) 0.3488(2) 0.53212(10) 0.0869(11) Uani 1 d .
Cu6 Cu 0.06270(12) 0.3508(2) 0.38361(9) 0.0836(11) Uani 1 d .
Cu7 Cu 0.31238(12) 0.3619(2) 0.25806(12) 0.1094(14) Uani 1 d .
Cu8 Cu -0.02026(12) 0.3662(2) 0.10852(9) 0.0856(11) Uani 1 d .
Cu9 Cu 0.1432(2) 0.3067(2) 0.31174(13) 0.118(2) Uani 1 d .
Cu10 Cu -0.0581(2) 0.3043(2) 0.15180(14) 0.126(2) Uani 1 d .
Cu11 Cu -0.06149(12) 0.3655(2) 0.32430(9) 0.0820(11) Uani 1 d .
Cu12 Cu 0.08970(12) 0.3622(2) 0.18427(9) 0.0938(12) Uani 1 d .
Cu13 Cu 0.0472(2) 0.3042(2) 0.1305(2) 0.146(2) Uani 1 d .
Cu14 Cu 0.22365(12) 0.3652(2) 0.06053(9) 0.0959(13) Uani 1 d .
Cu15 Cu 0.15035(13) 0.3620(2) 0.37457(9) 0.0854(11) Uani 1 d .
Cu16 Cu 0.1789(2) 0.3045(2) 0.10031(14) 0.134(2) Uani 1 d .
Cu17 Cu -0.05571(13) 0.3657(2) 0.21287(9) 0.1061(15) Uani 1 d .
Cu18 Cu -0.0798(2) 0.3040(2) 0.26661(11) 0.115(2) Uani 1 d .
Cu19 Cu 0.19081(14) 0.3593(2) 0.16350(9) 0.1011(13) Uani 1 d .
Cu20 Cu 0.2794(2) 0.3145(2) 0.18810(13) 0.120(2) Uani 1 d .
Cu21 Cu 0.29171(15) 0.3044(2) 0.0821(2) 0.134(2) Uani 1 d .
Cu22 Cu 0.00762(14) 0.3043(2) 0.3397(2) 0.130(2) Uani 1 d .
Cu23 Cu 0.13996(11) 0.3663(2) 0.48441(9) 0.0774(10) Uani 1 d .
Cu24 Cu 0.06689(12) 0.3601(2) 0.30905(10) 0.0859(11) Uani 1 d .
Cu25 Cu 0.33835(14) 0.3666(3) 0.13419(11) 0.134(2) Uani 1 d .
Cu26 Cu -0.13261(12) 0.3481(2) 0.16029(9) 0.0890(12) Uani 1 d .
Cu27 Cu 0.03775(15) 0.3153(2) 0.23554(12) 0.1055(14) Uani 1 d .
Cu28 Cu 0.23587(15) 0.3144(2) 0.39475(12) 0.1040(14) Uani 1 d .
Cu29 Cu 0.43337(13) 0.3659(2) 0.22533(11) 0.116(2) Uani 1 d .
Cu30 Cu 0.26196(12) 0.3483(2) 0.54732(9) 0.0843(11) Uani 1 d .
Cu31 Cu 0.11352(13) 0.3521(2) 0.11479(10) 0.0954(12) Uani 1 d .
Cu32 Cu 0.27059(12) 0.3671(2) 0.47047(11) 0.1077(14) Uani 1 d .
Cu33 Cu 0.35875(14) 0.3485(2) 0.06016(11) 0.119(2) Uani 1 d .
Cu34 Cu -0.14562(11) 0.3478(2) 0.22675(10) 0.0901(12) Uani 1 d .
Cu35 Cu 0.42296(14) 0.3489(2) 0.11139(12) 0.124(2) Uani 1 d .
Cu36 Cu 0.37571(15) 0.3529(2) 0.31933(12) 0.1158(15) Uani 1 d .
Cu37 Cu 0.1583(2) 0.3064(2) 0.21805(13) 0.122(2) Uani 1 d .
Cu38 Cu 0.3857(2) 0.3046(2) 0.2626(2) 0.162(3) Uani 1 d .
Cu39 Cu 0.4031(2) 0.3046(2) 0.17027(12) 0.147(2) Uani 1 d .
Cu40 Cu 0.2511(2) 0.3067(2) 0.28790(14) 0.131(2) Uani 1 d .
Cu41 Cu 0.1205(2) 0.3044(2) 0.42708(10) 0.128(2) Uani 1 d .
Cu42 Cu 0.29556(12) 0.3597(2) 0.34517(11) 0.1034(13) Uani 1 d .
Cu43 Cu 0.1850(3) 0.3561(4) 0.2725(2) 0.112(3) Uani 0.50 d P
Cu44 Cu 0.13085(14) 0.4483(2) 0.15208(11) 0.0976(13) Uani 1 d .
Cu45 Cu -0.1164(2) 0.4470(2) 0.19858(13) 0.121(2) Uani 1 d .
Cu46 Cu 0.09181(12) 0.44748(15) 0.35687(9) 0.0770(10) Uani 1 d .
Cu47 Cu 0.33023(14) 0.4487(2) 0.30866(12) 0.1078(14) Uani 1 d .
Cu48 Cu 0.29307(15) 0.4460(2) 0.52069(11) 0.1039(14) Uani 1 d .
Cu49 Cu 0.3766(2) 0.4463(2) 0.09832(14) 0.139(2) Uani 1 d .
Cu50 Cu -0.1051(2) 0.2500 0.20028(14) 0.088(2) Uani 1 d S
Cu51 Cu 0.3327(2) 0.2500 0.31039(14) 0.087(2) Uani 1 d S
Cu52 Cu 0.2890(2) 0.2500 0.51496(13) 0.083(2) Uani 1 d S
Cu53 Cu 0.1315(2) 0.2500 0.15013(13) 0.082(2) Uani 1 d S
Cu54 Cu 0.0890(2) 0.2500 0.35737(13) 0.0731(14) Uani 1 d S
Cu55 Cu 0.3711(2) 0.2500 0.1042(2) 0.111(2) Uani 1 d S
Cu56 Cu 0.00713(11) 0.3924(2) 0.17550(8) 0.0753(10) Uani 1 d .
Cu57 Cu 0.10742(10) 0.38946(15) 0.25343(8) 0.0682(9) Uani 1 d .
Cu58 Cu -0.01099(11) 0.3912(2) 0.27739(9) 0.0760(10) Uani 1 d .
Cu59 Cu 0.23377(11) 0.3896(2) 0.22762(9) 0.0754(10) Uani 1 d .
Cu60 Cu 0.21288(11) 0.38880(15) 0.33616(8) 0.0689(9) Uani 1 d .
Cu61 Cu 0.25369(12) 0.3908(2) 0.12639(9) 0.0901(12) Uani 1 d .
Cu62 Cu 0.19211(11) 0.3922(2) 0.43849(9) 0.0747(10) Uani 1 d .
Cu63 Cu 0.35321(12) 0.3920(2) 0.20355(10) 0.0957(13) Uani 1 d .
Cu64 Cu 0.31070(11) 0.3908(2) 0.41408(9) 0.0799(11) Uani 1 d .
Cu65 Cu 0.0141(4) 0.2500 0.1714(3) 0.211(7) Uani 0.67 d SP
Cu66 Cu 0.1845(4) 0.2500 0.4350(3) 0.180(6) Uani 0.67 d SP
Cu67 Cu 0.3556(4) 0.2500 0.2110(3) 0.180(6) Uani 0.67 d SP
Cu68 Cu 0.3148(3) 0.2500 0.4087(2) 0.104(3) Uani 0.67 d SP
Cu69 Cu -0.0068(3) 0.2500 0.2833(2) 0.131(4) Uani 0.67 d SP
Cu70 Cu 0.2461(2) 0.2500 0.1256(2) 0.104(3) Uani 0.67 d SP
Cu71 Cu 0.3694(2) 0.3315(3) 0.6075(3) 0.261(5) Uani 1 d .
Cu72 Cu 0.2844(2) 0.3151(3) 0.61462(13) 0.148(2) Uani 1 d .
Cu73 Cu 0.3241(3) 0.2500 0.5764(2) 0.151(3) Uani 1 d S
Cu74 Cu 0.4090(3) 0.3264(4) 0.0103(2) 0.236(4) Uani 1 d .
Cu75 Cu 0.4771(2) 0.3213(4) 0.0645(2) 0.259(4) Uani 1 d .
Cu76 Cu 0.4178(3) 0.2500 0.0583(3) 0.192(4) Uani 1 d S
Cu77 Cu -0.2147(2) 0.3203(3) 0.13762(14) 0.169(2) Uani 1 d .
Cu78 Cu -0.2294(2) 0.3225(3) 0.2098(2) 0.195(3) Uani 1 d .
Cu79 Cu -0.1811(2) 0.2500 0.1848(2) 0.130(2) Uani 1 d S
Se1 Se 0.23740(14) 0.2500 0.56193(11) 0.0797(13) Uani 1 d S
Se2 Se 0.36160(10) 0.40994(14) 0.37160(8) 0.0795(9) Uani 1 d .
Se3 Se 0.34339(10) 0.40866(13) 0.47608(8) 0.0781(9) Uani 1 d .
Se4 Se 0.31872(11) 0.4046(2) 0.58066(8) 0.0940(11) Uani 1 d .
Se5 Se 0.37208(14) 0.2500 0.53153(12) 0.0841(13) Uani 1 d S
Se6 Se 0.3446(2) 0.2500 0.64001(11) 0.0916(15) Uani 1 d S
Se7 Se 0.27772(14) 0.2500 0.35096(11) 0.0772(13) Uani 1 d S
Se8 Se 0.30150(14) 0.2500 0.24600(11) 0.0794(13) Uani 1 d S
Se9 Se 0.22353(13) 0.2500 0.06175(10) 0.0776(13) Uani 1 d S
Se10 Se 0.17754(10) 0.40973(14) 0.10537(8) 0.0782(9) Uani 1 d .
Se11 Se 0.10282(13) 0.2500 0.08732(10) 0.0746(12) Uani 1 d S
Se12 Se 0.20828(13) 0.2500 0.17485(11) 0.0762(12) Uani 1 d S
Se13 Se 0.25680(9) 0.41175(13) 0.29036(7) 0.0726(9) Uani 1 d .
Se14 Se 0.08335(13) 0.2500 0.19679(11) 0.0698(12) Uani 1 d S
Se15 Se -0.06824(9) 0.40777(14) 0.15191(7) 0.0762(9) Uani 1 d .
Se16 Se -0.13816(14) 0.2500 0.13336(11) 0.0846(14) Uani 1 d S
Se17 Se 0.06704(13) 0.2500 0.29236(10) 0.0664(11) Uani 1 d S
Se18 Se 0.16788(13) 0.2500 0.37495(11) 0.0668(11) Uani 1 d S
Se19 Se -0.18890(11) 0.4049(2) 0.18144(9) 0.1092(13) Uani 1 d .
Se20 Se -0.08838(9) 0.40854(14) 0.26283(8) 0.0775(9) Uani 1 d .
Se21 Se 0.01414(9) 0.40992(12) 0.34094(7) 0.0664(8) Uani 1 d .
Se22 Se 0.11528(9) 0.41034(12) 0.42124(7) 0.0642(8) Uani 1 d .
Se23 Se 0.21406(10) 0.40859(13) 0.50252(7) 0.0725(8) Uani 1 d .
Se24 Se 0.26184(13) 0.2500 0.45132(10) 0.0650(11) Uani 1 d S
Se25 Se 0.32281(14) 0.2500 0.14831(11) 0.0855(14) Uani 1 d S
Se26 Se 0.43184(14) 0.2500 0.22506(12) 0.095(2) Uani 1 d S
Se27 Se 0.38987(13) 0.2500 0.43172(11) 0.0738(12) Uani 1 d S
Se28 Se -0.2598(2) 0.2500 0.16519(14) 0.120(2) Uani 1 d S
Se29 Se -0.15865(15) 0.2500 0.25000(11) 0.0886(14) Uani 1 d S
Se30 Se 0.04205(13) 0.2500 0.40225(10) 0.0644(11) Uani 1 d S
Se31 Se 0.14072(12) 0.2500 0.48335(9) 0.0616(11) Uani 1 d S
Se32 Se -0.01941(12) 0.2500 0.10953(10) 0.0690(12) Uani 1 d S
Se33 Se 0.15826(9) 0.41197(13) 0.21279(7) 0.0682(8) Uani 1 d .
Se34 Se -0.06020(12) 0.2500 0.32414(10) 0.0646(11) Uani 1 d S
Se35 Se 0.05437(9) 0.41019(13) 0.12968(7) 0.0700(8) Uani 1 d .
Se36 Se 0.13876(9) 0.41159(12) 0.31399(7) 0.0597(7) Uani 1 d .
Se37 Se 0.03523(9) 0.41882(12) 0.23520(7) 0.0673(8) Uani 1 d .
Se38 Se 0.18438(12) 0.2500 0.27234(9) 0.0568(10) Uani 1 d S
Se39 Se 0.28013(10) 0.41827(14) 0.18630(8) 0.0810(9) Uani 1 d .
Se40 Se 0.29811(11) 0.4090(2) 0.07894(8) 0.0939(11) Uani 1 d .
Se41 Se 0.23806(9) 0.41803(12) 0.39570(7) 0.0672(8) Uani 1 d .
Se42 Se 0.38290(10) 0.4103(2) 0.26640(8) 0.0880(10) Uani 1 d .
Se43 Se 0.4523(2) 0.2500 0.12446(14) 0.125(2) Uani 1 d S
Se44 Se 0.42266(14) 0.4052(2) 0.05678(11) 0.139(2) Uani 1 d .
Se45 Se 0.4674(2) 0.2500 0.0149(2) 0.162(3) Uani 1 d S
Se46 Se 0.40943(14) 0.2500 0.32809(11) 0.0872(14) Uani 1 d S
Se47 Se -0.02998(12) 0.2500 0.21896(10) 0.0686(11) Uani 1 d S
Se48 Se 0.3396(2) 0.2500 0.03698(13) 0.109(2) Uani 1 d S
Se49 Se 0.40616(11) 0.4093(2) 0.16346(9) 0.1067(13) Uani 1 d .
P1 P 0.0886(4) 0.5446(4) 0.3599(3) 0.114(3) Uiso 1 d .
P2 P 0.0874(3) 0.3954(4) 0.5129(3) 0.105(3) Uiso 1 d .
P3 P 0.4970(5) 0.3992(7) 0.2478(4) 0.186(6) Uiso 1 d .
P4 P -0.1033(5) 0.5430(6) 0.2009(4) 0.164(5) Uiso 1 d .
P5 P -0.0980(4) 0.3947(5) 0.3661(3) 0.127(4) Uiso 1 d .
P6 P 0.1278(5) 0.5449(5) 0.1464(4) 0.143(4) Uiso 1 d .
P7 P 0.3814(8) 0.3608(10) -0.0427(6) 0.275(10) Uiso 1 d .
P8 P 0.3360(5) 0.5470(6) 0.3101(4) 0.157(5) Uiso 1 d .
P9 P 0.2908(5) 0.5431(6) 0.5132(4) 0.157(5) Uiso 1 d .
P10 P 0.3728(5) 0.5434(7) 0.1048(4) 0.184(6) Uiso 1 d .
P11 P 0.4575(4) 0.3948(5) 0.4432(3) 0.140(4) Uiso 1 d .
P12 P -0.0363(4) 0.3947(5) 0.0537(3) 0.119(3) Uiso 1 d .
P13 P 0.1929(4) 0.3945(5) 0.0080(3) 0.139(4) Uiso 1 d .
P14 P -0.2417(7) 0.3635(8) 0.0869(5) 0.222(7) Uiso 1 d .
P15 P -0.2705(7) 0.3613(9) 0.2494(6) 0.249(8) Uiso 1 d .
P16 P 0.2495(6) 0.3614(7) 0.6529(4) 0.183(6) Uiso 1 d .
P17 P 0.5437(11) 0.3595(14) 0.0858(9) 0.396(16) Uiso 1 d .
P18 P 0.4379(8) 0.3629(10) 0.6184(7) 0.296(11) Uiso 1 d .
C10A C 0.3316(22) 0.5714(25) 0.1436(17) 0.270(29) Uiso 1 d .
C10B C 0.3618(33) 0.5976(40) 0.0604(26) 0.570(50) Uiso 1 d .
C11B C 0.4940(23) 0.3749(31) 0.4895(18) 0.254(32) Uiso 1 d .
C11E C 0.4834(21) 0.3298(28) 0.5035(17) 0.239(28) Uiso 1 d .
C11F C 0.4346(18) 0.5171(22) 0.4478(14) 0.193(21) Uiso 1 d .
C11C C 0.4600(28) 0.4801(34) 0.4299(21) 0.318(38) Uiso 1 d .
C11A C 0.4938(17) 0.3539(20) 0.4033(13) 0.199(20) Uiso 1 d .
C12A C -0.0904(30) 0.3802(40) 0.0221(23) 0.338(46) Uiso 1 d .
C12C C 0.0061(17) 0.3502(20) 0.0180(13) 0.194(20) Uiso 1 d .
C12B C -0.0315(24) 0.4697(32) 0.0442(19) 0.283(33) Uiso 1 d .
C12E C -0.0416(16) 0.5111(20) 0.0666(13) 0.164(18) Uiso 1 d .
C12D C -0.1023(22) 0.3317(30) 0.0344(17) 0.251(29) Uiso 1 d .
C13B C 0.1290(19) 0.3557(23) -0.0079(14) 0.226(23) Uiso 1 d .
C13C C 0.2277(16) 0.3493(19) -0.0332(12) 0.185(19) Uiso 1 d .
C13A C 0.1754(27) 0.4657(33) 0.0086(20) 0.303(35) Uiso 1 d .
C13D C 0.2117(18) 0.5089(21) 0.0234(14) 0.191(20) Uiso 1 d .
C14B C -0.2296(34) 0.3285(41) 0.0396(26) 0.424(51) Uiso 1 d .
C14E C -0.2116(52) 0.2500 0.0555(41) 0.519(85) Uiso 1 d S
C14F C -0.1894(23) 0.4411(26) 0.0798(17) 0.276(30) Uiso 1 d .
C14C C -0.2888(43) 0.4142(52) 0.0977(32) 0.450(72) Uiso 1 d .
C15B C -0.3046(31) 0.4149(38) 0.2191(24) 0.348(46) Uiso 1 d .
C16C C 0.2531(33) 0.4418(40) 0.6488(25) 0.405(48) Uiso 1 d .
C16A C 0.2046(41) 0.3274(45) 0.6616(29) 0.447(59) Uiso 1 d .
C16B C 0.2912(28) 0.3767(34) 0.6987(21) 0.342(39) Uiso 1 d .
C16F C 0.2100(23) 0.4400(25) 0.6170(17) 0.254(27) Uiso 1 d .
C17B C 0.5387(28) 0.4348(34) 0.1229(22) 0.339(41) Uiso 1 d .
C17A C 0.5424(28) 0.4050(34) 0.0327(22) 0.319(40) Uiso 1 d .
C17C C 0.5844(27) 0.2852(29) 0.1164(20) 0.363(48) Uiso 1 d .
C18B C 0.4302(25) 0.3813(31) 0.6646(21) 0.301(35) Uiso 1 d .
C18A C 0.4453(30) 0.4366(37) 0.5877(24) 0.368(47) Uiso 1 d .
C111 C 0.0637(34) 0.5796(39) 0.3177(26) 0.334(50) Uiso 1 d .
C112 C 0.0921(45) 0.5716(51) 0.2994(33) 0.505(77) Uiso 1 d .
C121 C 0.0512(26) 0.5837(31) 0.3894(20) 0.294(36) Uiso 1 d .
C122 C 0.0302(22) 0.5434(27) 0.4101(17) 0.215(27) Uiso 1 d .
C131 C 0.1366(26) 0.5921(31) 0.3682(20) 0.276(34) Uiso 1 d .
C132 C 0.1616(29) 0.5646(35) 0.3958(23) 0.319(42) Uiso 1 d .
C211 C 0.0960(13) 0.3938(17) 0.5634(10) 0.129(13) Uiso 1 d .
C212 C 0.1124(16) 0.3286(20) 0.5723(12) 0.174(18) Uiso 1 d .
C221 C 0.0700(16) 0.4707(20) 0.5057(12) 0.163(18) Uiso 1 d .
C222 C 0.1098(15) 0.5122(18) 0.5097(11) 0.158(16) Uiso 1 d .
C231 C 0.0353(20) 0.3460(24) 0.4955(15) 0.206(23) Uiso 1 d .
C232 C 0.0074(33) 0.3697(42) 0.5113(25) 0.380(51) Uiso 1 d .
C311 C 0.5149(21) 0.3584(25) 0.2993(16) 0.253(27) Uiso 1 d .
C321 C 0.5420(30) 0.3478(36) 0.2105(23) 0.376(47) Uiso 1 d .
C331 C 0.4939(22) 0.4952(27) 0.2410(17) 0.271(30) Uiso 1 d .
C411 C -0.0396(15) 0.5597(17) 0.2170(11) 0.153(15) Uiso 1 d .
C421 C -0.1032(29) 0.5799(33) 0.1486(22) 0.266(37) Uiso 1 d .
C422 C -0.1343(45) 0.5535(55) 0.1272(33) 0.500(80) Uiso 1 d .
C431 C -0.1301(29) 0.5819(34) 0.2440(23) 0.373(43) Uiso 1 d .
C511 C -0.0734(22) 0.3898(30) 0.4136(18) 0.256(28) Uiso 1 d .
C512 C -0.0650(21) 0.3251(28) 0.4191(16) 0.255(26) Uiso 1 d .
C521 C -0.1586(18) 0.3549(22) 0.3610(14) 0.215(22) Uiso 1 d .
C531 C -0.1000(37) 0.4704(50) 0.3667(28) 0.438(61) Uiso 1 d .
C532 C -0.0900(17) 0.5202(23) 0.3473(13) 0.194(20) Uiso 1 d .
C611 C 0.1036(40) 0.5890(45) 0.1781(29) 0.416(58) Uiso 1 d .
C612 C 0.0549(36) 0.5596(40) 0.1778(25) 0.437(51) Uiso 1 d .
C621 C 0.1908(26) 0.5733(30) 0.1557(19) 0.316(36) Uiso 1 d .
C631 C 0.1085(34) 0.5949(43) 0.1089(28) 0.389(52) Uiso 1 d .
C632 C 0.0977(23) 0.5419(30) 0.0780(19) 0.278(31) Uiso 1 d .
C711 C 0.4461(34) 0.3983(40) -0.0466(25) 0.408(50) Uiso 1 d .
C721 C 0.3508(32) 0.2977(33) -0.0665(23) 0.373(46) Uiso 1 d .
C731 C 0.3428(25) 0.4338(30) -0.0351(19) 0.301(35) Uiso 1 d .
C811 C 0.3092(27) 0.5796(30) 0.3534(19) 0.292(34) Uiso 1 d .
C812 C 0.2571(37) 0.5624(40) 0.3413(26) 0.424(53) Uiso 1 d .
C821 C 0.3123(27) 0.5853(32) 0.2562(21) 0.358(41) Uiso 1 d .
C911 C 0.2641(19) 0.5629(22) 0.4623(15) 0.219(23) Uiso 1 d .
C921 C 0.3481(25) 0.5803(28) 0.5091(19) 0.269(31) Uiso 1 d .
C922 C 0.3810(26) 0.5402(32) 0.5395(20) 0.291(35) Uiso 1 d .
C931 C 0.2544(26) 0.5719(30) 0.5578(20) 0.328(38) Uiso 1 d .

loop_
_atom_type_symbol
_atom_type_description
_atom_type_scat_dispersion_real
_atom_type_scat_dispersion_imag
_atom_type_scat_source
C C 0.0033 0.0016 'International Tables Vol C Tables 4.2.6.8 and 6.1.1.4'
P P 0.1023 0.0942 'International Tables Vol C Tables 4.2.6.8 and 6.1.1.4'
Cu Cu 0.3201 1.2651 'International Tables Vol C Tables 4.2.6.8 and 6.1.1.4'
Se Se -0.0929 2.2259 'International Tables Vol C Tables 4.2.6.8 and 6.1.1.4'
H H 0.0000 0.0000 'International Tables Vol C Tables 4.2.6.8 and 6.1.1.4'

loop_
_geom_angle_atom_site_label_1
_geom_angle_atom_site_label_2
_geom_angle_atom_site_label_3
_geom_angle
_geom_angle_site_symmetry_1
_geom_angle_site_symmetry_3
Se2 Cu1 Cu1 175.55(14) . 4_565
Se2 Cu1 Cu36 60.7(2) . .
Cu1 Cu1 Cu36 116.5(2) 4_565 .
Se2 Cu1 Se27 123.7(2) . .
Cu1 Cu1 Se27 60.47(12) 4_565 .
Cu36 Cu1 Se27 154.3(3) . .
Se2 Cu1 Cu68 119.4(3) . .
Cu1 Cu1 Cu68 60.6(2) 4_565 .
Cu36 Cu1 Cu68 145.6(3) . .
Se27 Cu1 Cu68 58.2(2) . .
Se2 Cu1 Cu2 62.4(2) . .
Cu1 Cu1 Cu2 121.80(13) 4_565 .
Cu36 Cu1 Cu2 115.3(2) . .
Se27 Cu1 Cu2 61.33(14) . .
Cu68 Cu1 Cu2 89.3(2) . .
Se2 Cu1 Cu42 58.1(2) . .
Cu1 Cu1 Cu42 117.95(13) 4_565 .
Cu36 Cu1 Cu42 67.2(2) . .
Se27 Cu1 Cu42 138.1(3) . .
Cu68 Cu1 Cu42 83.9(3) . .
Cu2 Cu1 Cu42 105.1(2) . .
Se2 Cu1 Se46 115.7(2) . .
Cu1 Cu1 Se46 63.18(11) 4_565 .
Cu36 Cu1 Se46 59.0(2) . .
Se27 Cu1 Se46 102.7(2) . .
Cu68 Cu1 Se46 122.4(2) . .
Cu2 Cu1 Se46 131.6(3) . .
Cu42 Cu1 Se46 113.1(2) . .
Se2 Cu1 Cu51 111.4(2) . .
Cu1 Cu1 Cu51 64.38(10) 4_565 .
Cu36 Cu1 Cu51 60.6(2) . .
Se27 Cu1 Cu51 124.8(2) . .
Cu68 Cu1 Cu51 92.4(2) . .
Cu2 Cu1 Cu51 173.4(2) . .
Cu42 Cu1 Cu51 68.8(2) . .
Se46 Cu1 Cu51 51.9(2) . .
P11 Cu2 Se3 113.6(4) . .
P11 Cu2 Cu4 133.7(4) . .
Se3 Cu2 Cu4 54.66(14) . .
P11 Cu2 Se2 105.1(4) . .
Se3 Cu2 Se2 104.5(2) . .
Cu4 Cu2 Se2 121.1(2) . .
P11 Cu2 Se27 108.8(4) . .
Se3 Cu2 Se27 112.7(2) . .
Cu4 Cu2 Se27 58.1(2) . .
Se2 Cu2 Se27 111.9(2) . .
P11 Cu2 Cu1 119.6(4) . .
Se3 Cu2 Cu1 126.2(2) . .
Cu4 Cu2 Cu1 91.5(2) . .
Se2 Cu2 Cu1 54.85(14) . .
Se27 Cu2 Cu1 57.1(2) . .
P11 Cu2 Cu64 148.8(4) . .
Se3 Cu2 Cu64 56.89(13) . .
Cu4 Cu2 Cu64 68.7(2) . .
Se2 Cu2 Cu64 56.56(13) . .
Se27 Cu2 Cu64 101.9(2) . .
Cu1 Cu2 Cu64 73.1(2) . .
Se23 Cu3 Cu3 172.29(13) . 4_565
Se23 Cu3 Se31 124.2(2) . .
Cu3 Cu3 Se31 60.19(10) 4_565 .
Se23 Cu3 Cu23 61.61(15) . .
Cu3 Cu3 Cu23 123.07(12) 4_565 .
Se31 Cu3 Cu23 62.89(14) . .
Se23 Cu3 Cu66 125.5(2) . .
Cu3 Cu3 Cu66 61.9(2) 4_565 .
Se31 Cu3 Cu66 57.7(3) . .
Cu23 Cu3 Cu66 88.9(3) . .
Se23 Cu3 Cu30 60.15(14) . .
Cu3 Cu3 Cu30 112.28(12) 4_565 .
Se31 Cu3 Cu30 141.2(3) . .
Cu23 Cu3 Cu30 110.7(2) . .
Cu66 Cu3 Cu30 157.3(3) . .
Se23 Cu3 Cu32 58.2(2) . .
Cu3 Cu3 Cu32 121.90(13) 4_565 .
Se31 Cu3 Cu32 149.8(3) . .
Cu23 Cu3 Cu32 107.5(2) . .
Cu66 Cu3 Cu32 95.1(3) . .
Cu30 Cu3 Cu32 68.6(2) . .
Se23 Cu3 Se24 117.7(2) . .
Cu3 Cu3 Se24 64.09(9) 4_565 .
Se31 Cu3 Se24 105.1(2) . .
Cu23 Cu3 Se24 135.5(2) . .
Cu66 Cu3 Se24 53.7(3) . .
Cu30 Cu3 Se24 103.6(2) . .
Cu32 Cu3 Se24 60.02(15) . .
Se23 Cu3 Cu52 110.2(2) . .
Cu3 Cu3 Cu52 64.47(9) 4_565 .
Se31 Cu3 Cu52 124.4(2) . .
Cu23 Cu3 Cu52 170.4(2) . .
Cu66 Cu3 Cu52 100.3(3) . .
Cu30 Cu3 Cu52 59.79(15) . .
Cu32 Cu3 Cu52 69.4(2) . .
Se24 Cu3 Cu52 51.58(15) . .
Se23 Cu3 Se1 107.8(2) . .
Cu3 Cu3 Se1 64.70(9) 4_565 .
Se31 Cu3 Se1 96.4(2) . .
Cu23 Cu3 Se1 122.1(2) . .
Cu66 Cu3 Se1 126.6(2) . .
Cu30 Cu3 Se1 52.58(14) . .
Cu32 Cu3 Se1 111.8(2) . .
Se24 Cu3 Se1 101.1(2) . .
Cu52 Cu3 Se1 53.8(2) . .
Se23 Cu3 Cu62 54.32(13) . .
Cu3 Cu3 Cu62 133.03(11) 4_565 .
Se31 Cu3 Cu62 98.3(2) . .
Cu23 Cu3 Cu62 56.76(14) . .
Cu66 Cu3 Cu62 71.3(2) . .
Cu30 Cu3 Cu62 109.3(2) . .
Cu32 Cu3 Cu62 56.9(2) . .
Se24 Cu3 Cu62 85.8(2) . .
Cu52 Cu3 Cu62 123.8(2) . .
Se1 Cu3 Cu62 161.5(2) . .
Se3 Cu4 Cu4 173.71(13) . 4_565
Se3 Cu4 Se27 123.3(2) . .
Cu4 Cu4 Se27 60.85(10) 4_565 .
Se3 Cu4 Cu2 62.3(2) . .
Cu4 Cu4 Cu2 121.92(13) 4_565 .
Se27 Cu4 Cu2 61.09(14) . .
Se3 Cu4 Cu5 61.07(15) . .
Cu4 Cu4 Cu5 112.69(13) 4_565 .
Se27 Cu4 Cu5 143.1(3) . .
Cu2 Cu4 Cu5 112.1(2) . .
Se3 Cu4 Cu68 123.6(2) . .
Cu4 Cu4 Cu68 62.37(12) 4_565 .
Se27 Cu4 Cu68 55.8(2) . .
Cu2 Cu4 Cu68 86.3(2) . .
Cu5 Cu4 Cu68 158.1(3) . .
Se3 Cu4 Cu32 58.1(2) . .
Cu4 Cu4 Cu32 121.75(13) 4_565 .
Se27 Cu4 Cu32 146.8(2) . .
Cu2 Cu4 Cu32 107.3(2) . .
Cu5 Cu4 Cu32 69.6(2) . .
Cu68 Cu4 Cu32 94.4(2) . .
Se3 Cu4 Se5 110.8(2) . .
Cu4 Cu4 Se5 63.15(10) 4_565 .
Se27 Cu4 Se5 96.4(2) . .
Cu2 Cu4 Se5 122.9(2) . .
Cu5 Cu4 Se5 54.78(14) . .
Cu68 Cu4 Se5 125.5(2) . .
Cu32 Cu4 Se5 114.4(2) . .
Se3 Cu4 Se24 116.9(2) . .
Cu4 Cu4 Se24 64.37(10) 4_565 .
Se27 Cu4 Se24 103.9(2) . .
Cu2 Cu4 Se24 133.1(2) . .
Cu5 Cu4 Se24 104.4(2) . .
Cu68 Cu4 Se24 53.7(2) . .
Cu32 Cu4 Se24 59.49(15) . .
Se5 Cu4 Se24 101.8(2) . .
Se3 Cu4 Cu52 110.9(2) . .
Cu4 Cu4 Cu52 64.65(9) 4_565 .
Se27 Cu4 Cu52 125.5(2) . .
Cu2 Cu4 Cu52 172.8(2) . .
Cu5 Cu4 Cu52 61.02(14) . .
Cu68 Cu4 Cu52 99.9(2) . .
Cu32 Cu4 Cu52 68.9(2) . .
Se5 Cu4 Cu52 56.0(2) . .
Se24 Cu4 Cu52 50.93(15) . .
Se3 Cu4 Cu64 54.23(14) . .
Cu4 Cu4 Cu64 131.64(11) 4_565 .
Se27 Cu4 Cu64 95.5(2) . .
Cu2 Cu4 Cu64 56.07(14) . .
Cu5 Cu4 Cu64 110.3(2) . .
Cu68 Cu4 Cu64 69.4(2) . .
Cu32 Cu4 Cu64 56.8(2) . .
Se5 Cu4 Cu64 164.7(2) . .
Se24 Cu4 Cu64 84.6(2) . .
Cu52 Cu4 Cu64 122.7(2) . .
Se4 Cu5 Se5 130.1(2) . .
Se4 Cu5 Se3 114.3(2) . .
Se5 Cu5 Se3 114.6(2) . .
Se4 Cu5 Cu4 162.1(2) . .
Se5 Cu5 Cu4 65.0(2) . .
Se3 Cu5 Cu4 54.95(14) . .
Se4 Cu5 Cu30 57.18(14) . .
Se5 Cu5 Cu30 113.6(2) . .
Se3 Cu5 Cu30 109.4(2) . .
Cu4 Cu5 Cu30 110.2(2) . .
Se4 Cu5 Cu48 58.71(15) . .
Se5 Cu5 Cu48 166.8(2) . .
Se3 Cu5 Cu48 60.49(15) . .
Cu4 Cu5 Cu48 104.7(2) . .
Cu30 Cu5 Cu48 60.7(2) . .
Se4 Cu5 Cu52 112.4(2) . .
Se5 Cu5 Cu52 59.7(2) . .
Se3 Cu5 Cu52 108.6(2) . .
Cu4 Cu5 Cu52 64.2(2) . .
Cu30 Cu5 Cu52 60.6(2) . .
Cu48 Cu5 Cu52 109.0(2) . .
Se4 Cu5 Cu73 82.4(2) . .
Se5 Cu5 Cu73 53.6(2) . .
Se3 Cu5 Cu73 158.9(2) . .
Cu4 Cu5 Cu73 105.4(2) . .
Cu30 Cu5 Cu73 67.6(2) . .
Cu48 Cu5 Cu73 126.4(2) . .
Cu52 Cu5 Cu73 51.0(2) . .
Se4 Cu5 Cu71 53.3(2) . .
Se5 Cu5 Cu71 79.1(2) . .
Se3 Cu5 Cu71 148.6(2) . .
Cu4 Cu5 Cu71 143.8(3) . .
Cu30 Cu5 Cu71 88.0(2) . .
Cu48 Cu5 Cu71 111.5(2) . .
Cu52 Cu5 Cu71 102.7(2) . .
Cu73 Cu5 Cu71 51.8(2) . .
Se4 Cu5 Cu32 105.5(2) . .
Se5 Cu5 Cu32 112.1(2) . .
Se3 Cu5 Cu32 51.97(13) . .
Cu4 Cu5 Cu32 56.6(2) . .
Cu30 Cu5 Cu32 63.68(14) . .
Cu48 Cu5 Cu32 54.86(14) . .
Cu52 Cu5 Cu32 65.5(2) . .
Cu73 Cu5 Cu32 112.8(2) . .
Cu71 Cu5 Cu32 151.7(2) . .
Se22 Cu6 Se21 113.6(2) . .
Se22 Cu6 Cu22 171.2(2) . .
Se21 Cu6 Cu22 57.86(15) . .
Se22 Cu6 Se30 121.3(2) . .
Se21 Cu6 Se30 121.0(2) . .
Cu22 Cu6 Se30 67.5(2) . .
Se22 Cu6 Cu41 57.95(14) . .
Se21 Cu6 Cu41 170.7(2) . .
Cu22 Cu6 Cu41 130.3(2) . .
Se30 Cu6 Cu41 68.3(2) . .
Se22 Cu6 Cu46 61.43(14) . .
Se21 Cu6 Cu46 61.16(14) . .
Cu22 Cu6 Cu46 110.1(2) . .
Se30 Cu6 Cu46 170.5(2) . .
Cu41 Cu6 Cu46 109.7(2) . .
Se22 Cu6 Cu54 117.8(2) . .
Se21 Cu6 Cu54 114.5(2) . .
Cu22 Cu6 Cu54 67.3(2) . .
Se30 Cu6 Cu54 55.52(13) . .
Cu41 Cu6 Cu54 69.7(2) . .
Cu46 Cu6 Cu54 114.9(2) . .
Se22 Cu6 Cu15 54.88(13) . .
Se21 Cu6 Cu15 113.8(2) . .
Cu22 Cu6 Cu15 124.4(2) . .
Se30 Cu6 Cu15 114.3(2) . .
Cu41 Cu6 Cu15 58.9(2) . .
Cu46 Cu6 Cu15 58.78(14) . .
Cu54 Cu6 Cu15 70.9(2) . .
Se22 Cu6 Cu24 114.8(2) . .
Se21 Cu6 Cu24 54.51(12) . .
Cu22 Cu6 Cu24 59.2(2) . .
Se30 Cu6 Cu24 113.3(2) . .
Cu41 Cu6 Cu24 123.4(2) . .
Cu46 Cu6 Cu24 59.38(13) . .
Cu54 Cu6 Cu24 68.50(15) . .
Cu15 Cu6 Cu24 72.42(14) . .
Se42 Cu7 Se13 114.6(2) . .
Se42 Cu7 Se8 123.5(2) . .
Se13 Cu7 Se8 115.8(2) . .
Se42 Cu7 Cu38 55.7(2) . .
Se13 Cu7 Cu38 147.7(3) . .
Se8 Cu7 Cu38 68.2(2) . .
Se42 Cu7 Cu63 57.44(14) . .
Se13 Cu7 Cu63 134.5(2) . .
Se8 Cu7 Cu63 100.3(2) . .
Cu38 Cu7 Cu63 70.2(2) . .
Se42 Cu7 Cu59 136.5(2) . .
Se13 Cu7 Cu59 55.86(13) . .
Se8 Cu7 Cu59 93.4(2) . .
Cu38 Cu7 Cu59 154.4(3) . .
Cu63 Cu7 Cu59 97.3(2) . .
Se42 Cu7 Cu40 147.7(2) . .
Se13 Cu7 Cu40 54.1(2) . .
Se8 Cu7 Cu40 62.2(2) . .
Cu38 Cu7 Cu40 115.2(2) . .
Cu63 Cu7 Cu40 154.0(2) . .
Cu59 Cu7 Cu40 66.8(2) . .
Se42 Cu7 Cu47 59.9(2) . .
Se13 Cu7 Cu47 55.76(15) . .
Se8 Cu7 Cu47 146.2(2) . .
Cu38 Cu7 Cu47 102.0(2) . .
Cu63 Cu7 Cu47 106.5(2) . .
Cu59 Cu7 Cu47 103.1(2) . .
Cu40 Cu7 Cu47 97.4(2) . .
Se42 Cu7 Cu36 53.51(14) . .
Se13 Cu7 Cu36 95.4(2) . .
Se8 Cu7 Cu36 97.9(2) . .
Cu38 Cu7 Cu36 53.1(2) . .
Cu63 Cu7 Cu36 106.7(2) . .
Cu59 Cu7 Cu36 151.2(2) . .
Cu40 Cu7 Cu36 95.3(2) . .
Cu47 Cu7 Cu36 55.1(2) . .
Se42 Cu7 Cu20 119.0(2) . .
Se13 Cu7 Cu20 114.5(2) . .
Se8 Cu7 Cu20 57.2(2) . .
Cu38 Cu7 Cu20 94.8(2) . .
Cu63 Cu7 Cu20 62.7(2) . .
Cu59 Cu7 Cu20 59.7(2) . .
Cu40 Cu7 Cu20 91.3(2) . .
Cu47 Cu7 Cu20 155.6(2) . .
Cu36 Cu7 Cu20 146.8(2) . .
P12 Cu8 Se15 115.1(3) . .
P12 Cu8 Cu10 134.8(4) . .
Se15 Cu8 Cu10 54.65(13) . .
P12 Cu8 Se35 105.6(3) . .
Se15 Cu8 Se35 104.8(2) . .
Cu10 Cu8 Se35 119.7(2) . .
P12 Cu8 Cu13 122.9(4) . .
Se15 Cu8 Cu13 121.6(2) . .
Cu10 Cu8 Cu13 86.3(2) . .
Se35 Cu8 Cu13 55.23(14) . .
P12 Cu8 Se32 108.1(3) . .
Se15 Cu8 Se32 111.3(2) . .
Cu10 Cu8 Se32 56.80(15) . .
Se35 Cu8 Se32 111.8(2) . .
Cu13 Cu8 Se32 56.7(2) . .
P12 Cu8 Cu56 149.3(4) . .
Se15 Cu8 Cu56 56.33(12) . .
Cu10 Cu8 Cu56 68.1(2) . .
Se35 Cu8 Cu56 56.51(12) . .
Cu13 Cu8 Cu56 70.3(2) . .
Se32 Cu8 Cu56 102.1(2) . .
Se36 Cu9 Cu43 66.4(3) . .
Se36 Cu9 Se38 125.3(2) . .
Cu43 Cu9 Se38 58.9(2) . .
Se36 Cu9 Cu9 175.79(13) . 4_565
Cu43 Cu9 Cu9 117.7(2) . 4_565
Se38 Cu9 Cu9 58.78(11) . 4_565
Se36 Cu9 Cu15 60.02(14) . .
Cu43 Cu9 Cu15 110.5(3) . .
Se38 Cu9 Cu15 142.5(3) . .
Cu9 Cu9 Cu15 117.84(13) 4_565 .
Se36 Cu9 Cu24 59.82(14) . .
Cu43 Cu9 Cu24 109.7(3) . .
Se38 Cu9 Cu24 139.0(3) . .
Cu9 Cu9 Cu24 116.61(13) 4_565 .
Cu15 Cu9 Cu24 78.0(2) . .
Se36 Cu9 Se18 116.5(2) . .
Cu43 Cu9 Se18 130.2(3) . .
Se38 Cu9 Se18 100.2(2) . .
Cu9 Cu9 Se18 62.11(9) 4_565 .
Cu15 Cu9 Se18 57.15(14) . .
Cu24 Cu9 Se18 113.0(2) . .
Se36 Cu9 Se17 114.9(2) . .
Cu43 Cu9 Se17 126.2(3) . .
Se38 Cu9 Se17 96.5(2) . .
Cu9 Cu9 Se17 62.17(10) 4_565 .
Cu15 Cu9 Se17 115.0(2) . .
Cu24 Cu9 Se17 56.33(14) . .
Se18 Cu9 Se17 98.8(2) . .
Se36 Cu9 Cu54 112.1(2) . .
Cu43 Cu9 Cu54 177.2(3) . .
Se38 Cu9 Cu54 122.5(2) . .
Cu9 Cu9 Cu54 63.78(8) 4_565 .
Cu15 Cu9 Cu54 70.0(2) . .
Cu24 Cu9 Cu54 67.5(2) . .
Se18 Cu9 Cu54 52.5(2) . .
Se17 Cu9 Cu54 51.9(2) . .
Se36 Cu9 Cu60 53.46(13) . .
Cu43 Cu9 Cu60 56.5(2) . .
Se38 Cu9 Cu60 94.7(2) . .
Cu9 Cu9 Cu60 129.16(11) 4_565 .
Cu15 Cu9 Cu60 56.93(14) . .
Cu24 Cu9 Cu60 111.3(2) . .
Se18 Cu9 Cu60 84.6(2) . .
Se17 Cu9 Cu60 167.5(2) . .
Cu54 Cu9 Cu60 124.9(2) . .
Se36 Cu9 Cu57 52.19(13) . .
Cu43 Cu9 Cu57 55.8(3) . .
Se38 Cu9 Cu57 93.1(2) . .
Cu9 Cu9 Cu57 128.54(11) 4_565 .
Cu15 Cu9 Cu57 110.2(2) . .
Cu24 Cu9 Cu57 56.31(14) . .
Se18 Cu9 Cu57 166.5(2) . .
Se17 Cu9 Cu57 82.1(2) . .
Cu54 Cu9 Cu57 121.4(2) . .
Cu60 Cu9 Cu57 91.9(2) . .
Se15 Cu10 Cu10 172.13(15) . 4_565
Se15 Cu10 Se32 124.9(2) . .
Cu10 Cu10 Se32 60.28(11) 4_565 .
Se15 Cu10 Cu8 62.5(2) . .
Cu10 Cu10 Cu8 122.90(13) 4_565 .
Se32 Cu10 Cu8 62.63(13) . .
Se15 Cu10 Cu65 125.4(3) . .
Cu10 Cu10 Cu65 62.0(2) 4_565 .
Se32 Cu10 Cu65 57.3(3) . .
Cu8 Cu10 Cu65 88.3(3) . .
Se15 Cu10 Cu26 60.0(2) . .
Cu10 Cu10 Cu26 112.17(13) 4_565 .
Se32 Cu10 Cu26 143.2(3) . .
Cu8 Cu10 Cu26 112.3(2) . .
Cu65 Cu10 Cu26 155.7(3) . .
Se15 Cu10 Cu17 58.4(2) . .
Cu10 Cu10 Cu17 121.00(13) 4_565 .
Se32 Cu10 Cu17 148.8(3) . .
Cu8 Cu10 Cu17 108.0(2) . .
Cu65 Cu10 Cu17 94.4(3) . .
Cu26 Cu10 Cu17 67.7(2) . .
Se15 Cu10 Cu50 110.3(2) . .
Cu10 Cu10 Cu50 64.08(10) 4_565 .
Se32 Cu10 Cu50 124.3(2) . .
Cu8 Cu10 Cu50 172.7(2) . .
Cu65 Cu10 Cu50 97.6(3) . .
Cu26 Cu10 Cu50 61.02(15) . .
Cu17 Cu10 Cu50 67.4(2) . .
Se15 Cu10 Se16 108.2(2) . .
Cu10 Cu10 Se16 64.24(10) 4_565 .
Se32 Cu10 Se16 97.6(2) . .
Cu8 Cu10 Se16 124.0(2) . .
Cu65 Cu10 Se16 126.2(2) . .
Cu26 Cu10 Se16 53.03(15) . .
Cu17 Cu10 Se16 110.9(2) . .
Cu50 Cu10 Se16 55.4(2) . .
Se15 Cu10 Se47 116.7(2) . .
Cu10 Cu10 Se47 64.62(10) 4_565 .
Se32 Cu10 Se47 104.2(2) . .
Cu8 Cu10 Se47 133.4(3) . .
Cu65 Cu10 Se47 52.5(3) . .
Cu26 Cu10 Se47 103.2(2) . .
Cu17 Cu10 Se47 58.97(15) . .
Cu50 Cu10 Se47 49.93(15) . .
Se16 Cu10 Se47 101.3(2) . .
Se15 Cu10 Cu56 54.24(14) . .
Cu10 Cu10 Cu56 132.95(12) 4_565 .
Se32 Cu10 Cu56 98.4(2) . .
Cu8 Cu10 Cu56 57.02(14) . .
Cu65 Cu10 Cu56 71.2(2) . .
Cu26 Cu10 Cu56 108.4(2) . .
Cu17 Cu10 Cu56 56.5(2) . .
Cu50 Cu10 Cu56 120.8(2) . .
Se16 Cu10 Cu56 161.4(2) . .
Se47 Cu10 Cu56 84.0(2) . .
P5 Cu11 Se20 113.7(4) . .
P5 Cu11 Cu22 120.8(4) . .
Se20 Cu11 Cu22 125.1(2) . .
P5 Cu11 Cu18 134.0(4) . .
Se20 Cu11 Cu18 54.94(13) . .
Cu22 Cu11 Cu18 89.5(2) . .
P5 Cu11 Se21 105.5(4) . .
Se20 Cu11 Se21 104.9(2) . .
Cu22 Cu11 Se21 54.99(13) . .
Cu18 Cu11 Se21 120.4(2) . .
P5 Cu11 Se34 108.3(3) . .
Se20 Cu11 Se34 112.4(2) . .
Cu22 Cu11 Se34 56.92(15) . .
Cu18 Cu11 Se34 57.60(15) . .
Se21 Cu11 Se34 111.9(2) . .
P5 Cu11 Cu58 149.2(4) . .
Se20 Cu11 Cu58 56.96(12) . .
Cu22 Cu11 Cu58 72.2(2) . .
Cu18 Cu11 Cu58 68.3(2) . .
Se21 Cu11 Cu58 56.64(13) . .
Se34 Cu11 Cu58 102.1(2) . .
Se35 Cu12 Se33 115.2(2) . .
Se35 Cu12 Se14 123.1(2) . .
Se33 Cu12 Se14 115.8(2) . .
Se35 Cu12 Cu13 56.13(14) . .
Se33 Cu12 Cu13 149.7(2) . .
Se14 Cu12 Cu13 67.2(2) . .
Se35 Cu12 Cu57 137.1(2) . .
Se33 Cu12 Cu57 55.28(12) . .
Se14 Cu12 Cu57 93.2(2) . .
Cu13 Cu12 Cu57 152.8(2) . .
Se35 Cu12 Cu56 57.32(12) . .
Se33 Cu12 Cu56 134.5(2) . .
Se14 Cu12 Cu56 100.0(2) . .
Cu13 Cu12 Cu56 69.1(2) . .
Cu57 Cu12 Cu56 97.7(2) . .
Se35 Cu12 Cu37 148.5(2) . .
Se33 Cu12 Cu37 54.28(15) . .
Se14 Cu12 Cu37 62.1(2) . .
Cu13 Cu12 Cu37 115.6(2) . .
Cu57 Cu12 Cu37 65.9(2) . .
Cu56 Cu12 Cu37 153.2(2) . .
Se35 Cu12 Cu44 59.97(14) . .
Se33 Cu12 Cu44 56.20(14) . .
Se14 Cu12 Cu44 146.6(2) . .
Cu13 Cu12 Cu44 103.5(2) . .
Cu57 Cu12 Cu44 103.1(2) . .
Cu56 Cu12 Cu44 106.3(2) . .
Cu37 Cu12 Cu44 98.2(2) . .
Se35 Cu12 Cu31 53.49(12) . .
Se33 Cu12 Cu31 96.4(2) . .
Se14 Cu12 Cu31 97.4(2) . .
Cu13 Cu12 Cu31 54.2(2) . .
Cu57 Cu12 Cu31 151.4(2) . .
Cu56 Cu12 Cu31 106.4(2) . .
Cu37 Cu12 Cu31 96.0(2) . .
Cu44 Cu12 Cu31 55.85(14) . .
Se35 Cu12 Cu27 119.2(2) . .
Se33 Cu12 Cu27 113.7(2) . .
Se14 Cu12 Cu27 57.11(14) . .
Cu13 Cu12 Cu27 93.5(2) . .
Cu57 Cu12 Cu27 59.44(14) . .
Cu56 Cu12 Cu27 62.95(15) . .
Cu37 Cu12 Cu27 90.3(2) . .
Cu44 Cu12 Cu27 155.2(2) . .
Cu31 Cu12 Cu27 146.5(2) . .
Cu65 Cu13 Se35 125.6(3) . .
Cu65 Cu13 Cu13 58.4(2) . 4_565
Se35 Cu13 Cu13 174.5(2) . 4_565
Cu65 Cu13 Se32 60.9(4) . .
Se35 Cu13 Se32 124.4(2) . .
Cu13 Cu13 Se32 60.40(12) 4_565 .
Cu65 Cu13 Cu31 148.5(4) . .
Se35 Cu13 Cu31 58.9(2) . .
Cu13 Cu13 Cu31 115.56(15) 4_565 .
Se32 Cu13 Cu31 147.3(3) . .
Cu65 Cu13 Cu8 94.1(4) . .
Se35 Cu13 Cu8 62.2(2) . .
Cu13 Cu13 Cu8 122.59(13) 4_565 .
Se32 Cu13 Cu8 62.20(15) . .
Cu31 Cu13 Cu8 111.8(2) . .
Cu65 Cu13 Cu12 88.6(4) . .
Se35 Cu13 Cu12 58.5(2) . .
Cu13 Cu13 Cu12 119.81(13) 4_565 .
Se32 Cu13 Cu12 144.9(3) . .
Cu31 Cu13 Cu12 67.3(2) . .
Cu8 Cu13 Cu12 107.0(2) . .
Cu65 Cu13 Se11 121.9(2) . .
Se35 Cu13 Se11 110.7(2) . .
Cu13 Cu13 Se11 64.49(10) 4_565 .
Se32 Cu13 Se11 99.7(2) . .
Cu31 Cu13 Se11 56.1(2) . .
Cu8 Cu13 Se11 126.4(2) . .
Cu12 Cu13 Se11 111.7(2) . .
Cu65 Cu13 Se14 50.3(4) . .
Se35 Cu13 Se14 114.0(2) . .
Cu13 Cu13 Se14 64.94(10) 4_565 .
Se32 Cu13 Se14 106.9(2) . .
Cu31 Cu13 Se14 98.3(2) . .
Cu8 Cu13 Se14 136.0(3) . .
Cu12 Cu13 Se14 55.70(14) . .
Se11 Cu13 Se14 96.7(2) . .
Cu65 Cu13 Cu53 95.1(4) . .
Se35 Cu13 Cu53 109.5(2) . .
Cu13 Cu13 Cu53 65.40(10) 4_565 .
Se32 Cu13 Cu53 125.5(2) . .
Cu31 Cu13 Cu53 58.5(2) . .
Cu8 Cu13 Cu53 170.3(2) . .
Cu12 Cu13 Cu53 70.1(2) . .
Se11 Cu13 Cu53 49.8(2) . .
Se14 Cu13 Cu53 50.57(14) . .
Cu65 Cu13 Cu56 73.0(2) . .
Se35 Cu13 Cu56 52.95(14) . .
Cu13 Cu13 Cu56 131.37(12) 4_565 .
Se32 Cu13 Cu56 95.9(2) . .
Cu31 Cu13 Cu56 106.4(2) . .
Cu8 Cu13 Cu56 55.53(15) . .
Cu12 Cu13 Cu56 56.2(2) . .
Se11 Cu13 Cu56 162.5(2) . .
Se14 Cu13 Cu56 86.3(2) . .
Cu53 Cu13 Cu56 124.8(2) . .
P13 Cu14 Se40 114.2(4) . .
P13 Cu14 Se10 105.0(4) . .
Se40 Cu14 Se10 104.6(2) . .
P13 Cu14 Cu21 133.8(4) . .
Se40 Cu14 Cu21 54.8(2) . .
Se10 Cu14 Cu21 121.1(2) . .
P13 Cu14 Cu16 118.4(4) . .
Se40 Cu14 Cu16 126.8(2) . .
Se10 Cu14 Cu16 54.70(14) . .
Cu21 Cu14 Cu16 91.9(2) . .
P13 Cu14 Se9 108.3(4) . .
Se40 Cu14 Se9 112.6(2) . .
Se10 Cu14 Se9 111.9(2) . .
Cu21 Cu14 Se9 57.9(2) . .
Cu16 Cu14 Se9 57.3(2) . .
P13 Cu14 Cu61 149.2(4) . .
Se40 Cu14 Cu61 56.83(13) . .
Se10 Cu14 Cu61 56.72(13) . .
Cu21 Cu14 Cu61 68.7(2) . .
Cu16 Cu14 Cu61 73.6(2) . .
Se9 Cu14 Cu61 101.8(2) . .
Se22 Cu15 Se36 115.5(2) . .
Se22 Cu15 Se18 123.0(2) . .
Se36 Cu15 Se18 116.1(2) . .
Se22 Cu15 Cu41 55.82(13) . .
Se36 Cu15 Cu41 150.7(2) . .
Se18 Cu15 Cu41 67.4(2) . .
Se22 Cu15 Cu9 148.7(2) . .
Se36 Cu15 Cu9 54.11(13) . .
Se18 Cu15 Cu9 62.7(2) . .
Cu41 Cu15 Cu9 116.4(2) . .
Se22 Cu15 Cu60 136.7(2) . .
Se36 Cu15 Cu60 55.62(12) . .
Se18 Cu15 Cu60 92.8(2) . .
Cu41 Cu15 Cu60 151.8(2) . .
Cu9 Cu15 Cu60 66.43(15) . .
Se22 Cu15 Cu62 56.96(12) . .
Se36 Cu15 Cu62 134.3(2) . .
Se18 Cu15 Cu62 99.4(2) . .
Cu41 Cu15 Cu62 68.2(2) . .
Cu9 Cu15 Cu62 153.5(2) . .
Cu60 Cu15 Cu62 97.1(2) . .
Se22 Cu15 Cu46 60.10(13) . .
Se36 Cu15 Cu46 56.57(12) . .
Se18 Cu15 Cu46 147.1(2) . .
Cu41 Cu15 Cu46 103.6(2) . .
Cu9 Cu15 Cu46 98.0(2) . .
Cu60 Cu15 Cu46 103.7(2) . .
Cu62 Cu15 Cu46 106.3(2) . .
Se22 Cu15 Cu6 54.07(12) . .
Se36 Cu15 Cu6 97.2(2) . .
Se18 Cu15 Cu6 97.1(2) . .
Cu41 Cu15 Cu6 54.3(2) . .
Cu9 Cu15 Cu6 95.7(2) . .
Cu60 Cu15 Cu6 152.5(2) . .
Cu62 Cu15 Cu6 106.35(15) . .
Cu46 Cu15 Cu6 56.37(13) . .
Se22 Cu15 Cu28 117.8(2) . .
Se36 Cu15 Cu28 114.5(2) . .
Se18 Cu15 Cu28 56.48(14) . .
Cu41 Cu15 Cu28 92.0(2) . .
Cu9 Cu15 Cu28 91.4(2) . .
Cu60 Cu15 Cu28 59.88(14) . .
Cu62 Cu15 Cu28 62.05(15) . .
Cu46 Cu15 Cu28 155.7(2) . .
Cu6 Cu15 Cu28 145.0(2) . .
Se10 Cu16 Cu31 61.5(2) . .
Se10 Cu16 Cu16 175.13(12) . 4_565
Cu31 Cu16 Cu16 115.87(15) . 4_565
Se10 Cu16 Se9 123.9(2) . .
Cu31 Cu16 Se9 155.2(3) . .
Cu16 Cu16 Se9 60.41(11) 4_565 .
Se10 Cu16 Cu70 118.5(3) . .
Cu31 Cu16 Cu70 144.8(3) . .
Cu16 Cu16 Cu70 60.93(14) 4_565 .
Se9 Cu16 Cu70 57.8(2) . .
Se10 Cu16 Cu14 62.5(2) . .
Cu31 Cu16 Cu14 116.2(2) . .
Cu16 Cu16 Cu14 121.84(14) 4_565 .
Se9 Cu16 Cu14 61.43(14) . .
Cu70 Cu16 Cu14 88.8(2) . .
Se10 Cu16 Cu19 58.0(2) . .
Cu31 Cu16 Cu19 67.6(2) . .
Cu16 Cu16 Cu19 117.48(13) 4_565 .
Se9 Cu16 Cu19 137.0(3) . .
Cu70 Cu16 Cu19 82.9(2) . .
Cu14 Cu16 Cu19 104.8(2) . .
Se10 Cu16 Se11 116.4(2) . .
Cu31 Cu16 Se11 58.7(2) . .
Cu16 Cu16 Se11 62.78(11) 4_565 .
Se9 Cu16 Se11 103.4(2) . .
Cu70 Cu16 Se11 122.2(2) . .
Cu14 Cu16 Se11 132.9(3) . .
Cu19 Cu16 Se11 112.9(2) . .
Se10 Cu16 Cu53 111.1(2) . .
Cu31 Cu16 Cu53 60.3(2) . .
Cu16 Cu16 Cu53 64.40(10) 4_565 .
Se9 Cu16 Cu53 124.6(2) . .
Cu70 Cu16 Cu53 91.7(2) . .
Cu14 Cu16 Cu53 172.8(2) . .
Cu19 Cu16 Cu53 68.15(15) . .
Se11 Cu16 Cu53 52.0(2) . .
Se20 Cu17 Se15 122.2(2) . .
Se20 Cu17 Cu45 61.4(2) . .
Se15 Cu17 Cu45 61.7(2) . .
Se20 Cu17 Cu18 54.94(14) . .
Se15 Cu17 Cu18 152.5(2) . .
Cu45 Cu17 Cu18 104.0(2) . .
Se20 Cu17 Cu56 137.6(2) . .
Se15 Cu17 Cu56 56.91(13) . .
Cu45 Cu17 Cu56 107.8(2) . .
Cu18 Cu17 Cu56 146.9(2) . .
Se20 Cu17 Cu10 153.4(2) . .
Se15 Cu17 Cu10 54.04(14) . .
Cu45 Cu17 Cu10 104.2(2) . .
Cu18 Cu17 Cu10 114.3(2) . .
Cu56 Cu17 Cu10 66.05(15) . .
Se20 Cu17 Cu58 56.55(13) . .
Se15 Cu17 Cu58 139.1(2) . .
Cu45 Cu17 Cu58 108.2(2) . .
Cu18 Cu17 Cu58 65.78(15) . .
Cu56 Cu17 Cu58 95.5(2) . .
Cu10 Cu17 Cu58 146.5(2) . .
Se20 Cu17 Se47 117.3(2) . .
Se15 Cu17 Se47 116.9(2) . .
Cu45 Cu17 Se47 151.0(2) . .
Cu18 Cu17 Se47 63.2(2) . .
Cu56 Cu17 Se47 91.5(2) . .
Cu10 Cu17 Se47 63.5(2) . .
Cu58 Cu17 Se47 90.7(2) . .
Se20 Cu17 Cu26 100.2(2) . .
Se15 Cu17 Cu26 53.85(13) . .
Cu45 Cu17 Cu26 56.6(2) . .
Cu18 Cu17 Cu26 98.7(2) . .
Cu56 Cu17 Cu26 106.12(15) . .
Cu10 Cu17 Cu26 55.0(2) . .
Cu58 Cu17 Cu26 156.4(2) . .
Se47 Cu17 Cu26 97.9(2) . .
Se20 Cu17 Cu34 53.94(13) . .
Se15 Cu17 Cu34 100.4(2) . .
Cu45 Cu17 Cu34 56.7(2) . .
Cu18 Cu17 Cu34 54.31(15) . .
Cu56 Cu17 Cu34 157.1(2) . .
Cu10 Cu17 Cu34 99.6(2) . .
Cu58 Cu17 Cu34 105.18(15) . .
Se47 Cu17 Cu34 97.8(2) . .
Cu26 Cu17 Cu34 52.02(12) . .
Se20 Cu17 Cu50 101.3(2) . .
Se15 Cu17 Cu50 99.7(2) . .
Cu45 Cu17 Cu50 102.6(2) . .
Cu18 Cu17 Cu50 58.5(2) . .
Cu56 Cu17 Cu50 121.0(2) . .
Cu10 Cu17 Cu50 58.0(2) . .
Cu58 Cu17 Cu50 121.1(2) . .
Se47 Cu17 Cu50 48.43(14) . .
Cu26 Cu17 Cu50 54.61(15) . .
Cu34 Cu17 Cu50 55.36(15) . .
Se20 Cu18 Cu18 173.02(14) . 4_565
Se20 Cu18 Se34 123.3(2) . .
Cu18 Cu18 Se34 60.88(10) 4_565 .
Se20 Cu18 Cu11 61.96(15) . .
Cu18 Cu18 Cu11 122.39(12) 4_565 .
Se34 Cu18 Cu11 61.52(13) . .
Se20 Cu18 Cu34 60.7(2) . .
Cu18 Cu18 Cu34 112.38(13) 4_565 .
Se34 Cu18 Cu34 141.0(3) . .
Cu11 Cu18 Cu34 111.0(2) . .
Se20 Cu18 Cu69 124.5(2) . .
Cu18 Cu18 Cu69 62.24(13) 4_565 .
Se34 Cu18 Cu69 57.0(2) . .
Cu11 Cu18 Cu69 87.4(2) . .
Cu34 Cu18 Cu69 158.7(3) . .
Se20 Cu18 Cu17 58.5(2) . .
Cu18 Cu18 Cu17 121.51(13) 4_565 .
Se34 Cu18 Cu17 149.1(3) . .
Cu11 Cu18 Cu17 108.2(2) . .
Cu34 Cu18 Cu17 69.3(2) . .
Cu69 Cu18 Cu17 95.3(2) . .
Se20 Cu18 Se29 109.3(2) . .
Cu18 Cu18 Se29 63.93(10) 4_565 .
Se34 Cu18 Se29 95.4(2) . .
Cu11 Cu18 Se29 121.3(2) . .
Cu34 Cu18 Se29 53.76(15) . .
Cu69 Cu18 Se29 126.2(2) . .
Cu17 Cu18 Se29 113.5(2) . .
Se20 Cu18 Cu50 111.1(2) . .
Cu18 Cu18 Cu50 64.32(10) 4_565 .
Se34 Cu18 Cu50 125.2(2) . .
Cu11 Cu18 Cu50 172.8(2) . .
Cu34 Cu18 Cu50 62.34(15) . .
Cu69 Cu18 Cu50 98.7(2) . .
Cu17 Cu18 Cu50 67.6(2) . .
Se29 Cu18 Cu50 57.8(2) . .
Se20 Cu18 Se47 117.2(2) . .
Cu18 Cu18 Se47 64.51(9) 4_565 .
Se34 Cu18 Se47 104.7(2) . .
Cu11 Cu18 Se47 133.6(2) . .
Cu34 Cu18 Se47 105.4(2) . .
Cu69 Cu18 Se47 53.3(2) . .
Cu17 Cu18 Se47 59.61(14) . .
Se29 Cu18 Se47 103.2(2) . .
Cu50 Cu18 Se47 50.09(15) . .
Se20 Cu18 Cu58 54.36(14) . .
Cu18 Cu18 Cu58 132.29(12) 4_565 .
Se34 Cu18 Cu58 96.5(2) . .
Cu11 Cu18 Cu58 56.22(14) . .
Cu34 Cu18 Cu58 110.4(2) . .
Cu69 Cu18 Cu58 70.2(2) . .
Cu17 Cu18 Cu58 58.0(2) . .
Se29 Cu18 Cu58 163.5(2) . .
Cu50 Cu18 Cu58 122.2(2) . .
Se47 Cu18 Cu58 84.8(2) . .
Se10 Cu19 Se12 127.1(2) . .
Se10 Cu19 Se33 113.8(2) . .
Se12 Cu19 Se33 115.3(2) . .
Se10 Cu19 Cu16 55.00(15) . .
Se12 Cu19 Cu16 72.9(2) . .
Se33 Cu19 Cu16 148.2(2) . .
Se10 Cu19 Cu61 57.15(13) . .
Se12 Cu19 Cu61 100.7(2) . .
Se33 Cu19 Cu61 131.5(2) . .
Cu16 Cu19 Cu61 71.2(2) . .
Se10 Cu19 Cu37 148.2(2) . .
Se12 Cu19 Cu37 62.7(2) . .
Se33 Cu19 Cu37 53.97(14) . .
Cu16 Cu19 Cu37 117.3(2) . .
Cu61 Cu19 Cu37 154.5(2) . .
Se10 Cu19 Cu59 133.6(2) . .
Se12 Cu19 Cu59 91.3(2) . .
Se33 Cu19 Cu59 55.04(12) . .
Cu16 Cu19 Cu59 155.9(2) . .
Cu61 Cu19 Cu59 94.9(2) . .
Cu37 Cu19 Cu59 67.8(2) . .
Se10 Cu19 Cu44 59.54(14) . .
Se12 Cu19 Cu44 149.3(2) . .
Se33 Cu19 Cu44 55.73(14) . .
Cu16 Cu19 Cu44 100.7(2) . .
Cu61 Cu19 Cu44 105.5(2) . .
Cu37 Cu19 Cu44 96.7(2) . .
Cu59 Cu19 Cu44 102.0(2) . .
Se10 Cu19 Cu31 54.72(13) . .
Se12 Cu19 Cu31 101.6(2) . .
Se33 Cu19 Cu31 96.0(2) . .
Cu16 Cu19 Cu31 52.6(2) . .
Cu61 Cu19 Cu31 107.8(2) . .
Cu37 Cu19 Cu31 95.1(2) . .
Cu59 Cu19 Cu31 151.0(2) . .
Cu44 Cu19 Cu31 55.27(15) . .
Se10 Cu19 Cu20 118.1(2) . .
Se12 Cu19 Cu20 56.7(2) . .
Se33 Cu19 Cu20 112.5(2) . .
Cu16 Cu19 Cu20 97.8(2) . .
Cu61 Cu19 Cu20 61.7(2) . .
Cu37 Cu19 Cu20 92.8(2) . .
Cu59 Cu19 Cu20 58.19(14) . .
Cu44 Cu19 Cu20 152.4(2) . .
Cu31 Cu19 Cu20 149.3(2) . .
Se39 Cu20 Se25 122.1(2) . .
Se39 Cu20 Se8 124.8(2) . .
Se25 Cu20 Se8 94.1(2) . .
Se39 Cu20 Se12 123.4(2) . .
Se25 Cu20 Se12 94.8(2) . .
Se8 Cu20 Se12 88.7(2) . .
Se39 Cu20 Cu59 54.32(14) . .
Se25 Cu20 Cu59 176.2(2) . .
Se8 Cu20 Cu59 89.2(2) . .
Se12 Cu20 Cu59 87.0(2) . .
Se39 Cu20 Cu67 120.5(2) . .
Se25 Cu20 Cu67 53.3(2) . .
Se8 Cu20 Cu67 49.4(2) . .
Se12 Cu20 Cu67 115.9(2) . .
Cu59 Cu20 Cu67 128.7(3) . .
Se39 Cu20 Cu70 119.2(2) . .
Se25 Cu20 Cu70 53.2(2) . .
Se8 Cu20 Cu70 115.8(2) . .
Se12 Cu20 Cu70 50.2(2) . .
Cu59 Cu20 Cu70 126.5(2) . .
Cu67 Cu20 Cu70 101.2(2) . .
Se39 Cu20 Cu20 178.15(14) . 4_565
Se25 Cu20 Cu20 56.22(11) . 4_565
Se8 Cu20 Cu20 56.67(11) . 4_565
Se12 Cu20 Cu20 56.99(11) . 4_565
Cu59 Cu20 Cu20 127.39(12) . 4_565
Cu67 Cu20 Cu20 59.30(15) . 4_565
Cu70 Cu20 Cu20 59.41(12) . 4_565
Se39 Cu20 Cu63 52.8(2) . .
Se25 Cu20 Cu63 88.8(2) . .
Se8 Cu20 Cu63 92.8(2) . .
Se12 Cu20 Cu63 175.9(2) . .
Cu59 Cu20 Cu63 89.2(2) . .
Cu67 Cu20 Cu63 67.8(2) . .
Cu70 Cu20 Cu63 131.8(2) . .
Cu20 Cu20 Cu63 126.88(13) 4_565 .
Se39 Cu20 Cu7 69.9(2) . .
Se25 Cu20 Cu7 125.2(2) . .
Se8 Cu20 Cu7 54.96(14) . .
Se12 Cu20 Cu7 124.0(2) . .
Cu59 Cu20 Cu7 55.73(14) . .
Cu67 Cu20 Cu7 74.1(2) . .
Cu70 Cu20 Cu7 170.6(2) . .
Cu20 Cu20 Cu7 111.49(13) 4_565 .
Cu63 Cu20 Cu7 54.49(14) . .
Se39 Cu20 Cu61 52.55(15) . .
Se25 Cu20 Cu61 88.7(2) . .
Se8 Cu20 Cu61 177.0(2) . .
Se12 Cu20 Cu61 92.0(2) . .
Cu59 Cu20 Cu61 87.9(2) . .
Cu67 Cu20 Cu61 132.4(3) . .
Cu70 Cu20 Cu61 66.8(2) . .
Cu20 Cu20 Cu61 125.99(12) 4_565 .
Cu63 Cu20 Cu61 86.3(2) . .
Cu7 Cu20 Cu61 122.5(2) . .
Se39 Cu20 Cu19 70.6(2) . .
Se25 Cu20 Cu19 123.3(2) . .
Se8 Cu20 Cu19 124.9(2) . .
Se12 Cu20 Cu19 52.97(14) . .
Cu59 Cu20 Cu19 55.53(14) . .
Cu67 Cu20 Cu19 168.8(2) . .
Cu70 Cu20 Cu19 72.0(2) . .
Cu20 Cu20 Cu19 109.63(12) 4_565 .
Cu63 Cu20 Cu19 123.3(2) . .
Cu7 Cu20 Cu19 111.3(2) . .
Cu61 Cu20 Cu19 53.75(13) . .
Se40 Cu21 Cu21 174.00(15) . 4_565
Se40 Cu21 Se9 123.1(2) . .
Cu21 Cu21 Se9 60.76(12) 4_565 .
Se40 Cu21 Cu33 61.4(2) . .
Cu21 Cu21 Cu33 112.7(2) 4_565 .
Se9 Cu21 Cu33 143.1(3) . .
Se40 Cu21 Cu14 62.0(2) . .
Cu21 Cu21 Cu14 121.99(14) 4_565 .
Se9 Cu21 Cu14 61.24(15) . .
Cu33 Cu21 Cu14 112.3(2) . .
Se40 Cu21 Cu70 123.5(2) . .
Cu21 Cu21 Cu70 62.28(13) 4_565 .
Se9 Cu21 Cu70 56.2(2) . .
Cu33 Cu21 Cu70 157.6(3) . .
Cu14 Cu21 Cu70 86.6(2) . .
Se40 Cu21 Cu25 58.5(2) . .
Cu21 Cu21 Cu25 121.4(2) 4_565 .
Se9 Cu21 Cu25 147.3(3) . .
Cu33 Cu21 Cu25 69.1(2) . .
Cu14 Cu21 Cu25 107.7(2) . .
Cu70 Cu21 Cu25 94.3(2) . .
Se40 Cu21 Se48 111.0(2) . .
Cu21 Cu21 Se48 63.25(11) 4_565 .
Se9 Cu21 Se48 96.6(2) . .
Cu33 Cu21 Se48 54.6(2) . .
Cu14 Cu21 Se48 123.4(3) . .
Cu70 Cu21 Se48 125.5(2) . .
Cu25 Cu21 Se48 113.5(2) . .
Se40 Cu21 Cu55 111.6(2) . .
Cu21 Cu21 Cu55 64.21(11) 4_565 .
Se9 Cu21 Cu55 125.0(2) . .
Cu33 Cu21 Cu55 61.7(2) . .
Cu14 Cu21 Cu55 173.4(2) . .
Cu70 Cu21 Cu55 98.8(2) . .
Cu25 Cu21 Cu55 68.3(2) . .
Se48 Cu21 Cu55 56.1(2) . .
Se40 Cu21 Se25 116.8(2) . .
Cu21 Cu21 Se25 64.49(11) 4_565 .
Se9 Cu21 Se25 103.9(2) . .
Cu33 Cu21 Se25 104.4(2) . .
Cu14 Cu21 Se25 132.8(2) . .
Cu70 Cu21 Se25 53.2(2) . .
Cu25 Cu21 Se25 59.2(2) . .
Se48 Cu21 Se25 101.8(2) . .
Cu55 Cu21 Se25 50.4(2) . .
Se40 Cu21 Cu61 54.02(15) . .
Cu21 Cu21 Cu61 131.61(12) 4_565 .
Se9 Cu21 Cu61 95.6(2) . .
Cu33 Cu21 Cu61 110.3(2) . .
Cu14 Cu21 Cu61 56.0(2) . .
Cu70 Cu21 Cu61 69.5(2) . .
Cu25 Cu21 Cu61 57.4(2) . .
Se48 Cu21 Cu61 164.5(2) . .
Cu55 Cu21 Cu61 122.4(2) . .
Se25 Cu21 Cu61 84.3(2) . .
Se21 Cu22 Cu69 121.4(3) . .
Se21 Cu22 Cu22 175.07(12) . 4_565
Cu69 Cu22 Cu22 60.01(14) . 4_565
Se21 Cu22 Cu6 60.9(2) . .
Cu69 Cu22 Cu6 146.0(3) . .
Cu22 Cu22 Cu6 115.07(13) 4_565 .
Se21 Cu22 Se34 124.6(2) . .
Cu69 Cu22 Se34 59.5(2) . .
Cu22 Cu22 Se34 60.28(11) 4_565 .
Cu6 Cu22 Se34 151.7(3) . .
Se21 Cu22 Cu11 62.68(15) . .
Cu69 Cu22 Cu11 91.1(3) . .
Cu22 Cu22 Cu11 122.24(12) 4_565 .
Cu6 Cu22 Cu11 115.1(2) . .
Se34 Cu22 Cu11 61.96(14) . .
Se21 Cu22 Cu24 58.15(14) . .
Cu69 Cu22 Cu24 85.0(3) . .
Cu22 Cu22 Cu24 118.28(12) 4_565 .
Cu6 Cu22 Cu24 67.6(2) . .
Se34 Cu22 Cu24 140.6(3) . .
Cu11 Cu22 Cu24 106.0(2) . .
Se21 Cu22 Se30 113.8(2) . .
Cu69 Cu22 Se30 122.1(2) . .
Cu22 Cu22 Se30 63.62(10) 4_565 .
Cu6 Cu22 Se30 56.6(2) . .
Se34 Cu22 Se30 102.3(2) . .
Cu11 Cu22 Se30 130.9(2) . .
Cu24 Cu22 Se30 111.5(2) . .
Se21 Cu22 Cu54 110.6(2) . .
Cu69 Cu22 Cu54 92.6(3) . .
Cu22 Cu22 Cu54 64.51(9) 4_565 .
Cu6 Cu22 Cu54 59.48(15) . .
Se34 Cu22 Cu54 124.8(2) . .
Cu11 Cu22 Cu54 173.2(2) . .
Cu24 Cu22 Cu54 68.69(15) . .
Se30 Cu22 Cu54 50.78(15) . .
P2 Cu23 Se23 119.1(3) . .
P2 Cu23 Cu3 139.9(3) . .
Se23 Cu23 Cu3 55.47(13) . .
P2 Cu23 Cu41 117.6(3) . .
Se23 Cu23 Cu41 122.4(2) . .
Cu3 Cu23 Cu41 86.2(2) . .
P2 Cu23 Se22 100.7(3) . .
Se23 Cu23 Se22 104.8(2) . .
Cu3 Cu23 Se22 119.3(2) . .
Cu41 Cu23 Se22 55.07(12) . .
P2 Cu23 Cu62 147.6(3) . .
Se23 Cu23 Cu62 56.92(12) . .
Cu3 Cu23 Cu62 68.2(2) . .
Cu41 Cu23 Cu62 70.2(2) . .
Se22 Cu23 Cu62 56.17(12) . .
P2 Cu23 Se31 108.3(3) . .
Se23 Cu23 Se31 111.7(2) . .
Cu3 Cu23 Se31 56.46(14) . .
Cu41 Cu23 Se31 56.56(14) . .
Se22 Cu23 Se31 111.6(2) . .
Cu62 Cu23 Se31 101.8(2) . .
Se21 Cu24 Se36 114.6(2) . .
Se21 Cu24 Se17 126.0(2) . .
Se36 Cu24 Se17 115.5(2) . .
Se21 Cu24 Cu22 55.55(13) . .
Se36 Cu24 Cu22 149.8(2) . .
Se17 Cu24 Cu22 71.0(2) . .
Se21 Cu24 Cu58 57.15(12) . .
Se36 Cu24 Cu58 132.3(2) . .
Se17 Cu24 Cu58 100.1(2) . .
Cu22 Cu24 Cu58 70.0(2) . .
Se21 Cu24 Cu9 148.4(2) . .
Se36 Cu24 Cu9 53.88(13) . .
Se17 Cu24 Cu9 62.9(2) . .
Cu22 Cu24 Cu9 117.1(2) . .
Cu58 Cu24 Cu9 154.1(2) . .
Se21 Cu24 Cu57 134.3(2) . .
Se36 Cu24 Cu57 55.14(12) . .
Se17 Cu24 Cu57 91.6(2) . .
Cu22 Cu24 Cu57 154.0(2) . .
Cu58 Cu24 Cu57 95.3(2) . .
Cu9 Cu24 Cu57 67.61(15) . .
Se21 Cu24 Cu46 59.78(13) . .
Se36 Cu24 Cu46 56.19(13) . .
Se17 Cu24 Cu46 148.9(2) . .
Cu22 Cu24 Cu46 102.1(2) . .
Cu58 Cu24 Cu46 105.9(2) . .
Cu9 Cu24 Cu46 97.0(2) . .
Cu57 Cu24 Cu46 102.6(2) . .
Se21 Cu24 Cu6 54.66(12) . .
Se36 Cu24 Cu6 97.0(2) . .
Se17 Cu24 Cu6 100.1(2) . .
Cu22 Cu24 Cu6 53.2(2) . .
Cu58 Cu24 Cu6 107.4(2) . .
Cu9 Cu24 Cu6 95.3(2) . .
Cu57 Cu24 Cu6 152.1(2) . .
Cu46 Cu24 Cu6 56.06(13) . .
Se21 Cu24 Cu27 117.9(2) . .
Se36 Cu24 Cu27 112.5(2) . .
Se17 Cu24 Cu27 56.84(14) . .
Cu22 Cu24 Cu27 95.8(2) . .
Cu58 Cu24 Cu27 61.51(14) . .
Cu9 Cu24 Cu27 92.6(2) . .
Cu57 Cu24 Cu27 58.21(13) . .
Cu46 Cu24 Cu27 152.9(2) . .
Cu6 Cu24 Cu27 148.0(2) . .
Se49 Cu25 Se40 122.7(2) . .
Se49 Cu25 Cu49 62.3(2) . .
Se40 Cu25 Cu49 61.5(2) . .
Se49 Cu25 Cu63 56.52(15) . .
Se40 Cu25 Cu63 138.4(3) . .
Cu49 Cu25 Cu63 109.2(2) . .
Se49 Cu25 Cu21 152.5(2) . .
Se40 Cu25 Cu21 54.3(2) . .
Cu49 Cu25 Cu21 102.7(2) . .
Cu63 Cu25 Cu21 147.1(2) . .
Se49 Cu25 Cu39 54.6(2) . .
Se40 Cu25 Cu39 153.3(2) . .
Cu49 Cu25 Cu39 104.1(2) . .
Cu63 Cu25 Cu39 65.9(2) . .
Cu21 Cu25 Cu39 113.9(3) . .
Se49 Cu25 Cu61 139.0(3) . .
Se40 Cu25 Cu61 56.34(14) . .
Cu49 Cu25 Cu61 108.7(2) . .
Cu63 Cu25 Cu61 95.9(2) . .
Cu21 Cu25 Cu61 65.8(2) . .
Cu39 Cu25 Cu61 146.3(2) . .
Se49 Cu25 Se25 117.0(2) . .
Se40 Cu25 Se25 116.6(2) . .
Cu49 Cu25 Se25 149.3(3) . .
Cu63 Cu25 Se25 91.5(2) . .
Cu21 Cu25 Se25 63.2(2) . .
Cu39 Cu25 Se25 63.1(2) . .
Cu61 Cu25 Se25 90.8(2) . .
Se49 Cu25 Cu35 54.4(2) . .
Se40 Cu25 Cu35 100.7(2) . .
Cu49 Cu25 Cu35 56.3(2) . .
Cu63 Cu25 Cu35 105.8(2) . .
Cu21 Cu25 Cu35 98.2(2) . .
Cu39 Cu25 Cu35 54.6(2) . .
Cu61 Cu25 Cu35 156.7(2) . .
Se25 Cu25 Cu35 97.0(2) . .
Se49 Cu25 Cu33 100.9(2) . .
Se40 Cu25 Cu33 54.13(15) . .
Cu49 Cu25 Cu33 55.8(2) . .
Cu63 Cu25 Cu33 157.1(2) . .
Cu21 Cu25 Cu33 53.7(2) . .
Cu39 Cu25 Cu33 99.2(2) . .
Cu61 Cu25 Cu33 105.1(2) . .
Se25 Cu25 Cu33 96.9(2) . .
Cu35 Cu25 Cu33 52.18(15) . .
Se19 Cu26 Se16 127.4(2) . .
Se19 Cu26 Se15 114.0(2) . .
Se16 Cu26 Se15 116.8(2) . .
Se19 Cu26 Cu34 57.35(14) . .
Se16 Cu26 Cu34 113.1(2) . .
Se15 Cu26 Cu34 111.2(2) . .
Se19 Cu26 Cu10 163.3(2) . .
Se16 Cu26 Cu10 67.7(2) . .
Se15 Cu26 Cu10 54.80(14) . .
Cu34 Cu26 Cu10 112.4(2) . .
Se19 Cu26 Cu45 58.2(2) . .
Se16 Cu26 Cu45 169.9(2) . .
Se15 Cu26 Cu45 61.2(2) . .
Cu34 Cu26 Cu45 61.4(2) . .
Cu10 Cu26 Cu45 105.8(2) . .
Se19 Cu26 Cu77 60.5(2) . .
Se16 Cu26 Cu77 69.1(2) . .
Se15 Cu26 Cu77 148.4(2) . .
Cu34 Cu26 Cu77 92.1(2) . .
Cu10 Cu26 Cu77 135.9(3) . .
Cu45 Cu26 Cu77 118.2(2) . .
Se19 Cu26 Cu50 115.8(2) . .
Se16 Cu26 Cu50 60.0(2) . .
Se15 Cu26 Cu50 107.5(2) . .
Cu34 Cu26 Cu50 63.0(2) . .
Cu10 Cu26 Cu50 62.8(2) . .
Cu45 Cu26 Cu50 110.4(2) . .
Cu77 Cu26 Cu50 102.0(2) . .
Se19 Cu26 Cu79 81.6(2) . .
Se16 Cu26 Cu79 55.4(2) . .
Se15 Cu26 Cu79 157.4(2) . .
Cu34 Cu26 Cu79 62.1(2) . .
Cu10 Cu26 Cu79 106.0(2) . .
Cu45 Cu26 Cu79 122.1(2) . .
Cu77 Cu26 Cu79 53.1(2) . .
Cu50 Cu26 Cu79 49.9(2) . .
Se19 Cu26 Cu17 106.3(2) . .
Se16 Cu26 Cu17 114.3(2) . .
Se15 Cu26 Cu17 53.29(13) . .
Cu34 Cu26 Cu17 64.67(14) . .
Cu10 Cu26 Cu17 57.3(2) . .
Cu45 Cu26 Cu17 56.0(2) . .
Cu77 Cu26 Cu17 156.3(2) . .
Cu50 Cu26 Cu17 64.4(2) . .
Cu79 Cu26 Cu17 108.0(2) . .
Se37 Cu27 Se47 122.5(2) . .
Se37 Cu27 Se14 125.1(2) . .
Se47 Cu27 Se14 92.5(2) . .
Se37 Cu27 Se17 124.3(2) . .
Se47 Cu27 Se17 93.8(2) . .
Se14 Cu27 Se17 89.2(2) . .
Se37 Cu27 Cu57 54.89(13) . .
Se47 Cu27 Cu57 177.3(2) . .
Se14 Cu27 Cu57 89.8(2) . .
Se17 Cu27 Cu57 87.6(2) . .
Se37 Cu27 Cu69 120.0(2) . .
Se47 Cu27 Cu69 53.2(2) . .
Se14 Cu27 Cu69 114.8(2) . .
Se17 Cu27 Cu69 49.4(2) . .
Cu57 Cu27 Cu69 126.9(2) . .
Se37 Cu27 Cu65 120.4(2) . .
Se47 Cu27 Cu65 52.5(3) . .
Se14 Cu27 Cu65 48.6(3) . .
Se17 Cu27 Cu65 115.2(2) . .
Cu57 Cu27 Cu65 128.8(3) . .
Cu69 Cu27 Cu65 100.4(3) . .
Se37 Cu27 Cu12 69.8(2) . .
Se47 Cu27 Cu12 124.4(2) . .
Se14 Cu27 Cu12 55.29(13) . .
Se17 Cu27 Cu12 125.0(2) . .
Cu57 Cu27 Cu12 56.12(13) . .
Cu69 Cu27 Cu12 170.0(2) . .
Cu65 Cu27 Cu12 74.0(2) . .
Se37 Cu27 Cu58 52.83(13) . .
Se47 Cu27 Cu58 89.1(2) . .
Se14 Cu27 Cu58 177.9(2) . .
Se17 Cu27 Cu58 92.1(2) . .
Cu57 Cu27 Cu58 88.6(2) . .
Cu69 Cu27 Cu58 67.3(2) . .
Cu65 Cu27 Cu58 132.0(3) . .
Cu12 Cu27 Cu58 122.6(2) . .
Se37 Cu27 Cu56 52.67(13) . .
Se47 Cu27 Cu56 88.5(2) . .
Se14 Cu27 Cu56 92.7(2) . .
Se17 Cu27 Cu56 177.0(2) . .
Cu57 Cu27 Cu56 90.0(2) . .
Cu69 Cu27 Cu56 131.4(3) . .
Cu65 Cu27 Cu56 67.8(2) . .
Cu12 Cu27 Cu56 54.64(13) . .
Cu58 Cu27 Cu56 86.02(15) . .
Se37 Cu27 Cu27 178.06(14) . 4_565
Se47 Cu27 Cu27 55.60(11) . 4_565
Se14 Cu27 Cu27 56.13(10) . 4_565
Se17 Cu27 Cu27 56.52(10) . 4_565
Cu57 Cu27 Cu27 127.03(11) . 4_565
Cu69 Cu27 Cu27 58.90(12) . 4_565
Cu65 Cu27 Cu27 59.0(2) . 4_565
Cu12 Cu27 Cu27 111.31(12) . 4_565
Cu58 Cu27 Cu27 125.96(11) . 4_565
Cu56 Cu27 Cu27 126.51(11) . 4_565
Se37 Cu27 Cu24 70.9(2) . .
Se47 Cu27 Cu24 123.7(2) . .
Se14 Cu27 Cu24 125.7(2) . .
Se17 Cu27 Cu24 53.48(12) . .
Cu57 Cu27 Cu24 55.57(13) . .
Cu69 Cu27 Cu24 72.5(2) . .
Cu65 Cu27 Cu24 168.7(2) . .
Cu12 Cu27 Cu24 111.7(2) . .
Cu58 Cu27 Cu24 54.06(12) . .
Cu56 Cu27 Cu24 123.5(2) . .
Cu27 Cu27 Cu24 109.75(11) 4_565 .
Se41 Cu28 Se18 125.4(2) . .
Se41 Cu28 Se24 122.3(2) . .
Se18 Cu28 Se24 94.7(2) . .
Se41 Cu28 Se7 122.3(2) . .
Se18 Cu28 Se7 88.8(2) . .
Se24 Cu28 Se7 94.6(2) . .
Se41 Cu28 Cu66 122.1(2) . .
Se18 Cu28 Cu66 49.5(3) . .
Se24 Cu28 Cu66 53.5(3) . .
Se7 Cu28 Cu66 115.5(2) . .
Se41 Cu28 Cu60 54.34(13) . .
Se18 Cu28 Cu60 89.4(2) . .
Se24 Cu28 Cu60 175.9(2) . .
Se7 Cu28 Cu60 86.0(2) . .
Cu66 Cu28 Cu60 129.7(3) . .
Se41 Cu28 Cu68 118.6(2) . .
Se18 Cu28 Cu68 115.6(2) . .
Se24 Cu28 Cu68 53.4(2) . .
Se7 Cu28 Cu68 49.6(2) . .
Cu66 Cu28 Cu68 101.1(3) . .
Cu60 Cu28 Cu68 125.1(2) . .
Se41 Cu28 Cu62 53.13(13) . .
Se18 Cu28 Cu62 93.6(2) . .
Se24 Cu28 Cu62 89.3(2) . .
Se7 Cu28 Cu62 175.3(2) . .
Cu66 Cu28 Cu62 69.0(2) . .
Cu60 Cu28 Cu62 89.86(15) . .
Cu68 Cu28 Cu62 132.2(2) . .
Se41 Cu28 Cu28 178.20(12) . 4_565
Se18 Cu28 Cu28 56.35(10) . 4_565
Se24 Cu28 Cu28 56.47(10) . 4_565
Se7 Cu28 Cu28 57.28(10) . 4_565
Cu66 Cu28 Cu28 58.59(15) . 4_565
Cu60 Cu28 Cu28 126.83(11) . 4_565
Cu68 Cu28 Cu28 59.68(11) . 4_565
Cu62 Cu28 Cu28 127.37(11) . 4_565
Se41 Cu28 Cu15 70.1(2) . .
Se18 Cu28 Cu15 55.40(13) . .
Se24 Cu28 Cu15 126.5(2) . .
Se7 Cu28 Cu15 123.7(2) . .
Cu66 Cu28 Cu15 75.3(3) . .
Cu60 Cu28 Cu15 55.87(13) . .
Cu68 Cu28 Cu15 170.6(2) . .
Cu62 Cu28 Cu15 55.06(13) . .
Cu28 Cu28 Cu15 111.63(11) 4_565 .
Se41 Cu28 Cu64 52.34(13) . .
Se18 Cu28 Cu64 177.1(2) . .
Se24 Cu28 Cu64 88.2(2) . .
Se7 Cu28 Cu64 91.3(2) . .
Cu66 Cu28 Cu64 132.8(3) . .
Cu60 Cu28 Cu64 87.7(2) . .
Cu68 Cu28 Cu64 66.42(15) . .
Cu62 Cu28 Cu64 86.2(2) . .
Cu28 Cu28 Cu64 125.90(11) 4_565 .
Cu15 Cu28 Cu64 122.4(2) . .
Se41 Cu28 Cu42 69.6(2) . .
Se18 Cu28 Cu42 124.6(2) . .
Se24 Cu28 Cu42 122.9(2) . .
Se7 Cu28 Cu42 52.79(13) . .
Cu66 Cu28 Cu42 168.3(2) . .
Cu60 Cu28 Cu42 54.57(13) . .
Cu68 Cu28 Cu42 71.6(2) . .
Cu62 Cu28 Cu42 122.7(2) . .
Cu28 Cu28 Cu42 109.79(11) 4_565 .
Cu15 Cu28 Cu42 110.4(2) . .
Cu64 Cu28 Cu42 53.54(12) . .
P3 Cu29 Se42 104.0(4) . .
P3 Cu29 Cu39 135.6(5) . .
Se42 Cu29 Cu39 120.3(2) . .
P3 Cu29 Se49 113.3(4) . .
Se42 Cu29 Se49 104.1(2) . .
Cu39 Cu29 Se49 55.0(2) . .
P3 Cu29 Cu38 122.5(5) . .
Se42 Cu29 Cu38 54.9(2) . .
Cu39 Cu29 Cu38 88.6(2) . .
Se49 Cu29 Cu38 123.3(2) . .
P3 Cu29 Se26 110.9(5) . .
Se42 Cu29 Se26 112.2(2) . .
Cu39 Cu29 Se26 57.0(2) . .
Se49 Cu29 Se26 111.9(2) . .
Cu38 Cu29 Se26 57.2(2) . .
P3 Cu29 Cu63 146.7(5) . .
Se42 Cu29 Cu63 56.76(14) . .
Cu39 Cu29 Cu63 68.2(2) . .
Se49 Cu29 Cu63 55.95(14) . .
Cu38 Cu29 Cu63 71.5(2) . .
Se26 Cu29 Cu63 101.9(2) . .
Se4 Cu30 Se1 126.7(2) . .
Se4 Cu30 Se23 114.0(2) . .
Se1 Cu30 Se23 117.6(2) . .
Se4 Cu30 Cu5 56.87(14) . .
Se1 Cu30 Cu5 113.2(2) . .
Se23 Cu30 Cu5 110.5(2) . .
Se4 Cu30 Cu3 162.5(2) . .
Se1 Cu30 Cu3 68.6(2) . .
Se23 Cu30 Cu3 55.00(13) . .
Cu5 Cu30 Cu3 111.5(2) . .
Se4 Cu30 Cu72 64.1(2) . .
Se1 Cu30 Cu72 65.1(2) . .
Se23 Cu30 Cu72 149.0(2) . .
Cu5 Cu30 Cu72 94.3(2) . .
Cu3 Cu30 Cu72 132.9(2) . .
Se4 Cu30 Cu48 58.45(15) . .
Se1 Cu30 Cu48 169.3(2) . .
Se23 Cu30 Cu48 61.15(15) . .
Cu5 Cu30 Cu48 60.3(2) . .
Cu3 Cu30 Cu48 105.0(2) . .
Cu72 Cu30 Cu48 122.1(2) . .
Se4 Cu30 Cu52 114.0(2) . .
Se1 Cu30 Cu52 59.5(2) . .
Se23 Cu30 Cu52 109.4(2) . .
Cu5 Cu30 Cu52 62.6(2) . .
Cu3 Cu30 Cu52 63.9(2) . .
Cu72 Cu30 Cu52 98.2(2) . .
Cu48 Cu30 Cu52 110.3(2) . .
Se4 Cu30 Cu32 106.0(2) . .
Se1 Cu30 Cu32 115.1(2) . .
Se23 Cu30 Cu32 52.60(13) . .
Cu5 Cu30 Cu32 64.62(14) . .
Cu3 Cu30 Cu32 56.6(2) . .
Cu72 Cu30 Cu32 157.7(2) . .
Cu48 Cu30 Cu32 55.08(14) . .
Cu52 Cu30 Cu32 66.51(15) . .
Se35 Cu31 Cu16 172.8(2) . .
Se35 Cu31 Se10 115.1(2) . .
Cu16 Cu31 Se10 57.7(2) . .
Se35 Cu31 Cu13 58.5(2) . .
Cu16 Cu31 Cu13 128.6(2) . .
Se10 Cu31 Cu13 172.2(2) . .
Se35 Cu31 Se11 121.7(2) . .
Cu16 Cu31 Se11 65.2(2) . .
Se10 Cu31 Se11 119.0(2) . .
Cu13 Cu31 Se11 68.7(2) . .
Se35 Cu31 Cu44 62.2(2) . .
Cu16 Cu31 Cu44 111.3(2) . .
Se10 Cu31 Cu44 61.61(15) . .
Cu13 Cu31 Cu44 110.6(2) . .
Se11 Cu31 Cu44 170.7(2) . .
Se35 Cu31 Cu53 117.9(2) . .
Cu16 Cu31 Cu53 67.0(2) . .
Se10 Cu31 Cu53 113.6(2) . .
Cu13 Cu31 Cu53 68.8(2) . .
Se11 Cu31 Cu53 55.47(14) . .
Cu44 Cu31 Cu53 115.4(2) . .
Se35 Cu31 Cu12 55.16(13) . .
Cu16 Cu31 Cu12 125.4(2) . .
Se10 Cu31 Cu12 114.6(2) . .
Cu13 Cu31 Cu12 58.5(2) . .
Se11 Cu31 Cu12 114.6(2) . .
Cu44 Cu31 Cu12 59.61(15) . .
Cu53 Cu31 Cu12 70.8(2) . .
Se35 Cu31 Cu19 116.1(2) . .
Cu16 Cu31 Cu19 59.8(2) . .
Se10 Cu31 Cu19 54.44(13) . .
Cu13 Cu31 Cu19 122.7(2) . .
Se11 Cu31 Cu19 111.8(2) . .
Cu44 Cu31 Cu19 60.3(2) . .
Cu53 Cu31 Cu19 67.8(2) . .
Cu12 Cu31 Cu19 73.07(14) . .
Se3 Cu32 Se23 122.8(2) . .
Se3 Cu32 Cu48 61.6(2) . .
Se23 Cu32 Cu48 62.12(15) . .
Se3 Cu32 Cu62 139.2(2) . .
Se23 Cu32 Cu62 56.91(13) . .
Cu48 Cu32 Cu62 109.1(2) . .
Se3 Cu32 Cu3 152.6(2) . .
Se23 Cu32 Cu3 54.63(14) . .
Cu48 Cu32 Cu3 104.3(2) . .
Cu62 Cu32 Cu3 65.83(15) . .
Se3 Cu32 Cu64 57.07(13) . .
Se23 Cu32 Cu64 140.0(2) . .
Cu48 Cu32 Cu64 109.3(2) . .
Cu62 Cu32 Cu64 96.2(2) . .
Cu3 Cu32 Cu64 145.7(2) . .
Se3 Cu32 Cu4 54.42(14) . .
Se23 Cu32 Cu4 151.4(2) . .
Cu48 Cu32 Cu4 102.8(2) . .
Cu62 Cu32 Cu4 147.3(2) . .
Cu3 Cu32 Cu4 112.9(2) . .
Cu64 Cu32 Cu4 66.2(2) . .
Se3 Cu32 Se24 116.6(2) . .
Se23 Cu32 Se24 116.1(2) . .
Cu48 Cu32 Se24 148.2(2) . .
Cu62 Cu32 Se24 91.7(2) . .
Cu3 Cu32 Se24 62.0(2) . .
Cu64 Cu32 Se24 91.3(2) . .
Cu4 Cu32 Se24 62.9(2) . .
Se3 Cu32 Cu30 100.2(2) . .
Se23 Cu32 Cu30 53.77(13) . .
Cu48 Cu32 Cu30 56.16(14) . .
Cu62 Cu32 Cu30 105.7(2) . .
Cu3 Cu32 Cu30 54.77(15) . .
Cu64 Cu32 Cu30 156.8(2) . .
Cu4 Cu32 Cu30 97.6(2) . .
Se24 Cu32 Cu30 95.9(2) . .
Se3 Cu32 Cu5 53.81(13) . .
Se23 Cu32 Cu5 99.9(2) . .
Cu48 Cu32 Cu5 55.59(15) . .
Cu62 Cu32 Cu5 156.6(2) . .
Cu3 Cu32 Cu5 98.8(2) . .
Cu64 Cu32 Cu5 105.6(2) . .
Cu4 Cu32 Cu5 53.80(15) . .
Se24 Cu32 Cu5 96.3(2) . .
Cu30 Cu32 Cu5 51.70(12) . .
Se44 Cu33 Se48 129.4(2) . .
Se44 Cu33 Se40 113.7(2) . .
Se48 Cu33 Se40 115.6(2) . .
Se44 Cu33 Cu21 162.6(3) . .
Se48 Cu33 Cu21 65.7(2) . .
Se40 Cu33 Cu21 55.3(2) . .
Se44 Cu33 Cu35 57.6(2) . .
Se48 Cu33 Cu35 113.7(3) . .
Se40 Cu33 Cu35 109.4(2) . .
Cu21 Cu33 Cu35 110.6(2) . .
Se44 Cu33 Cu49 58.1(2) . .
Se48 Cu33 Cu49 168.0(2) . .
Se40 Cu33 Cu49 60.8(2) . .
Cu21 Cu33 Cu49 105.6(2) . .
Cu35 Cu33 Cu49 60.4(2) . .
Se44 Cu33 Cu74 58.6(3) . .
Se48 Cu33 Cu74 73.6(3) . .
Se40 Cu33 Cu74 147.5(3) . .
Cu21 Cu33 Cu74 138.4(3) . .
Cu35 Cu33 Cu74 92.8(2) . .
Cu49 Cu33 Cu74 115.9(3) . .
Se44 Cu33 Cu55 114.0(2) . .
Se48 Cu33 Cu55 59.6(2) . .
Se40 Cu33 Cu55 108.2(2) . .
Cu21 Cu33 Cu55 63.4(2) . .
Cu35 Cu33 Cu55 61.6(2) . .
Cu49 Cu33 Cu55 109.6(2) . .
Cu74 Cu33 Cu55 103.1(3) . .
Se44 Cu33 Cu76 81.8(2) . .
Se48 Cu33 Cu76 54.8(2) . .
Se40 Cu33 Cu76 158.6(2) . .
Cu21 Cu33 Cu76 105.7(2) . .
Cu35 Cu33 Cu76 65.4(3) . .
Cu49 Cu33 Cu76 123.9(3) . .
Cu74 Cu33 Cu76 52.8(2) . .
Cu55 Cu33 Cu76 50.6(2) . .
Se44 Cu33 Cu25 105.5(2) . .
Se48 Cu33 Cu25 112.8(2) . .
Se40 Cu33 Cu25 52.79(15) . .
Cu21 Cu33 Cu25 57.3(2) . .
Cu35 Cu33 Cu25 63.1(2) . .
Cu49 Cu33 Cu25 55.5(2) . .
Cu74 Cu33 Cu25 155.8(3) . .
Cu55 Cu33 Cu25 64.9(2) . .
Cu76 Cu33 Cu25 110.3(3) . .
Se19 Cu34 Se29 129.3(2) . .
Se19 Cu34 Se20 113.1(2) . .
Se29 Cu34 Se20 116.2(2) . .
Se19 Cu34 Cu18 161.5(2) . .
Se29 Cu34 Cu18 66.8(2) . .
Se20 Cu34 Cu18 55.29(14) . .
Se19 Cu34 Cu26 57.38(14) . .
Se29 Cu34 Cu26 114.1(2) . .
Se20 Cu34 Cu26 109.1(2) . .
Cu18 Cu34 Cu26 110.1(2) . .
Se19 Cu34 Cu45 57.9(2) . .
Se29 Cu34 Cu45 168.7(2) . .
Se20 Cu34 Cu45 60.3(2) . .
Cu18 Cu34 Cu45 104.8(2) . .
Cu26 Cu34 Cu45 60.5(2) . .
Se19 Cu34 Cu78 60.1(2) . .
Se29 Cu34 Cu78 71.6(2) . .
Se20 Cu34 Cu78 148.5(2) . .
Cu18 Cu34 Cu78 137.8(3) . .
Cu26 Cu34 Cu78 92.9(2) . .
Cu45 Cu34 Cu78 117.4(2) . .
Se19 Cu34 Cu50 114.0(2) . .
Se29 Cu34 Cu50 61.6(2) . .
Se20 Cu34 Cu50 107.0(2) . .
Cu18 Cu34 Cu50 62.6(2) . .
Cu26 Cu34 Cu50 61.1(2) . .
Cu45 Cu34 Cu50 108.2(2) . .
Cu78 Cu34 Cu50 103.3(2) . .
Se19 Cu34 Cu79 82.7(2) . .
Se29 Cu34 Cu79 55.1(2) . .
Se20 Cu34 Cu79 156.9(2) . .
Cu18 Cu34 Cu79 104.7(2) . .
Cu26 Cu34 Cu79 64.2(2) . .
Cu45 Cu34 Cu79 123.3(2) . .
Cu78 Cu34 Cu79 53.6(2) . .
Cu50 Cu34 Cu79 50.1(2) . .
Se19 Cu34 Cu17 105.3(2) . .
Se29 Cu34 Cu17 113.5(2) . .
Se20 Cu34 Cu17 52.51(12) . .
Cu18 Cu34 Cu17 56.40(15) . .
Cu26 Cu34 Cu17 63.31(14) . .
Cu45 Cu34 Cu17 55.41(15) . .
Cu78 Cu34 Cu17 155.9(2) . .
Cu50 Cu34 Cu17 63.34(15) . .
Cu79 Cu34 Cu17 108.5(2) . .
Se44 Cu35 Se43 127.5(3) . .
Se44 Cu35 Se49 114.1(3) . .
Se43 Cu35 Se49 116.8(2) . .
Se44 Cu35 Cu39 163.7(3) . .
Se43 Cu35 Cu39 66.6(2) . .
Se49 Cu35 Cu39 55.4(2) . .
Se44 Cu35 Cu33 57.0(2) . .
Se43 Cu35 Cu33 112.5(3) . .
Se49 Cu35 Cu33 111.1(2) . .
Cu39 Cu35 Cu33 112.5(2) . .
Se44 Cu35 Cu49 57.9(2) . .
Se43 Cu35 Cu49 168.7(2) . .
Se49 Cu35 Cu49 61.8(2) . .
Cu39 Cu35 Cu49 106.7(2) . .
Cu33 Cu35 Cu49 60.6(2) . .
Se44 Cu35 Cu75 59.3(3) . .
Se43 Cu35 Cu75 70.5(3) . .
Se49 Cu35 Cu75 149.5(3) . .
Cu39 Cu35 Cu75 136.5(3) . .
Cu33 Cu35 Cu75 90.5(2) . .
Cu49 Cu35 Cu75 116.9(3) . .
Se44 Cu35 Cu55 113.9(2) . .
Se43 Cu35 Cu55 59.1(2) . .
Se49 Cu35 Cu55 109.2(2) . .
Cu39 Cu35 Cu55 64.2(2) . .
Cu33 Cu35 Cu55 62.1(2) . .
Cu49 Cu35 Cu55 110.1(2) . .
Cu75 Cu35 Cu55 99.8(3) . .
Se44 Cu35 Cu25 106.3(2) . .
Se43 Cu35 Cu25 113.5(2) . .
Se49 Cu35 Cu25 53.12(15) . .
Cu39 Cu35 Cu25 57.7(2) . .
Cu33 Cu35 Cu25 64.7(2) . .
Cu49 Cu35 Cu25 56.0(2) . .
Cu75 Cu35 Cu25 154.8(3) . .
Cu55 Cu35 Cu25 65.6(2) . .
Se44 Cu35 Cu76 79.8(2) . .
Se43 Cu35 Cu76 56.0(2) . .
Se49 Cu35 Cu76 159.0(2) . .
Cu39 Cu35 Cu76 107.0(2) . .
Cu33 Cu35 Cu76 62.1(2) . .
Cu49 Cu35 Cu76 120.9(3) . .
Cu75 Cu35 Cu76 50.8(2) . .
Cu55 Cu35 Cu76 49.8(2) . .
Cu25 Cu35 Cu76 109.2(2) . .
Se42 Cu36 Se2 115.9(2) . .
Se42 Cu36 Cu1 174.0(3) . .
Se2 Cu36 Cu1 58.2(2) . .
Se42 Cu36 Cu38 58.4(2) . .
Se2 Cu36 Cu38 173.5(3) . .
Cu1 Cu36 Cu38 127.4(3) . .
Se42 Cu36 Se46 120.5(2) . .
Se2 Cu36 Se46 119.3(2) . .
Cu1 Cu36 Se46 65.4(2) . .
Cu38 Cu36 Se46 67.2(2) . .
Se42 Cu36 Cu47 62.6(2) . .
Se2 Cu36 Cu47 62.1(2) . .
Cu1 Cu36 Cu47 111.8(2) . .
Cu38 Cu36 Cu47 111.4(2) . .
Se46 Cu36 Cu47 171.1(2) . .
Se42 Cu36 Cu51 117.3(2) . .
Se2 Cu36 Cu51 114.2(2) . .
Cu1 Cu36 Cu51 66.5(2) . .
Cu38 Cu36 Cu51 68.4(2) . .
Se46 Cu36 Cu51 55.1(2) . .
Cu47 Cu36 Cu51 116.0(2) . .
Se42 Cu36 Cu42 116.4(2) . .
Se2 Cu36 Cu42 54.92(14) . .
Cu1 Cu36 Cu42 59.8(2) . .
Cu38 Cu36 Cu42 123.3(2) . .
Se46 Cu36 Cu42 112.3(2) . .
Cu47 Cu36 Cu42 60.5(2) . .
Cu51 Cu36 Cu42 68.3(2) . .
Se42 Cu36 Cu7 54.86(14) . .
Se2 Cu36 Cu7 115.7(2) . .
Cu1 Cu36 Cu7 125.2(2) . .
Cu38 Cu36 Cu7 58.8(2) . .
Se46 Cu36 Cu7 113.8(2) . .
Cu47 Cu36 Cu7 60.2(2) . .
Cu51 Cu36 Cu7 70.9(2) . .
Cu42 Cu36 Cu7 73.5(2) . .
Se33 Cu37 Cu43 66.6(3) . .
Se33 Cu37 Se38 125.5(2) . .
Cu43 Cu37 Se38 58.9(2) . .
Se33 Cu37 Cu37 175.21(14) . 4_565
Cu43 Cu37 Cu37 117.8(2) . 4_565
Se38 Cu37 Cu37 58.91(13) . 4_565
Se33 Cu37 Cu12 60.07(15) . .
Cu43 Cu37 Cu12 111.1(3) . .
Se38 Cu37 Cu12 143.0(2) . .
Cu37 Cu37 Cu12 117.97(14) 4_565 .
Se33 Cu37 Cu19 59.59(15) . .
Cu43 Cu37 Cu19 109.0(3) . .
Se38 Cu37 Cu19 138.3(3) . .
Cu37 Cu37 Cu19 116.11(14) 4_565 .
Cu12 Cu37 Cu19 78.2(2) . .
Se33 Cu37 Se14 116.8(2) . .
Cu43 Cu37 Se14 131.7(3) . .
Se38 Cu37 Se14 100.7(2) . .
Cu37 Cu37 Se14 62.07(10) 4_565 .
Cu12 Cu37 Se14 57.27(15) . .
Cu19 Cu37 Se14 112.7(2) . .
Se33 Cu37 Se12 114.0(2) . .
Cu43 Cu37 Se12 124.5(3) . .
Se38 Cu37 Se12 96.0(2) . .
Cu37 Cu37 Se12 62.31(10) 4_565 .
Cu12 Cu37 Se12 115.3(2) . .
Cu19 Cu37 Se12 55.81(14) . .
Se14 Cu37 Se12 99.0(2) . .
Se33 Cu37 Cu53 111.5(2) . .
Cu43 Cu37 Cu53 175.7(3) . .
Se38 Cu37 Cu53 122.7(2) . .
Cu37 Cu37 Cu53 63.91(9) 4_565 .
Cu12 Cu37 Cu53 70.2(2) . .
Cu19 Cu37 Cu53 67.0(2) . .
Se14 Cu37 Cu53 52.5(2) . .
Se12 Cu37 Cu53 52.2(2) . .
Se33 Cu37 Cu57 53.39(13) . .
Cu43 Cu37 Cu57 57.1(2) . .
Se38 Cu37 Cu57 95.2(2) . .
Cu37 Cu37 Cu57 130.00(11) 4_565 .
Cu12 Cu37 Cu57 57.01(14) . .
Cu19 Cu37 Cu57 111.1(2) . .
Se14 Cu37 Cu57 85.5(2) . .
Se12 Cu37 Cu57 166.9(2) . .
Cu53 Cu37 Cu57 125.3(2) . .
Se33 Cu37 Cu59 51.88(14) . .
Cu43 Cu37 Cu59 55.0(3) . .
Se38 Cu37 Cu59 92.9(2) . .
Cu37 Cu37 Cu59 128.42(11) 4_565 .
Cu12 Cu37 Cu59 110.0(2) . .
Cu19 Cu37 Cu59 56.12(14) . .
Se14 Cu37 Cu59 166.2(2) . .
Se12 Cu37 Cu59 81.4(2) . .
Cu53 Cu37 Cu59 120.8(2) . .
Cu57 Cu37 Cu59 91.3(2) . .
Se42 Cu38 Cu67 123.2(3) . .
Se42 Cu38 Cu38 175.69(14) . 4_565
Cu67 Cu38 Cu38 59.1(2) . 4_565
Se42 Cu38 Cu36 59.8(2) . .
Cu67 Cu38 Cu36 148.6(4) . .
Cu38 Cu38 Cu36 116.2(2) 4_565 .
Se42 Cu38 Se26 123.8(2) . .
Cu67 Cu38 Se26 58.7(3) . .
Cu38 Cu38 Se26 60.44(12) 4_565 .
Cu36 Cu38 Se26 150.2(4) . .
Se42 Cu38 Cu29 62.1(2) . .
Cu67 Cu38 Cu29 91.5(3) . .
Cu38 Cu38 Cu29 122.1(2) 4_565 .
Cu36 Cu38 Cu29 113.0(2) . .
Se26 Cu38 Cu29 61.7(2) . .
Se42 Cu38 Cu7 58.4(2) . .
Cu67 Cu38 Cu7 87.1(3) . .
Cu38 Cu38 Cu7 119.27(14) 4_565 .
Cu36 Cu38 Cu7 68.0(2) . .
Se26 Cu38 Cu7 141.3(3) . .
Cu29 Cu38 Cu7 105.9(3) . .
Se42 Cu38 Se46 113.3(3) . .
Cu67 Cu38 Se46 122.0(2) . .
Cu38 Cu38 Se46 63.71(12) 4_565 .
Cu36 Cu38 Se46 57.9(2) . .
Se26 Cu38 Se46 100.5(2) . .
Cu29 Cu38 Se46 127.9(3) . .
Cu7 Cu38 Se46 113.8(2) . .
Se42 Cu38 Cu51 110.8(2) . .
Cu67 Cu38 Cu51 95.3(3) . .
Cu38 Cu38 Cu51 64.91(11) 4_565 .
Cu36 Cu38 Cu51 59.4(2) . .
Se26 Cu38 Cu51 125.3(2) . .
Cu29 Cu38 Cu51 172.3(3) . .
Cu7 Cu38 Cu51 70.8(2) . .
Se46 Cu38 Cu51 50.5(2) . .
Se42 Cu38 Se8 113.1(2) . .
Cu67 Cu38 Se8 50.1(3) . .
Cu38 Cu38 Se8 65.11(12) 4_565 .
Cu36 Cu38 Se8 98.8(2) . .
Se26 Cu38 Se8 104.8(2) . .
Cu29 Cu38 Se8 133.3(3) . .
Cu7 Cu38 Se8 54.9(2) . .
Se46 Cu38 Se8 97.6(2) . .
Cu51 Cu38 Se8 50.91(15) . .
Se49 Cu39 Cu39 173.06(15) . 4_565
Se49 Cu39 Se26 124.6(2) . .
Cu39 Cu39 Se26 60.22(13) 4_565 .
Se49 Cu39 Cu29 62.6(2) . .
Cu39 Cu39 Cu29 122.5(2) 4_565 .
Se26 Cu39 Cu29 62.2(2) . .
Se49 Cu39 Cu35 60.5(2) . .
Cu39 Cu39 Cu35 112.6(2) 4_565 .
Se26 Cu39 Cu35 143.8(3) . .
Cu29 Cu39 Cu35 112.5(2) . .
Se49 Cu39 Cu67 124.6(3) . .
Cu39 Cu39 Cu67 61.8(2) 4_565 .
Se26 Cu39 Cu67 56.3(3) . .
Cu29 Cu39 Cu67 87.4(3) . .
Cu35 Cu39 Cu67 156.4(4) . .
Se49 Cu39 Cu25 58.0(2) . .
Cu39 Cu39 Cu25 121.2(2) 4_565 .
Se26 Cu39 Cu25 148.2(3) . .
Cu29 Cu39 Cu25 107.8(3) . .
Cu35 Cu39 Cu25 67.7(2) . .
Cu67 Cu39 Cu25 94.9(3) . .
Se49 Cu39 Se43 109.8(2) . .
Cu39 Cu39 Se43 63.63(12) 4_565 .
Se26 Cu39 Se43 97.5(2) . .
Cu29 Cu39 Se43 124.6(3) . .
Cu35 Cu39 Se43 53.9(2) . .
Cu67 Cu39 Se43 125.4(2) . .
Cu25 Cu39 Se43 111.4(2) . .
Se49 Cu39 Se25 116.5(3) . .
Cu39 Cu39 Se25 64.35(13) 4_565 .
Se26 Cu39 Se25 104.0(2) . .
Cu29 Cu39 Se25 133.5(3) . .
Cu35 Cu39 Se25 103.0(2) . .
Cu67 Cu39 Se25 53.4(3) . .
Cu25 Cu39 Se25 59.2(2) . .
Se43 Cu39 Se25 100.3(2) . .
Se49 Cu39 Cu55 110.4(2) . .
Cu39 Cu39 Cu55 64.41(12) 4_565 .
Se26 Cu39 Cu55 124.6(2) . .
Cu29 Cu39 Cu55 172.7(2) . .
Cu35 Cu39 Cu55 60.7(2) . .
Cu67 Cu39 Cu55 98.7(3) . .
Cu25 Cu39 Cu55 67.8(2) . .
Se43 Cu39 Cu55 54.6(2) . .
Se25 Cu39 Cu55 50.1(2) . .
Se49 Cu39 Cu63 53.7(2) . .
Cu39 Cu39 Cu63 132.50(13) 4_565 .
Se26 Cu39 Cu63 97.6(2) . .
Cu29 Cu39 Cu63 56.7(2) . .
Cu35 Cu39 Cu63 108.6(2) . .
Cu67 Cu39 Cu63 70.9(2) . .
Cu25 Cu39 Cu63 56.6(2) . .
Se43 Cu39 Cu63 162.5(2) . .
Se25 Cu39 Cu63 84.5(2) . .
Cu55 Cu39 Cu63 121.5(2) . .
Cu43 Cu40 Se13 66.5(3) . .
Cu43 Cu40 Se38 59.2(3) . .
Se13 Cu40 Se38 125.7(3) . .
Cu43 Cu40 Cu40 118.0(2) . 4_565
Se13 Cu40 Cu40 175.38(14) . 4_565
Se38 Cu40 Cu40 58.82(14) . 4_565
Cu43 Cu40 Cu7 110.0(3) . .
Se13 Cu40 Cu7 59.9(2) . .
Se38 Cu40 Cu7 141.6(3) . .
Cu40 Cu40 Cu7 117.7(2) 4_565 .
Cu43 Cu40 Cu42 109.7(3) . .
Se13 Cu40 Cu42 59.9(2) . .
Se38 Cu40 Cu42 139.1(2) . .
Cu40 Cu40 Cu42 116.26(14) 4_565 .
Cu7 Cu40 Cu42 78.8(2) . .
Cu43 Cu40 Se8 130.1(3) . .
Se13 Cu40 Se8 116.4(2) . .
Se38 Cu40 Se8 99.6(2) . .
Cu40 Cu40 Se8 61.93(10) 4_565 .
Cu7 Cu40 Se8 57.1(2) . .
Cu42 Cu40 Se8 113.3(2) . .
Cu43 Cu40 Se7 126.2(3) . .
Se13 Cu40 Se7 114.7(2) . .
Se38 Cu40 Se7 96.8(2) . .
Cu40 Cu40 Se7 62.19(10) 4_565 .
Cu7 Cu40 Se7 115.5(2) . .
Cu42 Cu40 Se7 55.96(15) . .
Se8 Cu40 Se7 98.9(2) . .
Cu43 Cu40 Cu51 176.9(3) . .
Se13 Cu40 Cu51 111.6(2) . .
Se38 Cu40 Cu51 122.6(2) . .
Cu40 Cu40 Cu51 63.88(9) 4_565 .
Cu7 Cu40 Cu51 70.3(2) . .
Cu42 Cu40 Cu51 67.2(2) . .
Se8 Cu40 Cu51 52.8(2) . .
Se7 Cu40 Cu51 51.9(2) . .
Cu43 Cu40 Cu59 56.3(3) . .
Se13 Cu40 Cu59 53.34(14) . .
Se38 Cu40 Cu59 94.6(2) . .
Cu40 Cu40 Cu59 129.39(12) 4_565 .
Cu7 Cu40 Cu59 56.44(15) . .
Cu42 Cu40 Cu59 111.4(2) . .
Se8 Cu40 Cu59 84.7(2) . .
Se7 Cu40 Cu59 167.3(2) . .
Cu51 Cu40 Cu59 124.9(2) . .
Cu43 Cu40 Cu60 56.0(3) . .
Se13 Cu40 Cu60 52.43(14) . .
Se38 Cu40 Cu60 93.6(2) . .
Cu40 Cu40 Cu60 128.52(11) 4_565 .
Cu7 Cu40 Cu60 110.4(2) . .
Cu42 Cu40 Cu60 56.00(15) . .
Se8 Cu40 Cu60 166.5(2) . .
Se7 Cu40 Cu60 81.7(2) . .
Cu51 Cu40 Cu60 120.9(2) . .
Cu59 Cu40 Cu60 91.9(2) . .
Cu66 Cu41 Se22 125.3(3) . .
Cu66 Cu41 Cu41 58.6(2) . 4_565
Se22 Cu41 Cu41 173.84(14) . 4_565
Cu66 Cu41 Se31 60.8(3) . .
Se22 Cu41 Se31 125.5(2) . .
Cu41 Cu41 Se31 60.21(10) 4_565 .
Cu66 Cu41 Cu6 146.9(3) . .
Se22 Cu41 Cu6 59.43(15) . .
Cu41 Cu41 Cu6 114.57(13) 4_565 .
Se31 Cu41 Cu6 148.4(3) . .
Cu66 Cu41 Cu23 94.1(3) . .
Se22 Cu41 Cu23 63.01(14) . .
Cu41 Cu41 Cu23 122.68(12) 4_565 .
Se31 Cu41 Cu23 62.47(13) . .
Cu6 Cu41 Cu23 113.2(2) . .
Cu66 Cu41 Cu15 87.9(3) . .
Se22 Cu41 Cu15 58.10(14) . .
Cu41 Cu41 Cu15 119.30(12) 4_565 .
Se31 Cu41 Cu15 144.5(3) . .
Cu6 Cu41 Cu15 66.8(2) . .
Cu23 Cu41 Cu15 107.3(2) . .
Cu66 Cu41 Se30 121.4(2) . .
Se22 Cu41 Se30 110.8(2) . .
Cu41 Cu41 Se30 64.17(9) 4_565 .
Se31 Cu41 Se30 100.7(2) . .
Cu6 Cu41 Se30 55.4(2) . .
Cu23 Cu41 Se30 127.9(2) . .
Cu15 Cu41 Se30 110.5(2) . .
Cu66 Cu41 Se18 49.7(3) . .
Se22 Cu41 Se18 113.1(2) . .
Cu41 Cu41 Se18 65.05(9) 4_565 .
Se31 Cu41 Se18 106.3(2) . .
Cu6 Cu41 Se18 97.3(2) . .
Cu23 Cu41 Se18 135.5(3) . .
Cu15 Cu41 Se18 55.17(13) . .
Se30 Cu41 Se18 95.8(2) . .
Cu66 Cu41 Cu54 94.5(3) . .
Se22 Cu41 Cu54 108.6(2) . .
Cu41 Cu41 Cu54 65.53(9) 4_565 .
Se31 Cu41 Cu54 125.6(2) . .
Cu6 Cu41 Cu54 57.41(14) . .
Cu23 Cu41 Cu54 170.6(2) . .
Cu15 Cu41 Cu54 69.20(14) . .
Se30 Cu41 Cu54 49.14(14) . .
Se18 Cu41 Cu54 50.31(14) . .
Cu66 Cu41 Cu62 72.9(2) . .
Se22 Cu41 Cu62 52.93(14) . .
Cu41 Cu41 Cu62 131.40(12) 4_565 .
Se31 Cu41 Cu62 95.8(2) . .
Cu6 Cu41 Cu62 106.7(2) . .
Cu23 Cu41 Cu62 55.44(14) . .
Cu15 Cu41 Cu62 56.35(15) . .
Se30 Cu41 Cu62 162.1(2) . .
Se18 Cu41 Cu62 85.9(2) . .
Cu54 Cu41 Cu62 124.0(2) . .
Se2 Cu42 Se7 126.5(2) . .
Se2 Cu42 Se13 114.0(2) . .
Se7 Cu42 Se13 115.4(2) . .
Se2 Cu42 Cu1 55.34(15) . .
Se7 Cu42 Cu1 71.9(2) . .
Se13 Cu42 Cu1 148.0(2) . .
Se2 Cu42 Cu60 134.4(2) . .
Se7 Cu42 Cu60 91.4(2) . .
Se13 Cu42 Cu60 55.18(13) . .
Cu1 Cu42 Cu60 155.7(2) . .
Se2 Cu42 Cu64 56.99(13) . .
Se7 Cu42 Cu64 100.5(2) . .
Se13 Cu42 Cu64 132.4(2) . .
Cu1 Cu42 Cu64 70.9(2) . .
Cu60 Cu42 Cu64 95.9(2) . .
Se2 Cu42 Cu40 148.2(2) . .
Se7 Cu42 Cu40 62.8(2) . .
Se13 Cu42 Cu40 53.72(15) . .
Cu1 Cu42 Cu40 116.9(2) . .
Cu60 Cu42 Cu40 67.2(2) . .
Cu64 Cu42 Cu40 154.5(2) . .
Se2 Cu42 Cu47 59.69(15) . .
Se7 Cu42 Cu47 149.1(2) . .
Se13 Cu42 Cu47 55.57(14) . .
Cu1 Cu42 Cu47 101.3(2) . .
Cu60 Cu42 Cu47 101.9(2) . .
Cu64 Cu42 Cu47 105.6(2) . .
Cu40 Cu42 Cu47 96.8(2) . .
Se2 Cu42 Cu36 54.46(14) . .
Se7 Cu42 Cu36 101.3(2) . .
Se13 Cu42 Cu36 95.6(2) . .
Cu1 Cu42 Cu36 52.9(2) . .
Cu60 Cu42 Cu36 150.7(2) . .
Cu64 Cu42 Cu36 107.4(2) . .
Cu40 Cu42 Cu36 95.2(2) . .
Cu47 Cu42 Cu36 55.3(2) . .
Se2 Cu42 Cu28 118.0(2) . .
Se7 Cu42 Cu28 56.91(15) . .
Se13 Cu42 Cu28 113.0(2) . .
Cu1 Cu42 Cu28 97.2(2) . .
Cu60 Cu42 Cu28 58.57(14) . .
Cu64 Cu42 Cu28 61.75(15) . .
Cu40 Cu42 Cu28 92.8(2) . .
Cu47 Cu42 Cu28 152.5(2) . .
Cu36 Cu42 Cu28 149.2(2) . .
Cu40 Cu43 Se38 62.5(3) . .
Cu40 Cu43 Cu9 99.9(4) . .
Se38 Cu43 Cu9 62.1(3) . .
Cu40 Cu43 Cu37 100.9(4) . .
Se38 Cu43 Cu37 61.9(3) . .
Cu9 Cu43 Cu37 99.1(4) . .
Cu40 Cu43 Cu59 73.3(3) . .
Se38 Cu43 Cu59 107.5(4) . .
Cu9 Cu43 Cu59 169.5(4) . .
Cu37 Cu43 Cu59 75.0(3) . .
Cu40 Cu43 Cu60 74.0(3) . .
Se38 Cu43 Cu60 106.9(4) . .
Cu9 Cu43 Cu60 72.3(3) . .
Cu37 Cu43 Cu60 168.7(4) . .
Cu59 Cu43 Cu60 112.3(4) . .
Cu40 Cu43 Cu57 169.0(4) . .
Se38 Cu43 Cu57 106.5(4) . .
Cu9 Cu43 Cu57 74.0(3) . .
Cu37 Cu43 Cu57 71.6(3) . .
Cu59 Cu43 Cu57 111.4(3) . .
Cu60 Cu43 Cu57 111.9(3) . .
Cu40 Cu43 Se13 56.9(2) . .
Se38 Cu43 Se13 119.3(4) . .
Cu9 Cu43 Se13 126.7(4) . .
Cu37 Cu43 Se13 130.0(4) . .
Cu59 Cu43 Se13 56.5(2) . .
Cu60 Cu43 Se13 55.9(2) . .
Cu57 Cu43 Se13 134.2(4) . .
Cu40 Cu43 Se36 128.6(4) . .
Se38 Cu43 Se36 118.4(4) . .
Cu9 Cu43 Se36 56.3(2) . .
Cu37 Cu43 Se36 125.6(4) . .
Cu59 Cu43 Se36 134.2(4) . .
Cu60 Cu43 Se36 56.2(2) . .
Cu57 Cu43 Se36 55.8(2) . .
Se13 Cu43 Se36 98.8(3) . .
Cu40 Cu43 Se33 127.5(4) . .
Se38 Cu43 Se33 118.4(4) . .
Cu9 Cu43 Se33 128.1(4) . .
Cu37 Cu43 Se33 56.5(2) . .
Cu59 Cu43 Se33 55.9(2) . .
Cu60 Cu43 Se33 134.6(4) . .
Cu57 Cu43 Se33 55.6(2) . .
Se13 Cu43 Se33 99.3(3) . .
Se36 Cu43 Se33 98.5(3) . .
P6 Cu44 Se33 115.1(4) . .
P6 Cu44 Se35 105.7(4) . .
Se33 Cu44 Se35 112.7(2) . .
P6 Cu44 Se10 106.7(4) . .
Se33 Cu44 Se10 111.1(2) . .
Se35 Cu44 Se10 104.8(2) . .
P6 Cu44 Cu31 140.5(4) . .
Se33 Cu44 Cu31 104.4(2) . .
Se35 Cu44 Cu31 55.23(14) . .
Se10 Cu44 Cu31 56.65(14) . .
P6 Cu44 Cu12 137.5(4) . .
Se33 Cu44 Cu12 58.46(13) . .
Se35 Cu44 Cu12 55.17(13) . .
Se10 Cu44 Cu12 114.6(2) . .
Cu31 Cu44 Cu12 64.5(2) . .
P6 Cu44 Cu19 139.5(4) . .
Se33 Cu44 Cu19 57.86(13) . .
Se35 Cu44 Cu19 113.6(2) . .
Se10 Cu44 Cu19 54.66(13) . .
Cu31 Cu44 Cu19 64.4(2) . .
Cu12 Cu44 Cu19 76.7(2) . .
P4 Cu45 Se19 123.2(4) . .
P4 Cu45 Se20 104.4(4) . .
Se19 Cu45 Se20 107.4(2) . .
P4 Cu45 Se15 103.6(4) . .
Se19 Cu45 Se15 107.0(2) . .
Se20 Cu45 Se15 111.0(2) . .
P4 Cu45 Cu17 122.9(5) . .
Se19 Cu45 Cu17 113.9(2) . .
Se20 Cu45 Cu17 55.88(13) . .
Se15 Cu45 Cu17 55.85(13) . .
P4 Cu45 Cu26 149.7(4) . .
Se19 Cu45 Cu26 55.7(2) . .
Se20 Cu45 Cu26 104.1(2) . .
Se15 Cu45 Cu26 56.08(14) . .
Cu17 Cu45 Cu26 67.4(2) . .
P4 Cu45 Cu34 150.6(4) . .
Se19 Cu45 Cu34 55.4(2) . .
Se20 Cu45 Cu34 56.54(14) . .
Se15 Cu45 Cu34 104.3(2) . .
Cu17 Cu45 Cu34 67.9(2) . .
Cu26 Cu45 Cu34 58.1(2) . .
P1 Cu46 Se36 113.3(3) . .
P1 Cu46 Se22 106.4(3) . .
Se36 Cu46 Se22 113.0(2) . .
P1 Cu46 Se21 106.8(3) . .
Se36 Cu46 Se21 111.9(2) . .
Se22 Cu46 Se21 104.8(2) . .
P1 Cu46 Cu6 141.9(3) . .
Se36 Cu46 Cu6 104.8(2) . .
Se22 Cu46 Cu6 55.83(12) . .
Se21 Cu46 Cu6 56.42(13) . .
P1 Cu46 Cu15 137.4(4) . .
Se36 Cu46 Cu15 58.49(12) . .
Se22 Cu46 Cu15 55.59(12) . .
Se21 Cu46 Cu15 115.0(2) . .
Cu6 Cu46 Cu15 64.85(14) . .
P1 Cu46 Cu24 138.2(3) . .
Se36 Cu46 Cu24 58.17(12) . .
Se22 Cu46 Cu24 114.4(2) . .
Se21 Cu46 Cu24 55.13(12) . .
Cu6 Cu46 Cu24 64.56(14) . .
Cu15 Cu46 Cu24 77.01(15) . .
P8 Cu47 Se13 114.4(4) . .
P8 Cu47 Cu36 141.5(4) . .
Se13 Cu47 Cu36 104.1(2) . .
P8 Cu47 Se2 106.9(4) . .
Se13 Cu47 Se2 111.7(2) . .
Cu36 Cu47 Se2 56.3(2) . .
P8 Cu47 Se42 106.8(4) . .
Se13 Cu47 Se42 111.7(2) . .
Cu36 Cu47 Se42 55.5(2) . .
Se2 Cu47 Se42 104.8(2) . .
P8 Cu47 Cu7 137.4(4) . .
Se13 Cu47 Cu7 57.88(14) . .
Cu36 Cu47 Cu7 64.7(2) . .
Se2 Cu47 Cu7 114.7(2) . .
Se42 Cu47 Cu7 54.74(14) . .
P8 Cu47 Cu42 138.8(4) . .
Se13 Cu47 Cu42 58.17(14) . .
Cu36 Cu47 Cu42 64.2(2) . .
Se2 Cu47 Cu42 54.77(13) . .
Se42 Cu47 Cu42 113.5(2) . .
Cu7 Cu47 Cu42 76.9(2) . .
P9 Cu48 Se4 119.3(4) . .
P9 Cu48 Se3 104.4(4) . .
Se4 Cu48 Se3 108.5(2) . .
P9 Cu48 Cu32 125.3(4) . .
Se4 Cu48 Cu32 115.4(2) . .
Se3 Cu48 Cu32 56.15(13) . .
P9 Cu48 Se23 105.7(4) . .
Se4 Cu48 Se23 107.3(2) . .
Se3 Cu48 Se23 111.5(2) . .
Cu32 Cu48 Se23 56.07(14) . .
P9 Cu48 Cu5 148.0(4) . .
Se4 Cu48 Cu5 55.57(14) . .
Se3 Cu48 Cu5 57.37(14) . .
Cu32 Cu48 Cu5 69.6(2) . .
Se23 Cu48 Cu5 105.7(2) . .
P9 Cu48 Cu30 149.4(4) . .
Se4 Cu48 Cu30 55.64(14) . .
Se3 Cu48 Cu30 105.5(2) . .
Cu32 Cu48 Cu30 68.8(2) . .
Se23 Cu48 Cu30 56.60(14) . .
Cu5 Cu48 Cu30 58.98(15) . .
P10 Cu49 Se44 119.3(5) . .
P10 Cu49 Se40 106.5(5) . .
Se44 Cu49 Se40 108.6(2) . .
P10 Cu49 Cu25 125.6(5) . .
Se44 Cu49 Cu25 115.1(3) . .
Se40 Cu49 Cu25 56.3(2) . .
P10 Cu49 Cu35 146.9(5) . .
Se44 Cu49 Cu35 56.5(2) . .
Se40 Cu49 Cu35 105.4(2) . .
Cu25 Cu49 Cu35 67.7(2) . .
P10 Cu49 Se49 103.1(5) . .
Se44 Cu49 Se49 108.1(3) . .
Se40 Cu49 Se49 111.1(2) . .
Cu25 Cu49 Se49 55.7(2) . .
Cu35 Cu49 Se49 56.6(2) . .
P10 Cu49 Cu33 150.8(5) . .
Se44 Cu49 Cu33 56.0(2) . .
Se40 Cu49 Cu33 57.3(2) . .
Cu25 Cu49 Cu33 68.7(2) . .
Cu35 Cu49 Cu33 59.0(2) . .
Se49 Cu49 Cu33 105.5(2) . .
Se47 Cu50 Cu79 177.0(3) . .
Se47 Cu50 Se16 122.7(2) . .
Cu79 Cu50 Se16 60.3(2) . .
Se47 Cu50 Se29 119.1(2) . .
Cu79 Cu50 Se29 57.8(2) . .
Se16 Cu50 Se29 118.2(2) . .
Se47 Cu50 Cu26 113.0(2) . 4_565
Cu79 Cu50 Cu26 68.5(2) . 4_565
Se16 Cu50 Cu26 53.84(12) . 4_565
Se29 Cu50 Cu26 101.7(2) . 4_565
Se47 Cu50 Cu26 113.0(2) . .
Cu79 Cu50 Cu26 68.5(2) . .
Se16 Cu50 Cu26 53.84(12) . .
Se29 Cu50 Cu26 101.7(2) . .
Cu26 Cu50 Cu26 106.8(2) 4_565 .
Se47 Cu50 Cu10 66.3(2) . .
Cu79 Cu50 Cu10 116.4(3) . .
Se16 Cu50 Cu10 62.6(2) . .
Se29 Cu50 Cu10 153.96(10) . .
Cu26 Cu50 Cu10 98.4(2) 4_565 .
Cu26 Cu50 Cu10 56.22(15) . .
Se47 Cu50 Cu10 66.3(2) . 4_565
Cu79 Cu50 Cu10 116.4(3) . 4_565
Se16 Cu50 Cu10 62.6(2) . 4_565
Se29 Cu50 Cu10 153.96(10) . 4_565
Cu26 Cu50 Cu10 56.22(15) 4_565 4_565
Cu26 Cu50 Cu10 98.4(2) . 4_565
Cu10 Cu50 Cu10 51.8(2) . 4_565
Se47 Cu50 Cu34 112.3(2) . 4_565
Cu79 Cu50 Cu34 66.2(2) . 4_565
Se16 Cu50 Cu34 101.9(2) . 4_565
Se29 Cu50 Cu34 52.40(12) . 4_565
Cu26 Cu50 Cu34 55.94(12) 4_565 4_565
Cu26 Cu50 Cu34 134.7(2) . 4_565
Cu10 Cu50 Cu34 152.7(2) . 4_565
Cu10 Cu50 Cu34 101.57(12) 4_565 4_565
Se47 Cu50 Cu34 112.3(2) . .
Cu79 Cu50 Cu34 66.2(2) . .
Se16 Cu50 Cu34 101.9(2) . .
Se29 Cu50 Cu34 52.40(12) . .
Cu26 Cu50 Cu34 134.7(2) 4_565 .
Cu26 Cu50 Cu34 55.94(12) . .
Cu10 Cu50 Cu34 101.57(12) . .
Cu10 Cu50 Cu34 152.7(2) 4_565 .
Cu34 Cu50 Cu34 103.8(2) 4_565 .
Se47 Cu50 Cu18 65.4(2) . 4_565
Cu79 Cu50 Cu18 112.0(3) . 4_565
Se16 Cu50 Cu18 153.86(11) . 4_565
Se29 Cu50 Cu18 60.3(2) . 4_565
Cu26 Cu50 Cu18 100.08(13) 4_565 4_565
Cu26 Cu50 Cu18 150.5(2) . 4_565
Cu10 Cu50 Cu18 131.6(3) . 4_565
Cu10 Cu50 Cu18 106.6(2) 4_565 4_565
Cu34 Cu50 Cu18 55.09(14) 4_565 4_565
Cu34 Cu50 Cu18 96.3(2) . 4_565
Se47 Cu50 Cu18 65.4(2) . .
Cu79 Cu50 Cu18 112.0(3) . .
Se16 Cu50 Cu18 153.86(11) . .
Se29 Cu50 Cu18 60.3(2) . .
Cu26 Cu50 Cu18 150.5(2) 4_565 .
Cu26 Cu50 Cu18 100.08(13) . .
Cu10 Cu50 Cu18 106.6(2) . .
Cu10 Cu50 Cu18 131.6(3) 4_565 .
Cu34 Cu50 Cu18 96.3(2) 4_565 .
Cu34 Cu50 Cu18 55.09(14) . .
Cu18 Cu50 Cu18 51.3(2) 4_565 .
Se46 Cu51 Se7 126.1(3) . .
Se46 Cu51 Se8 121.1(3) . .
Se7 Cu51 Se8 112.8(2) . .
Se46 Cu51 Cu36 59.72(14) . .
Se7 Cu51 Cu36 107.9(2) . .
Se8 Cu51 Cu36 104.4(2) . .
Se46 Cu51 Cu36 59.72(14) . 4_565
Se7 Cu51 Cu36 107.9(2) . 4_565
Se8 Cu51 Cu36 104.4(2) . 4_565
Cu36 Cu51 Cu36 119.4(3) . 4_565
Se46 Cu51 Cu1 61.6(2) . 4_565
Se7 Cu51 Cu1 70.3(2) . 4_565
Se8 Cu51 Cu1 154.37(11) . 4_565
Cu36 Cu51 Cu1 98.3(2) . 4_565
Cu36 Cu51 Cu1 52.9(2) 4_565 4_565
Se46 Cu51 Cu1 61.6(2) . .
Se7 Cu51 Cu1 70.3(2) . .
Se8 Cu51 Cu1 154.37(11) . .
Cu36 Cu51 Cu1 52.9(2) . .
Cu36 Cu51 Cu1 98.3(2) 4_565 .
Cu1 Cu51 Cu1 51.2(2) 4_565 .
Se46 Cu51 Cu38 62.1(2) . .
Se7 Cu51 Cu38 154.44(12) . .
Se8 Cu51 Cu38 65.0(2) . .
Cu36 Cu51 Cu38 52.2(2) . .
Cu36 Cu51 Cu38 96.9(2) 4_565 .
Cu1 Cu51 Cu38 123.7(3) 4_565 .
Cu1 Cu51 Cu38 100.8(2) . .
Se46 Cu51 Cu38 62.1(2) . 4_565
Se7 Cu51 Cu38 154.44(12) . 4_565
Se8 Cu51 Cu38 65.0(2) . 4_565
Cu36 Cu51 Cu38 96.9(2) . 4_565
Cu36 Cu51 Cu38 52.2(2) 4_565 4_565
Cu1 Cu51 Cu38 100.8(2) 4_565 4_565
Cu1 Cu51 Cu38 123.7(3) . 4_565
Cu38 Cu51 Cu38 50.2(2) . 4_565
Se46 Cu51 Cu40 153.72(9) . 4_565
Se7 Cu51 Cu40 60.6(2) . 4_565
Se8 Cu51 Cu40 59.8(2) . 4_565
Cu36 Cu51 Cu40 146.3(2) . 4_565
Cu36 Cu51 Cu40 94.10(14) 4_565 4_565
Cu1 Cu51 Cu40 105.8(2) 4_565 4_565
Cu1 Cu51 Cu40 130.8(3) . 4_565
Cu38 Cu51 Cu40 124.7(3) . 4_565
Cu38 Cu51 Cu40 101.3(2) 4_565 4_565
Se46 Cu51 Cu40 153.72(9) . .
Se7 Cu51 Cu40 60.6(2) . .
Se8 Cu51 Cu40 59.8(2) . .
Cu36 Cu51 Cu40 94.10(14) . .
Cu36 Cu51 Cu40 146.3(2) 4_565 .
Cu1 Cu51 Cu40 130.8(3) 4_565 .
Cu1 Cu51 Cu40 105.8(2) . .
Cu38 Cu51 Cu40 101.3(2) . .
Cu38 Cu51 Cu40 124.7(3) 4_565 .
Cu40 Cu51 Cu40 52.2(2) 4_565 .
Cu73 Cu52 Se24 173.6(3) . .
Cu73 Cu52 Se1 65.7(3) . .
Se24 Cu52 Se1 120.7(3) . .
Cu73 Cu52 Se5 57.3(3) . .
Se24 Cu52 Se5 116.3(2) . .
Se1 Cu52 Se5 123.0(2) . .
Cu73 Cu52 Cu30 72.6(2) . 4_565
Se24 Cu52 Cu30 110.7(2) . 4_565
Se1 Cu52 Cu30 54.66(12) . 4_565
Se5 Cu52 Cu30 105.0(2) . 4_565
Cu73 Cu52 Cu30 72.6(2) . .
Se24 Cu52 Cu30 110.7(2) . .
Se1 Cu52 Cu30 54.66(12) . .
Se5 Cu52 Cu30 105.0(2) . .
Cu30 Cu52 Cu30 108.8(2) 4_565 .
Cu73 Cu52 Cu5 66.5(2) . 4_565
Se24 Cu52 Cu5 110.2(2) . 4_565
Se1 Cu52 Cu5 104.1(2) . 4_565
Se5 Cu52 Cu5 53.75(12) . 4_565
Cu30 Cu52 Cu5 56.81(12) 4_565 4_565
Cu30 Cu52 Cu5 139.0(2) . 4_565
Cu73 Cu52 Cu5 66.5(2) . .
Se24 Cu52 Cu5 110.3(2) . .
Se1 Cu52 Cu5 104.1(2) . .
Se5 Cu52 Cu5 53.75(12) . .
Cu30 Cu52 Cu5 139.0(2) 4_565 .
Cu30 Cu52 Cu5 56.81(12) . .
Cu5 Cu52 Cu5 106.4(2) 4_565 .
Cu73 Cu52 Cu3 122.2(3) . .
Se24 Cu52 Cu3 63.4(2) . .
Se1 Cu52 Cu3 63.6(2) . .
Se5 Cu52 Cu3 154.25(10) . .
Cu30 Cu52 Cu3 98.4(2) 4_565 .
Cu30 Cu52 Cu3 56.33(14) . .
Cu5 Cu52 Cu3 152.0(2) 4_565 .
Cu5 Cu52 Cu3 101.10(12) . .
Cu73 Cu52 Cu3 122.2(3) . 4_565
Se24 Cu52 Cu3 63.4(2) . 4_565
Se1 Cu52 Cu3 63.6(2) . 4_565
Se5 Cu52 Cu3 154.25(10) . 4_565
Cu30 Cu52 Cu3 56.33(14) 4_565 4_565
Cu30 Cu52 Cu3 98.4(2) . 4_565
Cu5 Cu52 Cu3 101.10(12) 4_565 4_565
Cu5 Cu52 Cu3 152.0(2) . 4_565
Cu3 Cu52 Cu3 51.1(2) . 4_565
Cu73 Cu52 Cu4 110.4(3) . .
Se24 Cu52 Cu4 63.9(2) . .
Se1 Cu52 Cu4 154.60(9) . .
Se5 Cu52 Cu4 59.1(2) . .
Cu30 Cu52 Cu4 150.3(2) 4_565 .
Cu30 Cu52 Cu4 99.95(12) . .
Cu5 Cu52 Cu4 96.3(2) 4_565 .
Cu5 Cu52 Cu4 54.80(14) . .
Cu3 Cu52 Cu4 103.7(2) . .
Cu3 Cu52 Cu4 127.3(2) 4_565 .
Cu73 Cu52 Cu4 110.4(3) . 4_565
Se24 Cu52 Cu4 63.9(2) . 4_565
Se1 Cu52 Cu4 154.60(9) . 4_565
Se5 Cu52 Cu4 59.1(2) . 4_565
Cu30 Cu52 Cu4 99.95(12) 4_565 4_565
Cu30 Cu52 Cu4 150.3(2) . 4_565
Cu5 Cu52 Cu4 54.80(14) 4_565 4_565
Cu5 Cu52 Cu4 96.3(2) . 4_565
Cu3 Cu52 Cu4 127.3(2) . 4_565
Cu3 Cu52 Cu4 103.7(2) 4_565 4_565
Cu4 Cu52 Cu4 50.7(2) . 4_565
Se11 Cu53 Se12 125.9(2) . .
Se11 Cu53 Se14 120.9(3) . .
Se12 Cu53 Se14 113.2(2) . .
Se11 Cu53 Cu31 59.03(12) . 4_565
Se12 Cu53 Cu31 108.6(2) . 4_565
Se14 Cu53 Cu31 104.2(2) . 4_565
Se11 Cu53 Cu31 59.03(12) . .
Se12 Cu53 Cu31 108.6(2) . .
Se14 Cu53 Cu31 104.2(2) . .
Cu31 Cu53 Cu31 118.0(2) 4_565 .
Se11 Cu53 Cu16 60.7(2) . .
Se12 Cu53 Cu16 71.0(2) . .
Se14 Cu53 Cu16 154.31(10) . .
Cu31 Cu53 Cu16 97.7(2) 4_565 .
Cu31 Cu53 Cu16 52.67(15) . .
Se11 Cu53 Cu16 60.7(2) . 4_565
Se12 Cu53 Cu16 71.0(2) . 4_565
Se14 Cu53 Cu16 154.32(10) . 4_565
Cu31 Cu53 Cu16 52.67(15) 4_565 4_565
Cu31 Cu53 Cu16 97.7(2) . 4_565
Cu16 Cu53 Cu16 51.2(2) . 4_565
Se11 Cu53 Cu37 153.77(9) . 4_565
Se12 Cu53 Cu37 60.7(2) . 4_565
Se14 Cu53 Cu37 60.1(2) . 4_565
Cu31 Cu53 Cu37 94.81(13) 4_565 4_565
Cu31 Cu53 Cu37 146.9(2) . 4_565
Cu16 Cu53 Cu37 131.6(3) . 4_565
Cu16 Cu53 Cu37 106.5(2) 4_565 4_565
Se11 Cu53 Cu37 153.77(9) . .
Se12 Cu53 Cu37 60.7(2) . .
Se14 Cu53 Cu37 60.1(2) . .
Cu31 Cu53 Cu37 146.9(2) 4_565 .
Cu31 Cu53 Cu37 94.81(13) . .
Cu16 Cu53 Cu37 106.5(2) . .
Cu16 Cu53 Cu37 131.6(3) 4_565 .
Cu37 Cu53 Cu37 52.2(2) 4_565 .
Se11 Cu53 Cu13 63.0(2) . .
Se12 Cu53 Cu13 154.73(11) . .
Se14 Cu53 Cu13 63.7(2) . .
Cu31 Cu53 Cu13 96.1(2) 4_565 .
Cu31 Cu53 Cu13 52.6(2) . .
Cu16 Cu53 Cu13 101.2(2) . .
Cu16 Cu53 Cu13 123.7(2) 4_565 .
Cu37 Cu53 Cu13 123.7(2) 4_565 .
Cu37 Cu53 Cu13 100.9(2) . .
Se11 Cu53 Cu13 63.0(2) . 4_565
Se12 Cu53 Cu13 154.73(11) . 4_565
Se14 Cu53 Cu13 63.7(2) . 4_565
Cu31 Cu53 Cu13 52.6(2) 4_565 4_565
Cu31 Cu53 Cu13 96.1(2) . 4_565
Cu16 Cu53 Cu13 123.7(2) . 4_565
Cu16 Cu53 Cu13 101.2(2) 4_565 4_565
Cu37 Cu53 Cu13 100.9(2) 4_565 4_565
Cu37 Cu53 Cu13 123.7(2) . 4_565
Cu13 Cu53 Cu13 49.2(2) . 4_565
Se30 Cu54 Se17 126.1(3) . .
Se30 Cu54 Se18 120.2(2) . .
Se17 Cu54 Se18 113.7(2) . .
Se30 Cu54 Cu6 58.75(11) . 4_565
Se17 Cu54 Cu6 108.3(2) . 4_565
Se18 Cu54 Cu6 104.6(2) . 4_565
Se30 Cu54 Cu6 58.75(11) . .
Se17 Cu54 Cu6 108.3(2) . .
Se18 Cu54 Cu6 104.6(2) . .
Cu6 Cu54 Cu6 117.5(2) 4_565 .
Se30 Cu54 Cu22 62.7(2) . 4_565
Se17 Cu54 Cu22 69.0(2) . 4_565
Se18 Cu54 Cu22 154.51(9) . 4_565
Cu6 Cu54 Cu22 53.25(14) 4_565 4_565
Cu6 Cu54 Cu22 97.9(2) . 4_565
Se30 Cu54 Cu22 62.7(2) . .
Se17 Cu54 Cu22 69.0(2) . .
Se18 Cu54 Cu22 154.51(9) . .
Cu6 Cu54 Cu22 97.9(2) 4_565 .
Cu6 Cu54 Cu22 53.25(14) . .
Cu22 Cu54 Cu22 51.0(2) 4_565 .
Se30 Cu54 Cu9 153.60(9) . .
Se17 Cu54 Cu9 60.8(2) . .
Se18 Cu54 Cu9 60.4(2) . .
Cu6 Cu54 Cu9 147.3(2) 4_565 .
Cu6 Cu54 Cu9 94.96(12) . .
Cu22 Cu54 Cu9 129.8(2) 4_565 .
Cu22 Cu54 Cu9 105.0(2) . .
Se30 Cu54 Cu9 153.60(9) . 4_565
Se17 Cu54 Cu9 60.8(2) . 4_565
Se18 Cu54 Cu9 60.4(2) . 4_565
Cu6 Cu54 Cu9 94.96(12) 4_565 4_565
Cu6 Cu54 Cu9 147.3(2) . 4_565
Cu22 Cu54 Cu9 105.1(2) 4_565 4_565
Cu22 Cu54 Cu9 129.8(2) . 4_565
Cu9 Cu54 Cu9 52.4(2) . 4_565
Se30 Cu54 Cu41 62.3(2) . 4_565
Se17 Cu54 Cu41 154.99(9) . 4_565
Se18 Cu54 Cu41 63.8(2) . 4_565
Cu6 Cu54 Cu41 52.90(14) 4_565 4_565
Cu6 Cu54 Cu41 96.0(2) . 4_565
Cu22 Cu54 Cu41 102.5(2) 4_565 4_565
Cu22 Cu54 Cu41 124.9(2) . 4_565
Cu9 Cu54 Cu41 124.1(2) . 4_565
Cu9 Cu54 Cu41 101.2(2) 4_565 4_565
Se30 Cu54 Cu41 62.3(2) . .
Se17 Cu54 Cu41 154.99(9) . .
Se18 Cu54 Cu41 63.8(2) . .
Cu6 Cu54 Cu41 96.0(2) 4_565 .
Cu6 Cu54 Cu41 52.90(14) . .
Cu22 Cu54 Cu41 124.9(2) 4_565 .
Cu22 Cu54 Cu41 102.5(2) . .
Cu9 Cu54 Cu41 101.2(2) . .
Cu9 Cu54 Cu41 124.1(2) 4_565 .
Cu41 Cu54 Cu41 48.9(2) 4_565 .
Se25 Cu55 Cu76 178.2(4) . .
Se25 Cu55 Se43 119.5(3) . .
Cu76 Cu55 Se43 62.3(3) . .
Se25 Cu55 Se48 118.9(3) . .
Cu76 Cu55 Se48 59.3(3) . .
Se43 Cu55 Se48 121.6(3) . .
Se25 Cu55 Cu35 110.8(2) . 4_565
Cu76 Cu55 Cu35 70.1(2) . 4_565
Se43 Cu55 Cu35 54.25(15) . 4_565
Se48 Cu55 Cu35 103.9(2) . 4_565
Se25 Cu55 Cu35 110.8(2) . .
Cu76 Cu55 Cu35 70.1(2) . .
Se43 Cu55 Cu35 54.26(15) . .
Se48 Cu55 Cu35 103.9(2) . .
Cu35 Cu55 Cu35 107.8(3) 4_565 .
Se25 Cu55 Cu33 111.5(2) . .
Cu76 Cu55 Cu33 67.6(2) . .
Se43 Cu55 Cu33 103.4(2) . .
Se48 Cu55 Cu33 53.70(14) . .
Cu35 Cu55 Cu33 137.7(2) 4_565 .
Cu35 Cu55 Cu33 56.34(14) . .
Se25 Cu55 Cu33 111.5(2) . 4_565
Cu76 Cu55 Cu33 67.6(2) . 4_565
Se43 Cu55 Cu33 103.4(2) . 4_565
Se48 Cu55 Cu33 53.70(14) . 4_565
Cu35 Cu55 Cu33 56.34(14) 4_565 4_565
Cu35 Cu55 Cu33 137.7(2) . 4_565
Cu33 Cu55 Cu33 106.4(3) . 4_565
Se25 Cu55 Cu21 65.4(2) . 4_565
Cu76 Cu55 Cu21 113.0(3) . 4_565
Se43 Cu55 Cu21 154.15(11) . 4_565
Se48 Cu55 Cu21 60.1(2) . 4_565
Cu35 Cu55 Cu21 99.9(2) 4_565 4_565
Cu35 Cu55 Cu21 151.0(2) . 4_565
Cu33 Cu55 Cu21 97.0(2) . 4_565
Cu33 Cu55 Cu21 54.9(2) 4_565 4_565
Se25 Cu55 Cu21 65.4(2) . .
Cu76 Cu55 Cu21 113.0(3) . .
Se43 Cu55 Cu21 154.15(11) . .
Se48 Cu55 Cu21 60.1(2) . .
Cu35 Cu55 Cu21 151.0(2) 4_565 .
Cu35 Cu55 Cu21 99.9(2) . .
Cu33 Cu55 Cu21 54.9(2) . .
Cu33 Cu55 Cu21 97.0(2) 4_565 .
Cu21 Cu55 Cu21 51.6(2) 4_565 .
Se25 Cu55 Cu39 64.8(2) . .
Cu76 Cu55 Cu39 116.8(3) . .
Se43 Cu55 Cu39 61.2(2) . .
Se48 Cu55 Cu39 154.40(12) . .
Cu35 Cu55 Cu39 97.3(2) 4_565 .
Cu35 Cu55 Cu39 55.2(2) . .
Cu33 Cu55 Cu39 100.8(2) . .
Cu33 Cu55 Cu39 151.5(2) 4_565 .
Cu21 Cu55 Cu39 130.2(3) 4_565 .
Cu21 Cu55 Cu39 105.7(2) . .
Se25 Cu55 Cu39 64.8(2) . 4_565
Cu76 Cu55 Cu39 116.8(3) . 4_565
Se43 Cu55 Cu39 61.2(2) . 4_565
Se48 Cu55 Cu39 154.40(12) . 4_565
Cu35 Cu55 Cu39 55.2(2) 4_565 4_565
Cu35 Cu55 Cu39 97.3(2) . 4_565
Cu33 Cu55 Cu39 151.5(2) . 4_565
Cu33 Cu55 Cu39 100.8(2) 4_565 4_565
Cu21 Cu55 Cu39 105.7(2) 4_565 4_565
Cu21 Cu55 Cu39 130.2(3) . 4_565
Cu39 Cu55 Cu39 51.2(2) . 4_565
Se37 Cu56 Se15 121.8(2) . .
Se37 Cu56 Se35 116.2(2) . .
Se15 Cu56 Se35 111.8(2) . .
Se37 Cu56 Cu8 176.9(2) . .
Se15 Cu56 Cu8 60.32(13) . .
Se35 Cu56 Cu8 60.73(13) . .
Se37 Cu56 Cu17 76.20(14) . .
Se15 Cu56 Cu17 57.80(13) . .
Se35 Cu56 Cu17 167.6(2) . .
Cu8 Cu56 Cu17 106.9(2) . .
Se37 Cu56 Cu12 73.42(14) . .
Se15 Cu56 Cu12 164.7(2) . .
Se35 Cu56 Cu12 57.03(12) . .
Cu8 Cu56 Cu12 104.5(2) . .
Cu17 Cu56 Cu12 131.5(2) . .
Se37 Cu56 Cu10 128.1(2) . .
Se15 Cu56 Cu10 51.14(14) . .
Se35 Cu56 Cu10 111.3(2) . .
Cu8 Cu56 Cu10 54.84(14) . .
Cu17 Cu56 Cu10 57.44(14) . .
Cu12 Cu56 Cu10 120.1(2) . .
Se37 Cu56 Cu27 50.95(12) . .
Se15 Cu56 Cu27 124.8(2) . .
Se35 Cu56 Cu27 118.4(2) . .
Cu8 Cu56 Cu27 130.3(2) . .
Cu17 Cu56 Cu27 69.13(14) . .
Cu12 Cu56 Cu27 62.41(14) . .
Cu10 Cu56 Cu27 88.9(2) . .
Se37 Cu56 Cu13 124.7(2) . .
Se15 Cu56 Cu13 110.5(2) . .
Se35 Cu56 Cu13 50.80(14) . .
Cu8 Cu56 Cu13 54.21(14) . .
Cu17 Cu56 Cu13 123.7(2) . .
Cu12 Cu56 Cu13 54.72(14) . .
Cu10 Cu56 Cu13 73.15(14) . .
Cu27 Cu56 Cu13 85.8(2) . .
Se37 Cu57 Se33 116.7(2) . .
Se37 Cu57 Se36 118.0(2) . .
Se33 Cu57 Se36 109.7(2) . .
Se37 Cu57 Cu43 179.0(3) . .
Se33 Cu57 Cu43 63.3(2) . .
Se36 Cu57 Cu43 62.8(2) . .
Se37 Cu57 Cu12 73.46(14) . .
Se33 Cu57 Cu12 59.69(13) . .
Se36 Cu57 Cu12 168.1(2) . .
Cu43 Cu57 Cu12 105.8(2) . .
Se37 Cu57 Cu24 75.90(14) . .
Se33 Cu57 Cu24 167.1(2) . .
Se36 Cu57 Cu24 59.13(12) . .
Cu43 Cu57 Cu24 104.2(2) . .
Cu12 Cu57 Cu24 130.6(2) . .
Se37 Cu57 Cu27 53.13(13) . .
Se33 Cu57 Cu27 122.9(2) . .
Se36 Cu57 Cu27 124.3(2) . .
Cu43 Cu57 Cu27 126.0(3) . .
Cu12 Cu57 Cu27 64.44(15) . .
Cu24 Cu57 Cu27 66.22(15) . .
Se37 Cu57 Cu37 127.7(2) . .
Se33 Cu57 Cu37 52.17(13) . .
Se36 Cu57 Cu37 112.8(2) . .
Cu43 Cu57 Cu37 51.3(2) . .
Cu12 Cu57 Cu37 57.11(14) . .
Cu24 Cu57 Cu37 123.6(2) . .
Cu27 Cu57 Cu37 88.3(2) . .
Se37 Cu57 Cu9 129.6(2) . .
Se33 Cu57 Cu9 112.5(2) . .
Se36 Cu57 Cu9 50.56(12) . .
Cu43 Cu57 Cu9 50.3(2) . .
Cu12 Cu57 Cu9 126.0(2) . .
Cu24 Cu57 Cu9 56.08(13) . .
Cu27 Cu57 Cu9 90.8(2) . .
Cu37 Cu57 Cu9 76.23(14) . .
Se37 Cu58 Se20 119.2(2) . .
Se37 Cu58 Se21 117.6(2) . .
Se20 Cu58 Se21 111.7(2) . .
Se37 Cu58 Cu11 177.6(2) . .
Se20 Cu58 Cu11 60.48(13) . .
Se21 Cu58 Cu11 61.28(13) . .
Se37 Cu58 Cu24 76.08(14) . .
Se20 Cu58 Cu24 164.8(2) . .
Se21 Cu58 Cu24 56.89(12) . .
Cu11 Cu58 Cu24 104.3(2) . .
Se37 Cu58 Cu17 75.17(14) . .
Se20 Cu58 Cu17 56.78(13) . .
Se21 Cu58 Cu17 167.0(2) . .
Cu11 Cu58 Cu17 105.9(2) . .
Cu24 Cu58 Cu17 133.0(2) . .
Se37 Cu58 Cu27 51.11(12) . .
Se20 Cu58 Cu27 123.7(2) . .
Se21 Cu58 Cu27 120.5(2) . .
Cu11 Cu58 Cu27 131.2(2) . .
Cu24 Cu58 Cu27 64.43(14) . .
Cu17 Cu58 Cu27 68.60(15) . .
Se37 Cu58 Cu18 126.4(2) . .
Se20 Cu58 Cu18 51.48(14) . .
Se21 Cu58 Cu18 112.8(2) . .
Cu11 Cu58 Cu18 55.44(14) . .
Cu24 Cu58 Cu18 120.6(2) . .
Cu17 Cu58 Cu18 56.24(14) . .
Cu27 Cu58 Cu18 88.2(2) . .
Se39 Cu59 Se33 117.8(2) . .
Se39 Cu59 Se13 117.2(2) . .
Se33 Cu59 Se13 109.7(2) . .
Se39 Cu59 Cu43 178.4(3) . .
Se33 Cu59 Cu43 63.5(2) . .
Se13 Cu59 Cu43 62.7(2) . .
Se39 Cu59 Cu7 74.1(2) . .
Se33 Cu59 Cu7 167.6(2) . .
Se13 Cu59 Cu7 59.32(14) . .
Cu43 Cu59 Cu7 104.7(3) . .
Se39 Cu59 Cu19 75.90(14) . .
Se33 Cu59 Cu19 59.13(14) . .
Se13 Cu59 Cu19 166.7(2) . .
Cu43 Cu59 Cu19 104.3(2) . .
Cu7 Cu59 Cu19 130.8(2) . .
Se39 Cu59 Cu20 53.17(14) . .
Se33 Cu59 Cu20 124.4(2) . .
Se13 Cu59 Cu20 122.6(2) . .
Cu43 Cu59 Cu20 125.4(3) . .
Cu7 Cu59 Cu20 64.6(2) . .
Cu19 Cu59 Cu20 66.3(2) . .
Se39 Cu59 Cu40 128.1(2) . .
Se33 Cu59 Cu40 112.6(2) . .
Se13 Cu59 Cu40 51.31(13) . .
Cu43 Cu59 Cu40 50.4(2) . .
Cu7 Cu59 Cu40 56.8(2) . .
Cu19 Cu59 Cu40 123.6(2) . .
Cu20 Cu59 Cu40 88.6(2) . .
Se39 Cu59 Cu37 129.7(2) . .
Se33 Cu59 Cu37 50.59(12) . .
Se13 Cu59 Cu37 111.8(2) . .
Cu43 Cu59 Cu37 50.1(2) . .
Cu7 Cu59 Cu37 125.5(2) . .
Cu19 Cu59 Cu37 56.12(14) . .
Cu20 Cu59 Cu37 90.9(2) . .
Cu40 Cu59 Cu37 76.10(14) . .
Se41 Cu60 Se13 118.0(2) . .
Se41 Cu60 Se36 116.8(2) . .
Se13 Cu60 Se36 109.1(2) . .
Se41 Cu60 Cu43 179.1(3) . .
Se13 Cu60 Cu43 62.9(2) . .
Se36 Cu60 Cu43 62.9(2) . .
Se41 Cu60 Cu42 75.61(15) . .
Se13 Cu60 Cu42 59.83(14) . .
Se36 Cu60 Cu42 167.2(2) . .
Cu43 Cu60 Cu42 104.8(3) . .
Se41 Cu60 Cu15 73.99(14) . .
Se13 Cu60 Cu15 167.2(2) . .
Se36 Cu60 Cu15 59.18(13) . .
Cu43 Cu60 Cu15 105.2(2) . .
Cu42 Cu60 Cu15 131.1(2) . .
Se41 Cu60 Cu28 52.91(13) . .
Se13 Cu60 Cu28 125.7(2) . .
Se36 Cu60 Cu28 122.3(2) . .
Cu43 Cu60 Cu28 126.4(3) . .
Cu42 Cu60 Cu28 66.9(2) . .
Cu15 Cu60 Cu28 64.25(14) . .
Se41 Cu60 Cu9 127.9(2) . .
Se13 Cu60 Cu9 112.9(2) . .
Se36 Cu60 Cu9 51.43(12) . .
Cu43 Cu60 Cu9 51.2(2) . .
Cu42 Cu60 Cu9 124.5(2) . .
Cu15 Cu60 Cu9 56.64(14) . .
Cu28 Cu60 Cu9 88.6(2) . .
Se41 Cu60 Cu40 130.1(2) . .
Se13 Cu60 Cu40 51.03(13) . .
Se36 Cu60 Cu40 111.8(2) . .
Cu43 Cu60 Cu40 50.0(2) . .
Cu42 Cu60 Cu40 56.84(15) . .
Cu15 Cu60 Cu40 125.9(2) . .
Cu28 Cu60 Cu40 91.8(2) . .
Cu9 Cu60 Cu40 76.33(14) . .
Se39 Cu61 Se40 119.3(2) . .
Se39 Cu61 Se10 117.5(2) . .
Se40 Cu61 Se10 111.3(2) . .
Se39 Cu61 Cu14 177.7(2) . .
Se40 Cu61 Cu14 60.56(14) . .
Se10 Cu61 Cu14 61.13(14) . .
Se39 Cu61 Cu19 76.10(14) . .
Se40 Cu61 Cu19 164.6(2) . .
Se10 Cu61 Cu19 56.96(13) . .
Cu14 Cu61 Cu19 104.0(2) . .
Se39 Cu61 Cu25 74.7(2) . .
Se40 Cu61 Cu25 57.31(14) . .
Se10 Cu61 Cu25 167.5(2) . .
Cu14 Cu61 Cu25 106.6(2) . .
Cu19 Cu61 Cu25 132.9(2) . .
Se39 Cu61 Cu20 50.99(14) . .
Se40 Cu61 Cu20 123.9(2) . .
Se10 Cu61 Cu20 120.8(2) . .
Cu14 Cu61 Cu20 131.2(2) . .
Cu19 Cu61 Cu20 64.6(2) . .
Cu25 Cu61 Cu20 68.4(2) . .
Se39 Cu61 Cu21 126.7(2) . .
Se40 Cu61 Cu21 51.23(15) . .
Se10 Cu61 Cu21 112.8(2) . .
Cu14 Cu61 Cu21 55.3(2) . .
Cu19 Cu61 Cu21 120.9(2) . .
Cu25 Cu61 Cu21 56.8(2) . .
Cu20 Cu61 Cu21 88.6(2) . .
Se41 Cu62 Se23 121.1(2) . .
Se41 Cu62 Se22 116.6(2) . .
Se23 Cu62 Se22 111.9(2) . .
Se41 Cu62 Cu23 178.2(2) . .
Se23 Cu62 Cu23 59.82(13) . .
Se22 Cu62 Cu23 61.70(13) . .
Se41 Cu62 Cu32 75.31(15) . .
Se23 Cu62 Cu32 57.56(13) . .
Se22 Cu62 Cu32 168.0(2) . .
Cu23 Cu62 Cu32 106.3(2) . .
Se41 Cu62 Cu15 73.73(13) . .
Se23 Cu62 Cu15 165.2(2) . .
Se22 Cu62 Cu15 57.03(12) . .
Cu23 Cu62 Cu15 105.4(2) . .
Cu32 Cu62 Cu15 132.0(2) . .
Se41 Cu62 Cu28 51.46(12) . .
Se23 Cu62 Cu28 124.3(2) . .
Se22 Cu62 Cu28 118.7(2) . .
Cu23 Cu62 Cu28 129.7(2) . .
Cu32 Cu62 Cu28 69.1(2) . .
Cu15 Cu62 Cu28 62.88(14) . .
Se41 Cu62 Cu3 126.8(2) . .
Se23 Cu62 Cu3 51.70(13) . .
Se22 Cu62 Cu3 112.3(2) . .
Cu23 Cu62 Cu3 55.02(14) . .
Cu32 Cu62 Cu3 57.30(15) . .
Cu15 Cu62 Cu3 120.4(2) . .
Cu28 Cu62 Cu3 87.4(2) . .
Se41 Cu62 Cu41 125.4(2) . .
Se23 Cu62 Cu41 110.4(2) . .
Se22 Cu62 Cu41 51.09(13) . .
Cu23 Cu62 Cu41 54.32(13) . .
Cu32 Cu62 Cu41 124.3(2) . .
Cu15 Cu62 Cu41 55.40(13) . .
Cu28 Cu62 Cu41 85.8(2) . .
Cu3 Cu62 Cu41 73.20(14) . .
Se39 Cu63 Se49 120.7(2) . .
Se39 Cu63 Se42 116.7(2) . .
Se49 Cu63 Se42 111.7(2) . .
Se39 Cu63 Cu29 177.3(2) . .
Se49 Cu63 Cu29 61.1(2) . .
Se42 Cu63 Cu29 60.67(15) . .
Se39 Cu63 Cu7 73.9(2) . .
Se49 Cu63 Cu7 165.4(2) . .
Se42 Cu63 Cu7 57.14(14) . .
Cu29 Cu63 Cu7 104.4(2) . .
Se39 Cu63 Cu25 75.5(2) . .
Se49 Cu63 Cu25 57.69(15) . .
Se42 Cu63 Cu25 167.8(2) . .
Cu29 Cu63 Cu25 107.2(2) . .
Cu7 Cu63 Cu25 132.0(2) . .
Se39 Cu63 Cu20 51.25(14) . .
Se49 Cu63 Cu20 124.8(2) . .
Se42 Cu63 Cu20 118.9(2) . .
Cu29 Cu63 Cu20 130.0(2) . .
Cu7 Cu63 Cu20 62.8(2) . .
Cu25 Cu63 Cu20 69.1(2) . .
Se39 Cu63 Cu39 127.5(2) . .
Se49 Cu63 Cu39 51.8(2) . .
Se42 Cu63 Cu39 111.8(2) . .
Cu29 Cu63 Cu39 55.1(2) . .
Cu7 Cu63 Cu39 120.7(2) . .
Cu25 Cu63 Cu39 57.5(2) . .
Cu20 Cu63 Cu39 88.5(2) . .
Se41 Cu64 Se2 116.9(2) . .
Se41 Cu64 Se3 119.9(2) . .
Se2 Cu64 Se3 111.5(2) . .
Se41 Cu64 Cu2 177.6(2) . .
Se2 Cu64 Cu2 61.25(14) . .
Se3 Cu64 Cu2 60.65(14) . .
Se41 Cu64 Cu42 75.28(15) . .
Se2 Cu64 Cu42 57.05(13) . .
Se3 Cu64 Cu42 164.9(2) . .
Cu2 Cu64 Cu42 104.2(2) . .
Se41 Cu64 Cu32 75.12(15) . .
Se2 Cu64 Cu32 167.6(2) . .
Se3 Cu64 Cu32 57.09(13) . .
Cu2 Cu64 Cu32 106.6(2) . .
Cu42 Cu64 Cu32 133.0(2) . .
Se41 Cu64 Cu4 127.1(2) . .
Se2 Cu64 Cu4 112.9(2) . .
Se3 Cu64 Cu4 51.07(13) . .
Cu2 Cu64 Cu4 55.21(15) . .
Cu42 Cu64 Cu4 121.2(2) . .
Cu32 Cu64 Cu4 56.97(15) . .
Se41 Cu64 Cu28 50.78(12) . .
Se2 Cu64 Cu28 121.0(2) . .
Se3 Cu64 Cu28 123.5(2) . .
Cu2 Cu64 Cu28 131.2(2) . .
Cu42 Cu64 Cu28 64.71(15) . .
Cu32 Cu64 Cu28 68.26(15) . .
Cu4 Cu64 Cu28 88.6(2) . .
Se14 Cu65 Cu13 77.7(4) . .
Se14 Cu65 Cu13 77.7(4) . 4_565
Cu13 Cu65 Cu13 63.3(4) . 4_565
Se14 Cu65 Se47 107.6(5) . .
Cu13 Cu65 Se47 148.2(2) . .
Cu13 Cu65 Se47 148.2(2) 4_565 .
Se14 Cu65 Se32 132.6(5) . .
Cu13 Cu65 Se32 62.5(3) . .
Cu13 Cu65 Se32 62.5(3) 4_565 .
Se47 Cu65 Se32 119.8(6) . .
Se14 Cu65 Cu10 151.4(2) . 4_565
Cu13 Cu65 Cu10 120.9(6) . 4_565
Cu13 Cu65 Cu10 91.2(4) 4_565 4_565
Se47 Cu65 Cu10 69.0(3) . 4_565
Se32 Cu65 Cu10 58.5(3) . 4_565
Se14 Cu65 Cu10 151.4(2) . .
Cu13 Cu65 Cu10 91.2(4) . .
Cu13 Cu65 Cu10 120.9(6) 4_565 .
Se47 Cu65 Cu10 69.0(3) . .
Se32 Cu65 Cu10 58.5(3) . .
Cu10 Cu65 Cu10 56.0(4) 4_565 .
Se14 Cu65 Cu27 60.8(3) . 4_565
Cu13 Cu65 Cu27 138.3(6) . 4_565
Cu13 Cu65 Cu27 101.9(3) 4_565 4_565
Se47 Cu65 Cu27 58.5(3) . 4_565
Se32 Cu65 Cu27 148.1(2) . 4_565
Cu10 Cu65 Cu27 96.8(3) 4_565 4_565
Cu10 Cu65 Cu27 127.1(5) . 4_565
Se14 Cu65 Cu27 60.8(3) . .
Cu13 Cu65 Cu27 101.9(3) . .
Cu13 Cu65 Cu27 138.3(6) 4_565 .
Se47 Cu65 Cu27 58.5(3) . .
Se32 Cu65 Cu27 148.1(2) . .
Cu10 Cu65 Cu27 127.0(5) 4_565 .
Cu10 Cu65 Cu27 96.8(3) . .
Cu27 Cu65 Cu27 62.1(3) 4_565 .
Se18 Cu66 Cu41 78.0(4) . 4_565
Se18 Cu66 Cu41 78.0(4) . .
Cu41 Cu66 Cu41 62.9(4) 4_565 .
Se18 Cu66 Se31 132.5(6) . .
Cu41 Cu66 Se31 62.0(3) 4_565 .
Cu41 Cu66 Se31 61.9(3) . .
Se18 Cu66 Se24 110.0(5) . .
Cu41 Cu66 Se24 148.1(2) 4_565 .
Cu41 Cu66 Se24 148.1(2) . .
Se31 Cu66 Se24 117.5(5) . .
Se18 Cu66 Cu3 151.4(2) . 4_565
Cu41 Cu66 Cu3 90.7(3) 4_565 4_565
Cu41 Cu66 Cu3 120.2(5) . 4_565
Se31 Cu66 Cu3 58.3(3) . 4_565
Se24 Cu66 Cu3 67.3(3) . 4_565
Se18 Cu66 Cu3 151.4(2) . .
Cu41 Cu66 Cu3 120.2(5) 4_565 .
Cu41 Cu66 Cu3 90.7(3) . .
Se31 Cu66 Cu3 58.3(3) . .
Se24 Cu66 Cu3 67.3(3) . .
Cu3 Cu66 Cu3 56.1(3) 4_565 .
Se18 Cu66 Cu28 61.5(3) . .
Cu41 Cu66 Cu28 139.3(5) 4_565 .
Cu41 Cu66 Cu28 102.4(3) . .
Se31 Cu66 Cu28 147.6(2) . .
Se24 Cu66 Cu28 59.9(3) . .
Cu3 Cu66 Cu28 126.9(5) 4_565 .
Cu3 Cu66 Cu28 96.3(3) . .
Se18 Cu66 Cu28 61.5(3) . 4_565
Cu41 Cu66 Cu28 102.4(3) 4_565 4_565
Cu41 Cu66 Cu28 139.3(5) . 4_565
Se31 Cu66 Cu28 147.6(2) . 4_565
Se24 Cu66 Cu28 59.9(3) . 4_565
Cu3 Cu66 Cu28 96.3(3) 4_565 4_565
Cu3 Cu66 Cu28 126.9(5) . 4_565
Cu28 Cu66 Cu28 62.8(3) . 4_565
Se8 Cu67 Se26 132.4(5) . .
Se8 Cu67 Cu38 76.9(3) . .
Se26 Cu67 Cu38 62.7(3) . .
Se8 Cu67 Cu38 76.9(3) . 4_565
Se26 Cu67 Cu38 62.7(3) . 4_565
Cu38 Cu67 Cu38 61.8(4) . 4_565
Se8 Cu67 Se25 107.9(5) . .
Se26 Cu67 Se25 119.6(4) . .
Cu38 Cu67 Se25 149.0(2) . .
Cu38 Cu67 Se25 149.0(2) 4_565 .
Se8 Cu67 Cu39 151.0(2) . 4_565
Se26 Cu67 Cu39 59.2(3) . 4_565
Cu38 Cu67 Cu39 121.9(5) . 4_565
Cu38 Cu67 Cu39 92.5(3) 4_565 4_565
Se25 Cu67 Cu39 68.3(3) . 4_565
Se8 Cu67 Cu39 151.0(2) . .
Se26 Cu67 Cu39 59.2(3) . .
Cu38 Cu67 Cu39 92.5(3) . .
Cu38 Cu67 Cu39 121.9(5) 4_565 .
Se25 Cu67 Cu39 68.3(3) . .
Cu39 Cu67 Cu39 56.4(3) 4_565 .
Se8 Cu67 Cu20 60.7(3) . .
Se26 Cu67 Cu20 148.4(2) . .
Cu38 Cu67 Cu20 102.3(3) . .
Cu38 Cu67 Cu20 137.5(4) 4_565 .
Se25 Cu67 Cu20 58.5(3) . .
Cu39 Cu67 Cu20 126.4(4) 4_565 .
Cu39 Cu67 Cu20 96.4(3) . .
Se8 Cu67 Cu20 60.7(3) . 4_565
Se26 Cu67 Cu20 148.4(2) . 4_565
Cu38 Cu67 Cu20 137.5(4) . 4_565
Cu38 Cu67 Cu20 102.3(3) 4_565 4_565
Se25 Cu67 Cu20 58.5(3) . 4_565
Cu39 Cu67 Cu20 96.4(3) 4_565 4_565
Cu39 Cu67 Cu20 126.4(4) . 4_565
Cu20 Cu67 Cu20 61.4(3) . 4_565
Se7 Cu68 Se27 133.0(4) . .
Se7 Cu68 Se24 108.2(3) . .
Se27 Cu68 Se24 118.9(3) . .
Se7 Cu68 Cu1 78.8(3) . .
Se27 Cu68 Cu1 60.8(2) . .
Se24 Cu68 Cu1 150.1(2) . .
Se7 Cu68 Cu1 78.8(3) . 4_565
Se27 Cu68 Cu1 60.8(2) . 4_565
Se24 Cu68 Cu1 150.1(2) . 4_565
Cu1 Cu68 Cu1 58.9(3) . 4_565
Se7 Cu68 Cu4 151.3(2) . .
Se27 Cu68 Cu4 59.4(2) . .
Se24 Cu68 Cu4 67.0(2) . .
Cu1 Cu68 Cu4 92.7(2) . .
Cu1 Cu68 Cu4 120.2(3) 4_565 .
Se7 Cu68 Cu4 151.3(2) . 4_565
Se27 Cu68 Cu4 59.4(2) . 4_565
Se24 Cu68 Cu4 67.1(2) . 4_565
Cu1 Cu68 Cu4 120.2(3) . 4_565
Cu1 Cu68 Cu4 92.7(2) 4_565 4_565
Cu4 Cu68 Cu4 55.3(2) . 4_565
Se7 Cu68 Cu28 61.0(2) . 4_565
Se27 Cu68 Cu28 148.56(14) . 4_565
Se24 Cu68 Cu28 58.2(2) . 4_565
Cu1 Cu68 Cu28 139.4(3) . 4_565
Cu1 Cu68 Cu28 105.3(2) 4_565 4_565
Cu4 Cu68 Cu28 124.9(3) . 4_565
Cu4 Cu68 Cu28 96.0(2) 4_565 4_565
Se7 Cu68 Cu28 61.0(2) . .
Se27 Cu68 Cu28 148.56(14) . .
Se24 Cu68 Cu28 58.2(2) . .
Cu1 Cu68 Cu28 105.3(2) . .
Cu1 Cu68 Cu28 139.4(3) 4_565 .
Cu4 Cu68 Cu28 96.0(2) . .
Cu4 Cu68 Cu28 124.9(3) 4_565 .
Cu28 Cu68 Cu28 60.6(2) 4_565 .
Se17 Cu69 Se34 132.7(4) . .
Se17 Cu69 Se47 107.9(4) . .
Se34 Cu69 Se47 119.4(4) . .
Se17 Cu69 Cu22 78.9(3) . .
Se34 Cu69 Cu22 60.7(2) . .
Se47 Cu69 Cu22 149.6(2) . .
Se17 Cu69 Cu22 78.9(3) . 4_565
Se34 Cu69 Cu22 60.7(2) . 4_565
Se47 Cu69 Cu22 149.6(2) . 4_565
Cu22 Cu69 Cu22 60.0(3) . 4_565
Se17 Cu69 Cu18 151.4(2) . 4_565
Se34 Cu69 Cu18 59.2(2) . 4_565
Se47 Cu69 Cu18 67.8(2) . 4_565
Cu22 Cu69 Cu18 119.8(4) . 4_565
Cu22 Cu69 Cu18 91.8(2) 4_565 4_565
Se17 Cu69 Cu18 151.4(2) . .
Se34 Cu69 Cu18 59.2(2) . .
Se47 Cu69 Cu18 67.8(2) . .
Cu22 Cu69 Cu18 91.8(2) . .
Cu22 Cu69 Cu18 119.8(4) 4_565 .
Cu18 Cu69 Cu18 55.5(3) 4_565 .
Se17 Cu69 Cu27 61.2(2) . .
Se34 Cu69 Cu27 147.9(2) . .
Se47 Cu69 Cu27 58.3(2) . .
Cu22 Cu69 Cu27 104.3(2) . .
Cu22 Cu69 Cu27 139.7(4) 4_565 .
Cu18 Cu69 Cu27 125.7(3) 4_565 .
Cu18 Cu69 Cu27 95.9(2) . .
Se17 Cu69 Cu27 61.2(2) . 4_565
Se34 Cu69 Cu27 147.9(2) . 4_565
Se47 Cu69 Cu27 58.3(2) . 4_565
Cu22 Cu69 Cu27 139.7(4) . 4_565
Cu22 Cu69 Cu27 104.3(2) 4_565 4_565
Cu18 Cu69 Cu27 95.9(2) 4_565 4_565
Cu18 Cu69 Cu27 125.7(3) . 4_565
Cu27 Cu69 Cu27 62.2(2) . 4_565
Se12 Cu70 Se9 132.7(4) . .
Se12 Cu70 Se25 107.8(3) . .
Se9 Cu70 Se25 119.5(3) . .
Se12 Cu70 Cu16 78.9(2) . 4_565
Se9 Cu70 Cu16 60.3(2) . 4_565
Se25 Cu70 Cu16 150.52(15) . 4_565
Se12 Cu70 Cu16 78.9(2) . .
Se9 Cu70 Cu16 60.3(2) . .
Se25 Cu70 Cu16 150.52(15) . .
Cu16 Cu70 Cu16 58.1(3) 4_565 .
Se12 Cu70 Cu21 151.4(2) . .
Se9 Cu70 Cu21 59.3(2) . .
Se25 Cu70 Cu21 67.8(2) . .
Cu16 Cu70 Cu21 119.5(3) 4_565 .
Cu16 Cu70 Cu21 92.3(2) . .
Se12 Cu70 Cu21 151.4(2) . 4_565
Se9 Cu70 Cu21 59.3(2) . 4_565
Se25 Cu70 Cu21 67.8(2) . 4_565
Cu16 Cu70 Cu21 92.3(2) 4_565 4_565
Cu16 Cu70 Cu21 119.5(3) . 4_565
Cu21 Cu70 Cu21 55.4(3) . 4_565
Se12 Cu70 Cu20 60.7(2) . 4_565
Se9 Cu70 Cu20 148.46(14) . 4_565
Se25 Cu70 Cu20 58.3(2) . 4_565
Cu16 Cu70 Cu20 105.2(2) 4_565 4_565
Cu16 Cu70 Cu20 139.2(3) . 4_565
Cu21 Cu70 Cu20 125.8(3) . 4_565
Cu21 Cu70 Cu20 96.4(2) 4_565 4_565
Se12 Cu70 Cu20 60.7(2) . .
Se9 Cu70 Cu20 148.46(14) . .
Se25 Cu70 Cu20 58.3(2) . .
Cu16 Cu70 Cu20 139.2(3) 4_565 .
Cu16 Cu70 Cu20 105.2(2) . .
Cu21 Cu70 Cu20 96.4(2) . .
Cu21 Cu70 Cu20 125.8(3) 4_565 .
Cu20 Cu70 Cu20 61.2(2) 4_565 .
P18 Cu71 Se6 121.1(7) . .
P18 Cu71 Se4 115.2(7) . .
Se6 Cu71 Se4 119.5(3) . .
P18 Cu71 Cu73 141.4(8) . .
Se6 Cu71 Cu73 58.6(2) . .
Se4 Cu71 Cu73 89.8(3) . .
P18 Cu71 Cu72 160.8(8) . .
Se6 Cu71 Cu72 57.2(2) . .
Se4 Cu71 Cu72 62.3(2) . .
Cu73 Cu71 Cu72 56.6(2) . .
P18 Cu71 Cu5 107.7(7) . .
Se6 Cu71 Cu5 121.7(3) . .
Se4 Cu71 Cu5 52.6(2) . .
Cu73 Cu71 Cu5 63.5(2) . .
Cu72 Cu71 Cu5 86.1(2) . .
P16 Cu72 Se6 116.8(5) . .
P16 Cu72 Cu73 172.1(5) . .
Se6 Cu72 Cu73 57.6(2) . .
P16 Cu72 Cu30 113.9(5) . .
Se6 Cu72 Cu30 128.8(2) . .
Cu73 Cu72 Cu30 72.6(2) . .
P16 Cu72 Se4 103.3(5) . .
Se6 Cu72 Se4 106.7(2) . .
Cu73 Cu72 Se4 84.1(2) . .
Cu30 Cu72 Se4 53.47(15) . .
P16 Cu72 Se1 117.5(5) . .
Se6 Cu72 Se1 106.0(2) . .
Cu73 Cu72 Se1 62.1(2) . .
Cu30 Cu72 Se1 53.55(14) . .
Se4 Cu72 Se1 105.4(2) . .
P16 Cu72 Cu71 125.6(6) . .
Se6 Cu72 Cu71 54.1(2) . .
Cu73 Cu72 Cu71 56.9(3) . .
Cu30 Cu72 Cu71 90.3(3) . .
Se4 Cu72 Cu71 52.7(2) . .
Se1 Cu72 Cu71 116.0(3) . .
P16 Cu72 Cu72 118.3(5) . 4_565
Se6 Cu72 Cu72 53.9(2) . 4_565
Cu73 Cu72 Cu72 54.3(2) . 4_565
Cu30 Cu72 Cu72 106.3(2) . 4_565
Se4 Cu72 Cu72 138.36(13) . 4_565
Se1 Cu72 Cu72 57.70(13) . 4_565
Cu71 Cu72 Cu72 97.7(2) . 4_565
Se6 Cu73 Se5 126.2(4) . .
Se6 Cu73 Cu52 168.7(4) . .
Se5 Cu73 Cu52 65.1(2) . .
Se6 Cu73 Cu72 60.8(2) . 4_565
Se5 Cu73 Cu72 144.3(2) . 4_565
Cu52 Cu73 Cu72 110.6(3) . 4_565
Se6 Cu73 Cu72 60.8(2) . .
Se5 Cu73 Cu72 144.3(2) . .
Cu52 Cu73 Cu72 110.6(3) . .
Cu72 Cu73 Cu72 71.4(4) 4_565 .
Se6 Cu73 Cu71 58.2(2) . 4_565
Se5 Cu73 Cu71 87.6(3) . 4_565
Cu52 Cu73 Cu71 127.0(2) . 4_565
Cu72 Cu73 Cu71 66.5(3) 4_565 4_565
Cu72 Cu73 Cu71 116.9(3) . 4_565
Se6 Cu73 Cu71 58.2(2) . .
Se5 Cu73 Cu71 87.6(3) . .
Cu52 Cu73 Cu71 127.0(2) . .
Cu72 Cu73 Cu71 116.9(3) 4_565 .
Cu72 Cu73 Cu71 66.5(3) . .
Cu71 Cu73 Cu71 93.5(4) 4_565 .
Se6 Cu73 Se1 109.2(3) . .
Se5 Cu73 Se1 124.6(3) . .
Cu52 Cu73 Se1 59.5(2) . .
Cu72 Cu73 Se1 63.1(2) 4_565 .
Cu72 Cu73 Se1 63.1(2) . .
Cu71 Cu73 Se1 125.9(3) 4_565 .
Cu71 Cu73 Se1 125.9(3) . .
Se6 Cu73 Cu5 122.5(2) . .
Se5 Cu73 Cu5 54.10(14) . .
Cu52 Cu73 Cu5 62.47(15) . .
Cu72 Cu73 Cu5 158.6(4) 4_565 .
Cu72 Cu73 Cu5 91.5(2) . .
Cu71 Cu73 Cu5 134.5(4) 4_565 .
Cu71 Cu73 Cu5 64.7(2) . .
Se1 Cu73 Cu5 97.9(2) . .
Se6 Cu73 Cu5 122.5(2) . 4_565
Se5 Cu73 Cu5 54.09(14) . 4_565
Cu52 Cu73 Cu5 62.47(15) . 4_565
Cu72 Cu73 Cu5 91.5(2) 4_565 4_565
Cu72 Cu73 Cu5 158.6(4) . 4_565
Cu71 Cu73 Cu5 64.7(2) 4_565 4_565
Cu71 Cu73 Cu5 134.5(4) . 4_565
Se1 Cu73 Cu5 97.9(2) . 4_565
Cu5 Cu73 Cu5 101.5(2) . 4_565
P7 Cu74 Se44 113.5(7) . .
P7 Cu74 Cu76 153.3(8) . .
Se44 Cu74 Cu76 89.2(3) . .
P7 Cu74 Se45 119.8(7) . .
Se44 Cu74 Se45 112.5(4) . .
Cu76 Cu74 Se45 57.9(3) . .
P7 Cu74 Cu33 112.1(7) . .
Se44 Cu74 Cu33 55.4(2) . .
Cu76 Cu74 Cu33 68.4(2) . .
Se45 Cu74 Cu33 125.5(3) . .
P7 Cu74 Cu75 148.9(8) . .
Se44 Cu74 Cu75 57.6(3) . .
Cu76 Cu74 Cu75 55.4(3) . .
Se45 Cu74 Cu75 55.2(3) . .
Cu33 Cu74 Cu75 87.8(3) . .
P17 Cu75 Cu76 157.3(10) . .
P17 Cu75 Se45 121.5(9) . .
Cu76 Cu75 Se45 59.1(3) . .
P17 Cu75 Se44 109.4(9) . .
Cu76 Cu75 Se44 88.8(3) . .
Se45 Cu75 Se44 112.7(4) . .
P17 Cu75 Cu35 108.2(9) . .
Cu76 Cu75 Cu35 70.7(3) . .
Se45 Cu75 Cu35 128.9(3) . .
Se44 Cu75 Cu35 55.0(2) . .
P17 Cu75 Cu74 145.3(10) . .
Cu76 Cu75 Cu74 56.6(3) . .
Se45 Cu75 Cu74 57.1(3) . .
Se44 Cu75 Cu74 55.8(3) . .
Cu35 Cu75 Cu74 88.8(3) . .
Cu55 Cu76 Se45 177.1(6) . .
Cu55 Cu76 Cu75 117.6(4) . .
Se45 Cu76 Cu75 60.5(3) . .
Cu55 Cu76 Cu75 117.6(4) . 4_565
Se45 Cu76 Cu75 60.5(3) . 4_565
Cu75 Cu76 Cu75 81.7(6) . 4_565
Cu55 Cu76 Cu74 120.2(3) . .
Se45 Cu76 Cu74 61.5(3) . .
Cu75 Cu76 Cu74 68.0(3) . .
Cu75 Cu76 Cu74 121.9(4) 4_565 .
Cu55 Cu76 Cu74 120.3(3) . 4_565
Se45 Cu76 Cu74 61.5(3) . 4_565
Cu75 Cu76 Cu74 121.9(4) . 4_565
Cu75 Cu76 Cu74 68.0(3) 4_565 4_565
Cu74 Cu76 Cu74 87.4(5) . 4_565
Cu55 Cu76 Se48 63.9(3) . .
Se45 Cu76 Se48 119.0(4) . .
Cu75 Cu76 Se48 137.8(3) . .
Cu75 Cu76 Se48 137.8(3) 4_565 .
Cu74 Cu76 Se48 75.9(4) . .
Cu74 Cu76 Se48 75.9(4) 4_565 .
Cu55 Cu76 Se43 61.7(3) . .
Se45 Cu76 Se43 115.4(4) . .
Cu75 Cu76 Se43 72.1(4) . .
Cu75 Cu76 Se43 72.1(4) 4_565 .
Cu74 Cu76 Se43 134.1(3) . .
Cu74 Cu76 Se43 134.1(3) 4_565 .
Se48 Cu76 Se43 125.6(3) . .
Cu55 Cu76 Cu33 61.9(2) . .
Se45 Cu76 Cu33 119.6(2) . .
Cu75 Cu76 Cu33 89.0(2) . .
Cu75 Cu76 Cu33 169.0(5) 4_565 .
Cu74 Cu76 Cu33 58.8(2) . .
Cu74 Cu76 Cu33 122.5(5) 4_565 .
Se48 Cu76 Cu33 52.9(2) . .
Se43 Cu76 Cu33 99.4(2) . .
Cu55 Cu76 Cu33 61.9(2) . 4_565
Se45 Cu76 Cu33 119.6(2) . 4_565
Cu75 Cu76 Cu33 169.0(5) . 4_565
Cu75 Cu76 Cu33 89.0(2) 4_565 4_565
Cu74 Cu76 Cu33 122.5(5) . 4_565
Cu74 Cu76 Cu33 58.8(2) 4_565 4_565
Se48 Cu76 Cu33 52.9(2) . 4_565
Se43 Cu76 Cu33 99.4(2) . 4_565
Cu33 Cu76 Cu33 99.6(3) . 4_565
Cu55 Cu76 Cu35 60.1(2) . 4_565
Se45 Cu76 Cu35 118.3(3) . 4_565
Cu75 Cu76 Cu35 116.9(5) . 4_565
Cu75 Cu76 Cu35 58.5(2) 4_565 4_565
Cu74 Cu76 Cu35 174.7(5) . 4_565
Cu74 Cu76 Cu35 88.1(2) 4_565 4_565
Se48 Cu76 Cu35 100.3(2) . 4_565
Se43 Cu76 Cu35 51.2(2) . 4_565
Cu33 Cu76 Cu35 122.0(3) . 4_565
Cu33 Cu76 Cu35 52.54(14) 4_565 4_565
Cu55 Cu76 Cu35 60.1(2) . .
Se45 Cu76 Cu35 118.3(3) . .
Cu75 Cu76 Cu35 58.5(2) . .
Cu75 Cu76 Cu35 116.9(5) 4_565 .
Cu74 Cu76 Cu35 88.1(2) . .
Cu74 Cu76 Cu35 174.7(5) 4_565 .
Se48 Cu76 Cu35 100.3(2) . .
Se43 Cu76 Cu35 51.2(2) . .
Cu33 Cu76 Cu35 52.54(14) . .
Cu33 Cu76 Cu35 122.0(3) 4_565 .
Cu35 Cu76 Cu35 96.3(3) 4_565 .
P14 Cu77 Se28 118.3(6) . .
P14 Cu77 Cu79 165.5(6) . .
Se28 Cu77 Cu79 60.3(2) . .
P14 Cu77 Se19 106.4(6) . .
Se28 Cu77 Se19 110.7(3) . .
Cu79 Cu77 Se19 86.7(2) . .
P14 Cu77 Cu26 114.5(6) . .
Se28 Cu77 Cu26 127.1(3) . .
Cu79 Cu77 Cu26 67.9(2) . .
Se19 Cu77 Cu26 54.4(2) . .
P14 Cu77 Cu78 137.1(6) . .
Se28 Cu77 Cu78 54.6(2) . .
Cu79 Cu77 Cu78 55.6(2) . .
Se19 Cu77 Cu78 56.4(2) . .
Cu26 Cu77 Cu78 88.1(2) . .
P14 Cu77 Se16 114.6(6) . .
Se28 Cu77 Se16 102.0(2) . .
Cu79 Cu77 Se16 54.8(2) . .
Se19 Cu77 Se16 104.2(2) . .
Cu26 Cu77 Se16 51.17(15) . .
Cu78 Cu77 Se16 108.0(2) . .
P15 Cu78 Se28 120.3(6) . .
P15 Cu78 Cu79 157.9(7) . .
Se28 Cu78 Cu79 60.4(2) . .
P15 Cu78 Se19 110.9(6) . .
Se28 Cu78 Se19 111.3(3) . .
Cu79 Cu78 Se19 87.0(2) . .
P15 Cu78 Cu34 112.9(6) . .
Se28 Cu78 Cu34 125.7(3) . .
Cu79 Cu78 Cu34 66.4(2) . .
Se19 Cu78 Cu34 54.4(2) . .
P15 Cu78 Cu77 145.2(6) . .
Se28 Cu78 Cu77 54.8(2) . .
Cu79 Cu78 Cu77 55.6(2) . .
Se19 Cu78 Cu77 56.9(2) . .
Cu34 Cu78 Cu77 87.0(2) . .
Cu50 Cu79 Se29 67.2(2) . .
Cu50 Cu79 Se28 177.0(4) . .
Se29 Cu79 Se28 115.8(3) . .
Cu50 Cu79 Cu78 123.3(3) . 4_565
Se29 Cu79 Cu78 74.3(2) . 4_565
Se28 Cu79 Cu78 58.6(2) . 4_565
Cu50 Cu79 Cu78 123.3(3) . .
Se29 Cu79 Cu78 74.3(2) . .
Se28 Cu79 Cu78 58.6(2) . .
Cu78 Cu79 Cu78 81.2(4) 4_565 .
Cu50 Cu79 Cu77 119.2(3) . 4_565
Se29 Cu79 Cu77 138.2(2) . 4_565
Se28 Cu79 Cu77 58.8(2) . 4_565
Cu78 Cu79 Cu77 68.8(3) 4_565 4_565
Cu78 Cu79 Cu77 117.4(3) . 4_565
Cu50 Cu79 Cu77 119.2(3) . .
Se29 Cu79 Cu77 138.2(2) . .
Se28 Cu79 Cu77 58.7(2) . .
Cu78 Cu79 Cu77 117.4(3) 4_565 .
Cu78 Cu79 Cu77 68.8(3) . .
Cu77 Cu79 Cu77 78.2(4) 4_565 .
Cu50 Cu79 Se16 64.0(2) . .
Se29 Cu79 Se16 131.2(3) . .
Se28 Cu79 Se16 113.0(3) . .
Cu78 Cu79 Se16 135.4(2) 4_565 .
Cu78 Cu79 Se16 135.4(2) . .
Cu77 Cu79 Se16 70.8(2) 4_565 .
Cu77 Cu79 Se16 70.8(2) . .
Cu50 Cu79 Cu34 63.8(2) . .
Se29 Cu79 Cu34 53.62(14) . .
Se28 Cu79 Cu34 117.7(2) . .
Cu78 Cu79 Cu34 120.3(3) 4_565 .
Cu78 Cu79 Cu34 60.0(2) . .
Cu77 Cu79 Cu34 168.0(3) 4_565 .
Cu77 Cu79 Cu34 90.3(2) . .
Se16 Cu79 Cu34 102.6(2) . .
Cu50 Cu79 Cu34 63.8(2) . 4_565
Se29 Cu79 Cu34 53.62(14) . 4_565
Se28 Cu79 Cu34 117.8(2) . 4_565
Cu78 Cu79 Cu34 60.0(2) 4_565 4_565
Cu78 Cu79 Cu34 120.3(3) . 4_565
Cu77 Cu79 Cu34 90.3(2) 4_565 4_565
Cu77 Cu79 Cu34 168.0(3) . 4_565
Se16 Cu79 Cu34 102.6(2) . 4_565
Cu34 Cu79 Cu34 101.0(3) . 4_565
Cu50 Cu79 Cu26 61.6(2) . .
Se29 Cu79 Cu26 103.0(2) . .
Se28 Cu79 Cu26 116.9(2) . .
Cu78 Cu79 Cu26 171.3(3) 4_565 .
Cu78 Cu79 Cu26 90.0(2) . .
Cu77 Cu79 Cu26 116.2(3) 4_565 .
Cu77 Cu79 Cu26 59.0(2) . .
Se16 Cu79 Cu26 52.53(13) . .
Cu34 Cu79 Cu26 53.68(12) . .
Cu34 Cu79 Cu26 125.3(2) 4_565 .
Cu50 Cu79 Cu26 61.6(2) . 4_565
Se29 Cu79 Cu26 103.0(2) . 4_565
Se28 Cu79 Cu26 116.9(2) . 4_565
Cu78 Cu79 Cu26 90.0(2) 4_565 4_565
Cu78 Cu79 Cu26 171.3(3) . 4_565
Cu77 Cu79 Cu26 59.0(2) 4_565 4_565
Cu77 Cu79 Cu26 116.2(3) . 4_565
Se16 Cu79 Cu26 52.53(13) . 4_565
Cu34 Cu79 Cu26 125.3(2) . 4_565
Cu34 Cu79 Cu26 53.68(12) 4_565 4_565
Cu26 Cu79 Cu26 98.7(2) . 4_565
Cu30 Se1 Cu30 130.9(3) . 4_565
Cu30 Se1 Cu52 65.87(12) . .
Cu30 Se1 Cu52 65.87(12) 4_565 .
Cu30 Se1 Cu73 72.67(14) . .
Cu30 Se1 Cu73 72.67(14) 4_565 .
Cu52 Se1 Cu73 54.7(2) . .
Cu30 Se1 Cu72 61.4(2) . .
Cu30 Se1 Cu72 119.6(2) 4_565 .
Cu52 Se1 Cu72 99.9(2) . .
Cu73 Se1 Cu72 54.8(2) . .
Cu30 Se1 Cu72 119.6(2) . 4_565
Cu30 Se1 Cu72 61.4(2) 4_565 4_565
Cu52 Se1 Cu72 99.9(2) . 4_565
Cu73 Se1 Cu72 54.8(2) . 4_565
Cu72 Se1 Cu72 64.6(3) . 4_565
Cu30 Se1 Cu3 58.83(13) . .
Cu30 Se1 Cu3 105.0(2) 4_565 .
Cu52 Se1 Cu3 62.6(2) . .
Cu73 Se1 Cu3 111.7(2) . .
Cu72 Se1 Cu3 119.7(2) . .
Cu72 Se1 Cu3 162.1(2) 4_565 .
Cu30 Se1 Cu3 105.0(2) . 4_565
Cu30 Se1 Cu3 58.83(13) 4_565 4_565
Cu52 Se1 Cu3 62.6(2) . 4_565
Cu73 Se1 Cu3 111.7(2) . 4_565
Cu72 Se1 Cu3 162.1(2) . 4_565
Cu72 Se1 Cu3 119.6(2) 4_565 4_565
Cu3 Se1 Cu3 50.6(2) . 4_565
Cu1 Se2 Cu36 61.0(2) . .
Cu1 Se2 Cu64 79.4(2) . .
Cu36 Se2 Cu64 130.0(2) . .
Cu1 Se2 Cu42 66.6(2) . .
Cu36 Se2 Cu42 70.6(2) . .
Cu64 Se2 Cu42 65.95(15) . .
Cu1 Se2 Cu2 62.8(2) . .
Cu36 Se2 Cu2 115.9(2) . .
Cu64 Se2 Cu2 62.19(14) . .
Cu42 Se2 Cu2 111.5(2) . .
Cu1 Se2 Cu47 113.8(2) . .
Cu36 Se2 Cu47 61.6(2) . .
Cu64 Se2 Cu47 117.1(2) . .
Cu42 Se2 Cu47 65.5(2) . .
Cu2 Se2 Cu47 176.5(2) . .
Cu4 Se3 Cu64 74.7(2) . .
Cu4 Se3 Cu32 67.5(2) . .
Cu64 Se3 Cu32 65.84(15) . .
Cu4 Se3 Cu5 64.0(2) . .
Cu64 Se3 Cu5 130.8(2) . .
Cu32 Se3 Cu5 74.2(2) . .
Cu4 Se3 Cu2 63.0(2) . .
Cu64 Se3 Cu2 62.46(13) . .
Cu32 Se3 Cu2 114.9(2) . .
Cu5 Se3 Cu2 115.0(2) . .
Cu4 Se3 Cu48 113.2(2) . .
Cu64 Se3 Cu48 117.1(2) . .
Cu32 Se3 Cu48 62.3(2) . .
Cu5 Se3 Cu48 62.14(15) . .
Cu2 Se3 Cu48 176.2(2) . .
Cu5 Se4 Cu30 65.95(15) . .
Cu5 Se4 Cu71 74.0(3) . .
Cu30 Se4 Cu71 105.4(2) . .
Cu5 Se4 Cu48 65.7(2) . .
Cu30 Se4 Cu48 65.9(2) . .
Cu71 Se4 Cu48 138.9(3) . .
Cu5 Se4 Cu72 98.5(2) . .
Cu30 Se4 Cu72 62.4(2) . .
Cu71 Se4 Cu72 65.0(2) . .
Cu48 Se4 Cu72 127.8(2) . .
Cu73 Se5 Cu5 72.34(15) . 4_565
Cu73 Se5 Cu5 72.34(15) . .
Cu5 Se5 Cu5 131.3(3) 4_565 .
Cu73 Se5 Cu52 57.6(2) . .
Cu5 Se5 Cu52 66.53(13) 4_565 .
Cu5 Se5 Cu52 66.53(13) . .
Cu73 Se5 Cu4 115.9(2) . 4_565
Cu5 Se5 Cu4 60.22(14) 4_565 4_565
Cu5 Se5 Cu4 109.1(2) . 4_565
Cu52 Se5 Cu4 64.9(2) . 4_565
Cu73 Se5 Cu4 115.9(2) . .
Cu5 Se5 Cu4 109.1(2) 4_565 .
Cu5 Se5 Cu4 60.23(14) . .
Cu52 Se5 Cu4 64.9(2) . .
Cu4 Se5 Cu4 53.7(2) 4_565 .
Cu71 Se6 Cu71 99.8(5) . 4_565
Cu71 Se6 Cu73 63.2(3) . .
Cu71 Se6 Cu73 63.2(3) 4_565 .
Cu71 Se6 Cu72 122.5(3) . 4_565
Cu71 Se6 Cu72 68.7(2) 4_565 4_565
Cu73 Se6 Cu72 61.7(2) . 4_565
Cu71 Se6 Cu72 68.7(2) . .
Cu71 Se6 Cu72 122.5(3) 4_565 .
Cu73 Se6 Cu72 61.7(2) . .
Cu72 Se6 Cu72 72.1(3) 4_565 .
Cu68 Se7 Cu51 106.0(3) . .
Cu68 Se7 Cu42 89.52(14) . 4_565
Cu51 Se7 Cu42 76.36(13) . 4_565
Cu68 Se7 Cu42 89.52(14) . .
Cu51 Se7 Cu42 76.36(13) . .
Cu42 Se7 Cu42 151.3(3) 4_565 .
Cu68 Se7 Cu28 69.4(2) . 4_565
Cu51 Se7 Cu28 146.27(11) . 4_565
Cu42 Se7 Cu28 70.30(14) 4_565 4_565
Cu42 Se7 Cu28 135.2(2) . 4_565
Cu68 Se7 Cu28 69.4(2) . .
Cu51 Se7 Cu28 146.27(11) . .
Cu42 Se7 Cu28 135.2(2) 4_565 .
Cu42 Se7 Cu28 70.30(14) . .
Cu28 Se7 Cu28 65.4(2) 4_565 .
Cu68 Se7 Cu40 150.68(13) . .
Cu51 Se7 Cu40 67.5(2) . .
Cu42 Se7 Cu40 115.0(2) 4_565 .
Cu42 Se7 Cu40 61.21(14) . .
Cu28 Se7 Cu40 132.2(2) 4_565 .
Cu28 Se7 Cu40 99.7(2) . .
Cu68 Se7 Cu40 150.69(13) . 4_565
Cu51 Se7 Cu40 67.5(2) . 4_565
Cu42 Se7 Cu40 61.21(14) 4_565 4_565
Cu42 Se7 Cu40 115.0(2) . 4_565
Cu28 Se7 Cu40 99.7(2) 4_565 4_565
Cu28 Se7 Cu40 132.2(2) . 4_565
Cu40 Se7 Cu40 55.6(2) . 4_565
Cu67 Se8 Cu51 109.6(3) . .
Cu67 Se8 Cu7 90.60(14) . .
Cu51 Se8 Cu7 78.57(13) . .
Cu67 Se8 Cu7 90.60(14) . 4_565
Cu51 Se8 Cu7 78.57(13) . 4_565
Cu7 Se8 Cu7 156.1(3) . 4_565
Cu67 Se8 Cu20 69.9(3) . .
Cu51 Se8 Cu20 146.37(12) . .
Cu7 Se8 Cu20 67.87(15) . .
Cu7 Se8 Cu20 134.3(2) 4_565 .
Cu67 Se8 Cu20 69.9(3) . 4_565
Cu51 Se8 Cu20 146.37(12) . 4_565
Cu7 Se8 Cu20 134.3(2) . 4_565
Cu7 Se8 Cu20 67.87(15) 4_565 4_565
Cu20 Se8 Cu20 66.7(2) . 4_565
Cu67 Se8 Cu40 151.32(12) . 4_565
Cu51 Se8 Cu40 67.4(2) . 4_565
Cu7 Se8 Cu40 115.6(2) . 4_565
Cu7 Se8 Cu40 60.72(14) 4_565 4_565
Cu20 Se8 Cu40 129.3(2) . 4_565
Cu20 Se8 Cu40 96.7(2) 4_565 4_565
Cu67 Se8 Cu40 151.32(12) . .
Cu51 Se8 Cu40 67.4(2) . .
Cu7 Se8 Cu40 60.72(14) . .
Cu7 Se8 Cu40 115.6(2) 4_565 .
Cu20 Se8 Cu40 96.7(2) . .
Cu20 Se8 Cu40 129.3(2) 4_565 .
Cu40 Se8 Cu40 56.1(2) 4_565 .
Cu67 Se8 Cu38 53.0(3) . .
Cu51 Se8 Cu38 64.1(2) . .
Cu7 Se8 Cu38 56.92(15) . .
Cu7 Se8 Cu38 106.1(2) 4_565 .
Cu20 Se8 Cu38 94.5(2) . .
Cu20 Se8 Cu38 122.7(2) 4_565 .
Cu40 Se8 Cu38 131.4(2) 4_565 .
Cu40 Se8 Cu38 105.4(2) . .
Cu67 Se8 Cu38 53.0(3) . 4_565
Cu51 Se8 Cu38 64.1(2) . 4_565
Cu7 Se8 Cu38 106.1(2) . 4_565
Cu7 Se8 Cu38 56.92(15) 4_565 4_565
Cu20 Se8 Cu38 122.7(2) . 4_565
Cu20 Se8 Cu38 94.5(2) 4_565 4_565
Cu40 Se8 Cu38 105.4(2) 4_565 4_565
Cu40 Se8 Cu38 131.4(2) . 4_565
Cu38 Se8 Cu38 49.8(2) . 4_565
Cu70 Se9 Cu16 61.9(2) . 4_565
Cu70 Se9 Cu16 61.9(2) . .
Cu16 Se9 Cu16 59.2(2) 4_565 .
Cu70 Se9 Cu21 64.5(2) . .
Cu16 Se9 Cu21 126.4(2) 4_565 .
Cu16 Se9 Cu21 96.4(2) . .
Cu70 Se9 Cu21 64.5(2) . 4_565
Cu16 Se9 Cu21 96.4(2) 4_565 4_565
Cu16 Se9 Cu21 126.4(2) . 4_565
Cu21 Se9 Cu21 58.5(2) . 4_565
Cu70 Se9 Cu14 90.96(12) . 4_565
Cu16 Se9 Cu14 61.25(14) 4_565 4_565
Cu16 Se9 Cu14 120.4(2) . 4_565
Cu21 Se9 Cu14 119.4(2) . 4_565
Cu21 Se9 Cu14 60.91(15) 4_565 4_565
Cu70 Se9 Cu14 90.96(12) . .
Cu16 Se9 Cu14 120.4(2) 4_565 .
Cu16 Se9 Cu14 61.25(14) . .
Cu21 Se9 Cu14 60.91(15) . .
Cu21 Se9 Cu14 119.4(2) 4_565 .
Cu14 Se9 Cu14 177.9(2) 4_565 .
Cu16 Se10 Cu19 67.0(2) . .
Cu16 Se10 Cu61 80.0(2) . .
Cu19 Se10 Cu61 65.89(15) . .
Cu16 Se10 Cu31 60.8(2) . .
Cu19 Se10 Cu31 70.8(2) . .
Cu61 Se10 Cu31 130.2(2) . .
Cu16 Se10 Cu14 62.8(2) . .
Cu19 Se10 Cu14 111.4(2) . .
Cu61 Se10 Cu14 62.15(14) . .
Cu31 Se10 Cu14 115.9(2) . .
Cu16 Se10 Cu44 113.9(2) . .
Cu19 Se10 Cu44 65.80(15) . .
Cu61 Se10 Cu44 117.2(2) . .
Cu31 Se10 Cu44 61.73(15) . .
Cu14 Se10 Cu44 176.6(2) . .
Cu53 Se11 Cu31 65.51(12) . 4_565
Cu53 Se11 Cu31 65.51(12) . .
Cu31 Se11 Cu31 130.9(2) 4_565 .
Cu53 Se11 Cu16 67.3(2) . .
Cu31 Se11 Cu16 105.9(2) 4_565 .
Cu31 Se11 Cu16 56.09(14) . .
Cu53 Se11 Cu16 67.3(2) . 4_565
Cu31 Se11 Cu16 56.08(14) 4_565 4_565
Cu31 Se11 Cu16 105.9(2) . 4_565
Cu16 Se11 Cu16 54.4(2) . 4_565
Cu53 Se11 Cu13 67.2(2) . .
Cu31 Se11 Cu13 102.3(2) 4_565 .
Cu31 Se11 Cu13 55.20(14) . .
Cu16 Se11 Cu13 107.9(2) . .
Cu16 Se11 Cu13 134.5(2) 4_565 .
Cu53 Se11 Cu13 67.2(2) . 4_565
Cu31 Se11 Cu13 55.21(14) 4_565 4_565
Cu31 Se11 Cu13 102.3(2) . 4_565
Cu16 Se11 Cu13 134.5(2) . 4_565
Cu16 Se11 Cu13 107.9(2) 4_565 4_565
Cu13 Se11 Cu13 51.0(2) . 4_565
Cu70 Se12 Cu53 106.1(3) . .
Cu70 Se12 Cu19 89.32(13) . .
Cu53 Se12 Cu19 75.97(13) . .
Cu70 Se12 Cu19 89.32(13) . 4_565
Cu53 Se12 Cu19 75.97(13) . 4_565
Cu19 Se12 Cu19 150.3(3) . 4_565
Cu70 Se12 Cu20 69.0(2) . .
Cu53 Se12 Cu20 145.89(12) . .
Cu19 Se12 Cu20 70.31(15) . .
Cu19 Se12 Cu20 135.8(2) 4_565 .
Cu70 Se12 Cu20 69.0(2) . 4_565
Cu53 Se12 Cu20 145.89(13) . 4_565
Cu19 Se12 Cu20 135.8(2) . 4_565
Cu19 Se12 Cu20 70.31(15) 4_565 4_565
Cu20 Se12 Cu20 66.0(2) . 4_565
Cu70 Se12 Cu37 150.73(12) . 4_565
Cu53 Se12 Cu37 67.1(2) . 4_565
Cu19 Se12 Cu37 114.9(2) . 4_565
Cu19 Se12 Cu37 61.46(13) 4_565 4_565
Cu20 Se12 Cu37 132.9(2) . 4_565
Cu20 Se12 Cu37 100.0(2) 4_565 4_565
Cu70 Se12 Cu37 150.73(12) . .
Cu53 Se12 Cu37 67.1(2) . .
Cu19 Se12 Cu37 61.47(13) . .
Cu19 Se12 Cu37 114.9(2) 4_565 .
Cu20 Se12 Cu37 100.0(2) . .
Cu20 Se12 Cu37 132.9(2) 4_565 .
Cu37 Se12 Cu37 55.4(2) 4_565 .
Cu40 Se13 Cu60 76.5(2) . .
Cu40 Se13 Cu59 75.4(2) . .
Cu60 Se13 Cu59 122.0(2) . .
Cu40 Se13 Cu47 114.2(2) . .
Cu60 Se13 Cu47 118.6(2) . .
Cu59 Se13 Cu47 119.1(2) . .
Cu40 Se13 Cu7 66.0(2) . .
Cu60 Se13 Cu7 138.9(2) . .
Cu59 Se13 Cu7 64.82(15) . .
Cu47 Se13 Cu7 66.4(2) . .
Cu40 Se13 Cu42 66.3(2) . .
Cu60 Se13 Cu42 64.98(14) . .
Cu59 Se13 Cu42 138.2(2) . .
Cu47 Se13 Cu42 66.3(2) . .
Cu7 Se13 Cu42 84.3(2) . .
Cu40 Se13 Cu43 56.6(2) . .
Cu60 Se13 Cu43 61.2(2) . .
Cu59 Se13 Cu43 60.9(2) . .
Cu47 Se13 Cu43 170.8(3) . .
Cu7 Se13 Cu43 107.3(2) . .
Cu42 Se13 Cu43 107.2(2) . .
Cu65 Se14 Cu53 110.3(4) . .
Cu65 Se14 Cu12 90.95(14) . 4_565
Cu53 Se14 Cu12 78.41(12) . 4_565
Cu65 Se14 Cu12 90.95(14) . .
Cu53 Se14 Cu12 78.41(12) . .
Cu12 Se14 Cu12 155.9(2) 4_565 .
Cu65 Se14 Cu27 70.6(3) . 4_565
Cu53 Se14 Cu27 146.00(10) . 4_565
Cu12 Se14 Cu27 67.60(13) 4_565 4_565
Cu12 Se14 Cu27 135.1(2) . 4_565
Cu65 Se14 Cu27 70.6(3) . .
Cu53 Se14 Cu27 146.00(10) . .
Cu12 Se14 Cu27 135.1(2) 4_565 .
Cu12 Se14 Cu27 67.60(13) . .
Cu27 Se14 Cu27 67.7(2) 4_565 .
Cu65 Se14 Cu37 151.59(11) . .
Cu53 Se14 Cu37 67.4(2) . .
Cu12 Se14 Cu37 115.2(2) 4_565 .
Cu12 Se14 Cu37 60.65(13) . .
Cu27 Se14 Cu37 128.1(2) 4_565 .
Cu27 Se14 Cu37 95.4(2) . .
Cu65 Se14 Cu37 151.59(11) . 4_565
Cu53 Se14 Cu37 67.4(2) . 4_565
Cu12 Se14 Cu37 60.65(13) 4_565 4_565
Cu12 Se14 Cu37 115.2(2) . 4_565
Cu27 Se14 Cu37 95.4(2) 4_565 4_565
Cu27 Se14 Cu37 128.1(2) . 4_565
Cu37 Se14 Cu37 55.9(2) . 4_565
Cu65 Se14 Cu13 52.1(3) . .
Cu53 Se14 Cu13 65.8(2) . .
Cu12 Se14 Cu13 106.6(2) 4_565 .
Cu12 Se14 Cu13 57.15(13) . .
Cu27 Se14 Cu13 122.6(2) 4_565 .
Cu27 Se14 Cu13 93.8(2) . .
Cu37 Se14 Cu13 106.65(15) . .
Cu37 Se14 Cu13 133.1(2) 4_565 .
Cu65 Se14 Cu13 52.1(3) . 4_565
Cu53 Se14 Cu13 65.8(2) . 4_565
Cu12 Se14 Cu13 57.15(13) 4_565 4_565
Cu12 Se14 Cu13 106.6(2) . 4_565
Cu27 Se14 Cu13 93.8(2) 4_565 4_565
Cu27 Se14 Cu13 122.6(2) . 4_565
Cu37 Se14 Cu13 133.1(2) . 4_565
Cu37 Se14 Cu13 106.65(15) 4_565 4_565
Cu13 Se14 Cu13 50.1(2) . 4_565
Cu10 Se15 Cu56 74.6(2) . .
Cu10 Se15 Cu17 67.5(2) . .
Cu56 Se15 Cu17 65.29(14) . .
Cu10 Se15 Cu26 65.2(2) . .
Cu56 Se15 Cu26 130.3(2) . .
Cu17 Se15 Cu26 72.9(2) . .
Cu10 Se15 Cu8 62.82(15) . .
Cu56 Se15 Cu8 63.35(13) . .
Cu17 Se15 Cu8 115.1(2) . .
Cu26 Se15 Cu8 116.6(2) . .
Cu10 Se15 Cu45 115.1(2) . .
Cu56 Se15 Cu45 115.0(2) . .
Cu17 Se15 Cu45 62.44(15) . .
Cu26 Se15 Cu45 62.7(2) . .
Cu8 Se15 Cu45 177.5(2) . .
Cu26 Se16 Cu26 130.8(2) 4_565 .
Cu26 Se16 Cu79 72.04(13) 4_565 .
Cu26 Se16 Cu79 72.04(13) . .
Cu26 Se16 Cu50 66.12(12) 4_565 .
Cu26 Se16 Cu50 66.13(12) . .
Cu79 Se16 Cu50 55.6(2) . .
Cu26 Se16 Cu10 106.2(2) 4_565 .
Cu26 Se16 Cu10 59.29(14) . .
Cu79 Se16 Cu10 111.7(2) . .
Cu50 Se16 Cu10 62.0(2) . .
Cu26 Se16 Cu10 59.29(14) 4_565 4_565
Cu26 Se16 Cu10 106.2(2) . 4_565
Cu79 Se16 Cu10 111.7(2) . 4_565
Cu50 Se16 Cu10 62.0(2) . 4_565
Cu10 Se16 Cu10 51.5(2) . 4_565
Cu26 Se16 Cu77 59.7(2) 4_565 4_565
Cu26 Se16 Cu77 119.0(2) . 4_565
Cu79 Se16 Cu77 54.5(2) . 4_565
Cu50 Se16 Cu77 99.9(2) . 4_565
Cu10 Se16 Cu77 161.5(2) . 4_565
Cu10 Se16 Cu77 118.4(2) 4_565 4_565
Cu26 Se16 Cu77 119.0(2) 4_565 .
Cu26 Se16 Cu77 59.7(2) . .
Cu79 Se16 Cu77 54.5(2) . .
Cu50 Se16 Cu77 99.9(2) . .
Cu10 Se16 Cu77 118.4(2) . .
Cu10 Se16 Cu77 161.5(2) 4_565 .
Cu77 Se16 Cu77 65.8(3) 4_565 .
Cu69 Se17 Cu54 106.8(3) . .
Cu69 Se17 Cu24 90.06(13) . 4_565
Cu54 Se17 Cu24 76.30(12) . 4_565
Cu69 Se17 Cu24 90.05(13) . .
Cu54 Se17 Cu24 76.30(12) . .
Cu24 Se17 Cu24 151.4(2) 4_565 .
Cu69 Se17 Cu27 69.4(2) . 4_565
Cu54 Se17 Cu27 145.65(11) . 4_565
Cu24 Se17 Cu27 69.67(13) 4_565 4_565
Cu24 Se17 Cu27 136.2(2) . 4_565
Cu69 Se17 Cu27 69.4(2) . .
Cu54 Se17 Cu27 145.65(11) . .
Cu24 Se17 Cu27 136.2(2) 4_565 .
Cu24 Se17 Cu27 69.68(13) . .
Cu27 Se17 Cu27 67.0(2) 4_565 .
Cu69 Se17 Cu9 150.84(12) . .
Cu54 Se17 Cu9 67.3(2) . .
Cu24 Se17 Cu9 114.7(2) 4_565 .
Cu24 Se17 Cu9 60.81(13) . .
Cu27 Se17 Cu9 132.1(2) 4_565 .
Cu27 Se17 Cu9 98.9(2) . .
Cu69 Se17 Cu9 150.85(12) . 4_565
Cu54 Se17 Cu9 67.3(2) . 4_565
Cu24 Se17 Cu9 60.81(13) 4_565 4_565
Cu24 Se17 Cu9 114.7(2) . 4_565
Cu27 Se17 Cu9 98.9(2) 4_565 4_565
Cu27 Se17 Cu9 132.1(2) . 4_565
Cu9 Se17 Cu9 55.7(2) . 4_565
Cu66 Se18 Cu54 110.9(4) . .
Cu66 Se18 Cu15 91.49(14) . 4_565
Cu54 Se18 Cu15 78.02(12) . 4_565
Cu66 Se18 Cu15 91.49(14) . .
Cu54 Se18 Cu15 78.02(12) . .
Cu15 Se18 Cu15 155.3(2) 4_565 .
Cu66 Se18 Cu28 69.0(3) . .
Cu54 Se18 Cu28 146.07(10) . .
Cu15 Se18 Cu28 135.2(2) 4_565 .
Cu15 Se18 Cu28 68.13(13) . .
Cu66 Se18 Cu28 69.0(3) . 4_565
Cu54 Se18 Cu28 146.07(11) . 4_565
Cu15 Se18 Cu28 68.13(13) 4_565 4_565
Cu15 Se18 Cu28 135.2(2) . 4_565
Cu28 Se18 Cu28 67.3(2) . 4_565
Cu66 Se18 Cu9 151.65(11) . 4_565
Cu54 Se18 Cu9 67.0(2) . 4_565
Cu15 Se18 Cu9 60.18(12) 4_565 4_565
Cu15 Se18 Cu9 114.6(2) . 4_565
Cu28 Se18 Cu9 129.5(2) . 4_565
Cu28 Se18 Cu9 96.7(2) 4_565 4_565
Cu66 Se18 Cu9 151.65(11) . .
Cu54 Se18 Cu9 67.0(2) . .
Cu15 Se18 Cu9 114.6(2) 4_565 .
Cu15 Se18 Cu9 60.18(12) . .
Cu28 Se18 Cu9 96.8(2) . .
Cu28 Se18 Cu9 129.5(2) 4_565 .
Cu9 Se18 Cu9 55.8(2) 4_565 .
Cu66 Se18 Cu41 52.3(3) . 4_565
Cu54 Se18 Cu41 65.9(2) . 4_565
Cu15 Se18 Cu41 57.45(12) 4_565 4_565
Cu15 Se18 Cu41 106.6(2) . 4_565
Cu28 Se18 Cu41 121.2(2) . 4_565
Cu28 Se18 Cu41 92.9(2) 4_565 4_565
Cu9 Se18 Cu41 106.62(15) 4_565 4_565
Cu9 Se18 Cu41 132.9(2) . 4_565
Cu66 Se18 Cu41 52.3(3) . .
Cu54 Se18 Cu41 65.9(2) . .
Cu15 Se18 Cu41 106.6(2) 4_565 .
Cu15 Se18 Cu41 57.45(12) . .
Cu28 Se18 Cu41 92.9(2) . .
Cu28 Se18 Cu41 121.2(2) 4_565 .
Cu9 Se18 Cu41 132.9(2) 4_565 .
Cu9 Se18 Cu41 106.62(15) . .
Cu41 Se18 Cu41 49.9(2) 4_565 .
Cu26 Se19 Cu34 65.27(15) . .
Cu26 Se19 Cu45 66.0(2) . .
Cu34 Se19 Cu45 66.7(2) . .
Cu26 Se19 Cu78 100.8(2) . .
Cu34 Se19 Cu78 65.5(2) . .
Cu45 Se19 Cu78 131.3(2) . .
Cu26 Se19 Cu77 65.1(2) . .
Cu34 Se19 Cu77 99.3(2) . .
Cu45 Se19 Cu77 130.4(2) . .
Cu78 Se19 Cu77 66.7(2) . .
Cu18 Se20 Cu58 74.2(2) . .
Cu18 Se20 Cu17 66.6(2) . .
Cu58 Se20 Cu17 66.67(14) . .
Cu18 Se20 Cu34 64.0(2) . .
Cu58 Se20 Cu34 130.8(2) . .
Cu17 Se20 Cu34 73.5(2) . .
Cu18 Se20 Cu11 63.10(15) . .
Cu58 Se20 Cu11 62.56(13) . .
Cu17 Se20 Cu11 115.3(2) . .
Cu34 Se20 Cu11 114.4(2) . .
Cu18 Se20 Cu45 113.9(2) . .
Cu58 Se20 Cu45 117.4(2) . .
Cu17 Se20 Cu45 62.73(15) . .
Cu34 Se20 Cu45 63.2(2) . .
Cu11 Se20 Cu45 177.0(2) . .
Cu22 Se21 Cu24 66.3(2) . .
Cu22 Se21 Cu6 61.2(2) . .
Cu24 Se21 Cu6 70.83(14) . .
Cu22 Se21 Cu58 78.1(2) . .
Cu24 Se21 Cu58 65.96(14) . .
Cu6 Se21 Cu58 129.6(2) . .
Cu22 Se21 Cu11 62.33(15) . .
Cu24 Se21 Cu11 111.7(2) . .
Cu6 Se21 Cu11 115.0(2) . .
Cu58 Se21 Cu11 62.09(13) . .
Cu22 Se21 Cu46 114.0(2) . .
Cu24 Se21 Cu46 65.09(14) . .
Cu6 Se21 Cu46 62.41(14) . .
Cu58 Se21 Cu46 116.9(2) . .
Cu11 Se21 Cu46 176.2(2) . .
Cu41 Se22 Cu6 62.6(2) . .
Cu41 Se22 Cu62 76.0(2) . .
Cu6 Se22 Cu62 129.3(2) . .
Cu41 Se22 Cu15 66.1(2) . .
Cu6 Se22 Cu15 71.05(15) . .
Cu62 Se22 Cu15 66.01(14) . .
Cu41 Se22 Cu46 114.5(2) . .
Cu6 Se22 Cu46 62.74(14) . .
Cu62 Se22 Cu46 116.7(2) . .
Cu15 Se22 Cu46 64.31(13) . .
Cu41 Se22 Cu23 61.92(14) . .
Cu6 Se22 Cu23 115.0(2) . .
Cu62 Se22 Cu23 62.12(13) . .
Cu15 Se22 Cu23 112.5(2) . .
Cu46 Se22 Cu23 176.3(2) . .
Cu3 Se23 Cu62 74.0(2) . .
Cu3 Se23 Cu32 67.1(2) . .
Cu62 Se23 Cu32 65.52(14) . .
Cu3 Se23 Cu30 64.8(2) . .
Cu62 Se23 Cu30 130.4(2) . .
Cu32 Se23 Cu30 73.6(2) . .
Cu3 Se23 Cu23 62.92(15) . .
Cu62 Se23 Cu23 63.26(13) . .
Cu32 Se23 Cu23 115.3(2) . .
Cu30 Se23 Cu23 115.4(2) . .
Cu3 Se23 Cu48 113.6(2) . .
Cu62 Se23 Cu48 115.8(2) . .
Cu32 Se23 Cu48 61.82(15) . .
Cu30 Se23 Cu48 62.24(14) . .
Cu23 Se23 Cu48 176.5(2) . .
Cu66 Se24 Cu52 117.1(3) . .
Cu66 Se24 Cu68 125.3(3) . .
Cu52 Se24 Cu68 117.6(3) . .
Cu66 Se24 Cu28 66.5(2) . .
Cu52 Se24 Cu28 146.44(10) . .
Cu68 Se24 Cu28 68.4(2) . .
Cu66 Se24 Cu28 66.5(2) . 4_565
Cu52 Se24 Cu28 146.44(10) . 4_565
Cu68 Se24 Cu28 68.4(2) . 4_565
Cu28 Se24 Cu28 67.1(2) . 4_565
Cu66 Se24 Cu32 97.39(13) . .
Cu52 Se24 Cu32 74.33(11) . .
Cu68 Se24 Cu32 96.87(13) . .
Cu28 Se24 Cu32 72.14(13) . .
Cu28 Se24 Cu32 139.2(2) 4_565 .
Cu66 Se24 Cu32 97.39(13) . 4_565
Cu52 Se24 Cu32 74.33(11) . 4_565
Cu68 Se24 Cu32 96.86(12) . 4_565
Cu28 Se24 Cu32 139.2(2) . 4_565
Cu28 Se24 Cu32 72.14(13) 4_565 4_565
Cu32 Se24 Cu32 148.6(2) . 4_565
Cu66 Se24 Cu3 59.0(3) . 4_565
Cu52 Se24 Cu3 65.0(2) . 4_565
Cu68 Se24 Cu3 154.08(9) . 4_565
Cu28 Se24 Cu3 125.2(2) . 4_565
Cu28 Se24 Cu3 95.4(2) 4_565 4_565
Cu32 Se24 Cu3 108.2(2) . 4_565
Cu32 Se24 Cu3 58.02(12) 4_565 4_565
Cu66 Se24 Cu3 59.0(3) . .
Cu52 Se24 Cu3 65.0(2) . .
Cu68 Se24 Cu3 154.08(9) . .
Cu28 Se24 Cu3 95.4(2) . .
Cu28 Se24 Cu3 125.2(2) 4_565 .
Cu32 Se24 Cu3 58.02(12) . .
Cu32 Se24 Cu3 108.2(2) 4_565 .
Cu3 Se24 Cu3 51.8(2) 4_565 .
Cu66 Se24 Cu4 154.36(10) . .
Cu52 Se24 Cu4 65.2(2) . .
Cu68 Se24 Cu4 59.2(2) . .
Cu28 Se24 Cu4 97.4(2) . .
Cu28 Se24 Cu4 127.3(2) 4_565 .
Cu32 Se24 Cu4 57.65(13) . .
Cu32 Se24 Cu4 107.3(2) 4_565 .
Cu3 Se24 Cu4 130.2(2) 4_565 .
Cu3 Se24 Cu4 105.50(14) . .
Cu66 Se24 Cu4 154.36(10) . 4_565
Cu52 Se24 Cu4 65.2(2) . 4_565
Cu68 Se24 Cu4 59.2(2) . 4_565
Cu28 Se24 Cu4 127.3(2) . 4_565
Cu28 Se24 Cu4 97.4(2) 4_565 4_565
Cu32 Se24 Cu4 107.3(2) . 4_565
Cu32 Se24 Cu4 57.65(13) 4_565 4_565
Cu3 Se24 Cu4 105.50(14) 4_565 4_565
Cu3 Se24 Cu4 130.2(2) . 4_565
Cu4 Se24 Cu4 51.3(2) . 4_565
Cu55 Se25 Cu67 116.5(3) . .
Cu55 Se25 Cu70 116.3(3) . .
Cu67 Se25 Cu70 127.2(3) . .
Cu55 Se25 Cu20 146.22(11) . 4_565
Cu67 Se25 Cu20 68.2(2) . 4_565
Cu70 Se25 Cu20 68.4(2) . 4_565
Cu55 Se25 Cu20 146.22(11) . .
Cu67 Se25 Cu20 68.2(2) . .
Cu70 Se25 Cu20 68.4(2) . .
Cu20 Se25 Cu20 67.6(2) 4_565 .
Cu55 Se25 Cu25 73.58(13) . 4_565
Cu67 Se25 Cu25 97.21(15) . 4_565
Cu70 Se25 Cu25 97.23(14) . 4_565
Cu20 Se25 Cu25 72.63(15) 4_565 4_565
Cu20 Se25 Cu25 140.2(2) . 4_565
Cu55 Se25 Cu25 73.58(13) . .
Cu67 Se25 Cu25 97.20(15) . .
Cu70 Se25 Cu25 97.23(14) . .
Cu20 Se25 Cu25 140.2(2) 4_565 .
Cu20 Se25 Cu25 72.64(15) . .
Cu25 Se25 Cu25 147.2(3) 4_565 .
Cu55 Se25 Cu39 65.1(2) . 4_565
Cu67 Se25 Cu39 58.3(3) . 4_565
Cu70 Se25 Cu39 154.31(13) . 4_565
Cu20 Se25 Cu39 96.3(2) 4_565 4_565
Cu20 Se25 Cu39 126.2(2) . 4_565
Cu25 Se25 Cu39 57.7(2) 4_565 4_565
Cu25 Se25 Cu39 107.2(2) . 4_565
Cu55 Se25 Cu39 65.1(2) . .
Cu67 Se25 Cu39 58.3(3) . .
Cu70 Se25 Cu39 154.31(13) . .
Cu20 Se25 Cu39 126.2(2) 4_565 .
Cu20 Se25 Cu39 96.3(2) . .
Cu25 Se25 Cu39 107.2(2) 4_565 .
Cu25 Se25 Cu39 57.7(2) . .
Cu39 Se25 Cu39 51.3(3) 4_565 .
Cu55 Se25 Cu21 64.2(2) . 4_565
Cu67 Se25 Cu21 154.39(11) . 4_565
Cu70 Se25 Cu21 59.0(2) . 4_565
Cu20 Se25 Cu21 97.1(2) 4_565 4_565
Cu20 Se25 Cu21 127.0(2) . 4_565
Cu25 Se25 Cu21 57.61(15) 4_565 4_565
Cu25 Se25 Cu21 106.9(2) . 4_565
Cu39 Se25 Cu21 105.1(2) 4_565 4_565
Cu39 Se25 Cu21 129.2(2) . 4_565
Cu55 Se25 Cu21 64.2(2) . .
Cu67 Se25 Cu21 154.39(11) . .
Cu70 Se25 Cu21 59.0(2) . .
Cu20 Se25 Cu21 127.0(2) 4_565 .
Cu20 Se25 Cu21 97.1(2) . .
Cu25 Se25 Cu21 106.9(2) 4_565 .
Cu25 Se25 Cu21 57.61(15) . .
Cu39 Se25 Cu21 129.2(2) 4_565 .
Cu39 Se25 Cu21 105.1(2) . .
Cu21 Se25 Cu21 51.0(2) 4_565 .
Cu67 Se26 Cu39 64.5(3) . .
Cu67 Se26 Cu39 64.5(3) . 4_565
Cu39 Se26 Cu39 59.6(3) . 4_565
Cu67 Se26 Cu38 58.6(3) . 4_565
Cu39 Se26 Cu38 123.1(3) . 4_565
Cu39 Se26 Cu38 93.2(2) 4_565 4_565
Cu67 Se26 Cu38 58.6(3) . .
Cu39 Se26 Cu38 93.2(2) . .
Cu39 Se26 Cu38 123.1(3) 4_565 .
Cu38 Se26 Cu38 59.1(2) 4_565 .
Cu67 Se26 Cu29 91.06(13) . 4_565
Cu39 Se26 Cu29 120.3(2) . 4_565
Cu39 Se26 Cu29 60.7(2) 4_565 4_565
Cu38 Se26 Cu29 61.09(15) 4_565 4_565
Cu38 Se26 Cu29 120.2(2) . 4_565
Cu67 Se26 Cu29 91.06(13) . .
Cu39 Se26 Cu29 60.7(2) . .
Cu39 Se26 Cu29 120.3(2) 4_565 .
Cu38 Se26 Cu29 120.2(2) 4_565 .
Cu38 Se26 Cu29 61.09(15) . .
Cu29 Se26 Cu29 177.9(3) 4_565 .
Cu68 Se27 Cu1 61.0(2) . .
Cu68 Se27 Cu1 61.1(2) . 4_565
Cu1 Se27 Cu1 59.1(2) . 4_565
Cu68 Se27 Cu4 64.8(2) . 4_565
Cu1 Se27 Cu4 125.8(3) . 4_565
Cu1 Se27 Cu4 96.0(2) 4_565 4_565
Cu68 Se27 Cu4 64.8(2) . .
Cu1 Se27 Cu4 96.0(2) . .
Cu1 Se27 Cu4 125.8(3) 4_565 .
Cu4 Se27 Cu4 58.3(2) 4_565 .
Cu68 Se27 Cu2 91.04(12) . 4_565
Cu1 Se27 Cu2 120.6(2) . 4_565
Cu1 Se27 Cu2 61.58(14) 4_565 4_565
Cu4 Se27 Cu2 60.80(13) 4_565 4_565
Cu4 Se27 Cu2 119.1(2) . 4_565
Cu68 Se27 Cu2 91.04(12) . .
Cu1 Se27 Cu2 61.58(14) . .
Cu1 Se27 Cu2 120.6(2) 4_565 .
Cu4 Se27 Cu2 119.1(2) 4_565 .
Cu4 Se27 Cu2 60.80(13) . .
Cu2 Se27 Cu2 177.6(2) 4_565 .
Cu78 Se28 Cu78 83.6(4) . 4_565
Cu78 Se28 Cu77 70.6(2) . .
Cu78 Se28 Cu77 121.8(3) 4_565 .
Cu78 Se28 Cu77 121.8(3) . 4_565
Cu78 Se28 Cu77 70.6(2) 4_565 4_565
Cu77 Se28 Cu77 80.3(4) . 4_565
Cu78 Se28 Cu79 61.0(2) . .
Cu78 Se28 Cu79 61.0(2) 4_565 .
Cu77 Se28 Cu79 60.9(2) . .
Cu77 Se28 Cu79 60.9(2) 4_565 .
Cu34 Se29 Cu34 130.3(2) . 4_565
Cu34 Se29 Cu79 71.23(14) . .
Cu34 Se29 Cu79 71.23(14) 4_565 .
Cu34 Se29 Cu50 66.03(12) . .
Cu34 Se29 Cu50 66.02(12) 4_565 .
Cu79 Se29 Cu50 54.9(2) . .
Cu34 Se29 Cu18 106.8(2) . 4_565
Cu34 Se29 Cu18 59.46(14) 4_565 4_565
Cu79 Se29 Cu18 110.8(2) . 4_565
Cu50 Se29 Cu18 61.8(2) . 4_565
Cu34 Se29 Cu18 59.46(14) . .
Cu34 Se29 Cu18 106.8(2) 4_565 .
Cu79 Se29 Cu18 110.8(2) . .
Cu50 Se29 Cu18 61.8(2) . .
Cu18 Se29 Cu18 52.1(2) 4_565 .
Cu54 Se30 Cu6 65.74(11) . .
Cu54 Se30 Cu6 65.73(11) . 4_565
Cu6 Se30 Cu6 131.4(2) . 4_565
Cu54 Se30 Cu22 66.5(2) . 4_565
Cu6 Se30 Cu22 104.5(2) . 4_565
Cu6 Se30 Cu22 55.92(13) 4_565 4_565
Cu54 Se30 Cu22 66.5(2) . .
Cu6 Se30 Cu22 55.92(13) . .
Cu6 Se30 Cu22 104.5(2) 4_565 .
Cu22 Se30 Cu22 52.8(2) 4_565 .
Cu54 Se30 Cu41 68.6(2) . 4_565
Cu6 Se30 Cu41 103.8(2) . 4_565
Cu6 Se30 Cu41 56.24(13) 4_565 4_565
Cu22 Se30 Cu41 108.75(14) 4_565 4_565
Cu22 Se30 Cu41 135.1(2) . 4_565
Cu54 Se30 Cu41 68.6(2) . .
Cu6 Se30 Cu41 56.24(13) . .
Cu6 Se30 Cu41 103.8(2) 4_565 .
Cu22 Se30 Cu41 135.1(2) 4_565 .
Cu22 Se30 Cu41 108.75(14) . .
Cu41 Se30 Cu41 51.7(2) 4_565 .
Cu66 Se31 Cu3 64.0(3) . .
Cu66 Se31 Cu3 64.0(3) . 4_565
Cu3 Se31 Cu3 59.6(2) . 4_565
Cu66 Se31 Cu41 57.2(3) . .
Cu3 Se31 Cu41 91.3(2) . .
Cu3 Se31 Cu41 121.2(2) 4_565 .
Cu66 Se31 Cu41 57.2(3) . 4_565
Cu3 Se31 Cu41 121.2(2) . 4_565
Cu3 Se31 Cu41 91.3(2) 4_565 4_565
Cu41 Se31 Cu41 59.6(2) . 4_565
Cu66 Se31 Cu23 91.08(11) . .
Cu3 Se31 Cu23 60.65(13) . .
Cu3 Se31 Cu23 120.3(2) 4_565 .
Cu41 Se31 Cu23 60.97(13) . .
Cu41 Se31 Cu23 120.5(2) 4_565 .
Cu66 Se31 Cu23 91.08(11) . 4_565
Cu3 Se31 Cu23 120.3(2) . 4_565
Cu3 Se31 Cu23 60.64(13) 4_565 4_565
Cu41 Se31 Cu23 120.5(2) . 4_565
Cu41 Se31 Cu23 60.97(13) 4_565 4_565
Cu23 Se31 Cu23 177.8(2) . 4_565
Cu65 Se32 Cu10 64.2(3) . 4_565
Cu65 Se32 Cu10 64.2(3) . .
Cu10 Se32 Cu10 59.4(2) 4_565 .
Cu65 Se32 Cu13 56.6(3) . .
Cu10 Se32 Cu13 120.8(3) 4_565 .
Cu10 Se32 Cu13 91.3(2) . .
Cu65 Se32 Cu13 56.6(3) . 4_565
Cu10 Se32 Cu13 91.3(2) 4_565 4_565
Cu10 Se32 Cu13 120.8(3) . 4_565
Cu13 Se32 Cu13 59.2(2) . 4_565
Cu65 Se32 Cu8 90.94(11) . .
Cu10 Se32 Cu8 120.0(2) 4_565 .
Cu10 Se32 Cu8 60.58(13) . .
Cu13 Se32 Cu8 61.15(14) . .
Cu13 Se32 Cu8 120.4(2) 4_565 .
Cu65 Se32 Cu8 90.94(11) . 4_565
Cu10 Se32 Cu8 60.58(13) 4_565 4_565
Cu10 Se32 Cu8 120.0(2) . 4_565
Cu13 Se32 Cu8 120.4(2) . 4_565
Cu13 Se32 Cu8 61.15(14) 4_565 4_565
Cu8 Se32 Cu8 178.1(2) . 4_565
Cu37 Se33 Cu57 74.4(2) . .
Cu37 Se33 Cu59 77.5(2) . .
Cu57 Se33 Cu59 121.7(2) . .
Cu37 Se33 Cu44 113.7(2) . .
Cu57 Se33 Cu44 118.6(2) . .
Cu59 Se33 Cu44 119.4(2) . .
Cu37 Se33 Cu12 65.7(2) . .
Cu57 Se33 Cu12 65.03(13) . .
Cu59 Se33 Cu12 139.4(2) . .
Cu44 Se33 Cu12 65.34(15) . .
Cu37 Se33 Cu19 66.4(2) . .
Cu57 Se33 Cu19 137.5(2) . .
Cu59 Se33 Cu19 65.83(14) . .
Cu44 Se33 Cu19 66.41(15) . .
Cu12 Se33 Cu19 83.6(2) . .
Cu37 Se33 Cu43 56.9(2) . .
Cu57 Se33 Cu43 61.1(2) . .
Cu59 Se33 Cu43 60.6(2) . .
Cu44 Se33 Cu43 170.6(3) . .
Cu12 Se33 Cu43 108.1(2) . .
Cu19 Se33 Cu43 107.0(2) . .
Cu69 Se34 Cu22 59.9(2) . 4_565
Cu69 Se34 Cu22 59.9(2) . .
Cu22 Se34 Cu22 59.4(2) 4_565 .
Cu69 Se34 Cu18 63.8(2) . .
Cu22 Se34 Cu18 123.6(2) 4_565 .
Cu22 Se34 Cu18 94.1(2) . .
Cu69 Se34 Cu18 63.8(2) . 4_565
Cu22 Se34 Cu18 94.1(2) 4_565 4_565
Cu22 Se34 Cu18 123.6(2) . 4_565
Cu18 Se34 Cu18 58.2(2) . 4_565
Cu69 Se34 Cu11 90.79(11) . 4_565
Cu22 Se34 Cu11 61.12(13) 4_565 4_565
Cu22 Se34 Cu11 120.6(2) . 4_565
Cu18 Se34 Cu11 119.1(2) . 4_565
Cu18 Se34 Cu11 60.88(13) 4_565 4_565
Cu69 Se34 Cu11 90.79(11) . .
Cu22 Se34 Cu11 120.6(2) 4_565 .
Cu22 Se34 Cu11 61.12(13) . .
Cu18 Se34 Cu11 60.87(13) . .
Cu18 Se34 Cu11 119.1(2) 4_565 .
Cu11 Se34 Cu11 178.2(2) 4_565 .
Cu13 Se35 Cu31 62.6(2) . .
Cu13 Se35 Cu12 65.4(2) . .
Cu31 Se35 Cu12 71.3(2) . .
Cu13 Se35 Cu56 76.2(2) . .
Cu31 Se35 Cu56 129.6(2) . .
Cu12 Se35 Cu56 65.65(14) . .
Cu13 Se35 Cu8 62.5(2) . .
Cu31 Se35 Cu8 115.0(2) . .
Cu12 Se35 Cu8 112.5(2) . .
Cu56 Se35 Cu8 62.76(13) . .
Cu13 Se35 Cu44 114.2(2) . .
Cu31 Se35 Cu44 62.6(2) . .
Cu12 Se35 Cu44 64.86(15) . .
Cu56 Se35 Cu44 116.7(2) . .
Cu8 Se35 Cu44 176.7(2) . .
Cu9 Se36 Cu57 77.3(2) . .
Cu9 Se36 Cu60 75.1(2) . .
Cu57 Se36 Cu60 122.26(15) . .
Cu9 Se36 Cu46 113.1(2) . .
Cu57 Se36 Cu46 118.9(2) . .
Cu60 Se36 Cu46 118.5(2) . .
Cu9 Se36 Cu15 65.9(2) . .
Cu57 Se36 Cu15 139.2(2) . .
Cu60 Se36 Cu15 65.20(13) . .
Cu46 Se36 Cu15 64.94(13) . .
Cu9 Se36 Cu24 66.3(2) . .
Cu57 Se36 Cu24 65.72(13) . .
Cu60 Se36 Cu24 137.7(2) . .
Cu46 Se36 Cu24 65.64(13) . .
Cu15 Se36 Cu24 83.29(15) . .
Cu9 Se36 Cu43 57.3(2) . .
Cu57 Se36 Cu43 61.4(2) . .
Cu60 Se36 Cu43 60.9(2) . .
Cu46 Se36 Cu43 170.4(2) . .
Cu15 Se36 Cu43 108.1(2) . .
Cu24 Se36 Cu43 107.8(2) . .
Cu27 Se37 Cu57 72.0(2) . .
Cu27 Se37 Cu56 76.4(2) . .
Cu57 Se37 Cu56 115.0(2) . .
Cu27 Se37 Cu58 76.1(2) . .
Cu57 Se37 Cu58 112.4(2) . .
Cu56 Se37 Cu58 112.7(2) . .
Cu43 Se38 Cu43 179.0(5) 4_565 .
Cu43 Se38 Cu37 121.3(3) 4_565 .
Cu43 Se38 Cu37 59.1(2) . .
Cu43 Se38 Cu37 59.1(2) 4_565 4_565
Cu43 Se38 Cu37 121.3(3) . 4_565
Cu37 Se38 Cu37 62.2(3) . 4_565
Cu43 Se38 Cu9 59.1(2) 4_565 4_565
Cu43 Se38 Cu9 121.5(3) . 4_565
Cu37 Se38 Cu9 129.0(2) . 4_565
Cu37 Se38 Cu9 95.4(2) 4_565 4_565
Cu43 Se38 Cu9 121.5(3) 4_565 .
Cu43 Se38 Cu9 59.1(2) . .
Cu37 Se38 Cu9 95.4(2) . .
Cu37 Se38 Cu9 129.0(2) 4_565 .
Cu9 Se38 Cu9 62.4(2) 4_565 .
Cu43 Se38 Cu40 120.7(3) 4_565 .
Cu43 Se38 Cu40 58.3(3) . .
Cu37 Se38 Cu40 96.3(2) . .
Cu37 Se38 Cu40 130.1(2) 4_565 .
Cu9 Se38 Cu40 128.9(2) 4_565 .
Cu9 Se38 Cu40 95.2(2) . .
Cu43 Se38 Cu40 58.3(3) 4_565 4_565
Cu43 Se38 Cu40 120.7(3) . 4_565
Cu37 Se38 Cu40 130.1(2) . 4_565
Cu37 Se38 Cu40 96.3(2) 4_565 4_565
Cu9 Se38 Cu40 95.2(2) 4_565 4_565
Cu9 Se38 Cu40 128.9(2) . 4_565
Cu40 Se38 Cu40 62.4(3) . 4_565
Cu20 Se39 Cu59 72.5(2) . .
Cu20 Se39 Cu63 76.0(2) . .
Cu59 Se39 Cu63 114.4(2) . .
Cu20 Se39 Cu61 76.5(2) . .
Cu59 Se39 Cu61 112.8(2) . .
Cu63 Se39 Cu61 113.3(2) . .
Cu21 Se40 Cu61 74.7(2) . .
Cu21 Se40 Cu25 67.2(2) . .
Cu61 Se40 Cu25 66.4(2) . .
Cu21 Se40 Cu33 63.4(2) . .
Cu61 Se40 Cu33 130.1(2) . .
Cu25 Se40 Cu33 73.1(2) . .
Cu21 Se40 Cu14 63.2(2) . .
Cu61 Se40 Cu14 62.61(14) . .
Cu25 Se40 Cu14 115.3(2) . .
Cu33 Se40 Cu14 114.8(2) . .
Cu21 Se40 Cu49 112.8(2) . .
Cu61 Se40 Cu49 117.4(2) . .
Cu25 Se40 Cu49 62.1(2) . .
Cu33 Se40 Cu49 61.9(2) . .
Cu14 Se40 Cu49 176.0(2) . .
Cu28 Se41 Cu60 72.7(2) . .
Cu28 Se41 Cu64 76.9(2) . .
Cu60 Se41 Cu64 112.9(2) . .
Cu28 Se41 Cu62 75.4(2) . .
Cu60 Se41 Cu62 114.8(2) . .
Cu64 Se41 Cu62 112.9(2) . .
Cu38 Se42 Cu36 61.7(2) . .
Cu38 Se42 Cu7 65.9(2) . .
Cu36 Se42 Cu7 71.6(2) . .
Cu38 Se42 Cu63 77.8(2) . .
Cu36 Se42 Cu63 130.0(2) . .
Cu7 Se42 Cu63 65.4(2) . .
Cu38 Se42 Cu29 63.0(2) . .
Cu36 Se42 Cu29 115.4(2) . .
Cu7 Se42 Cu29 112.0(2) . .
Cu63 Se42 Cu29 62.57(15) . .
Cu38 Se42 Cu47 113.6(2) . .
Cu36 Se42 Cu47 61.9(2) . .
Cu7 Se42 Cu47 65.4(2) . .
Cu63 Se42 Cu47 117.1(2) . .
Cu29 Se42 Cu47 176.5(2) . .
Cu35 Se43 Cu35 132.1(3) 4_565 .
Cu35 Se43 Cu55 66.7(2) 4_565 .
Cu35 Se43 Cu55 66.7(2) . .
Cu35 Se43 Cu76 72.9(2) 4_565 .
Cu35 Se43 Cu76 72.9(2) . .
Cu55 Se43 Cu76 56.0(2) . .
Cu35 Se43 Cu39 107.7(2) 4_565 .
Cu35 Se43 Cu39 59.4(2) . .
Cu55 Se43 Cu39 64.3(2) . .
Cu76 Se43 Cu39 114.0(3) . .
Cu35 Se43 Cu39 59.4(2) 4_565 4_565
Cu35 Se43 Cu39 107.7(2) . 4_565
Cu55 Se43 Cu39 64.3(2) . 4_565
Cu76 Se43 Cu39 114.0(3) . 4_565
Cu39 Se43 Cu39 52.7(2) . 4_565
Cu33 Se44 Cu35 65.4(2) . .
Cu33 Se44 Cu49 66.0(2) . .
Cu35 Se44 Cu49 65.6(2) . .
Cu33 Se44 Cu74 66.0(3) . .
Cu35 Se44 Cu74 102.1(3) . .
Cu49 Se44 Cu74 131.0(3) . .
Cu33 Se44 Cu75 99.2(3) . .
Cu35 Se44 Cu75 65.8(3) . .
Cu49 Se44 Cu75 130.9(3) . .
Cu74 Se44 Cu75 66.6(3) . .
Cu76 Se45 Cu75 60.5(3) . .
Cu76 Se45 Cu75 60.5(3) . 4_565
Cu75 Se45 Cu75 81.6(5) . 4_565
Cu76 Se45 Cu74 60.6(2) . 4_565
Cu75 Se45 Cu74 121.0(3) . 4_565
Cu75 Se45 Cu74 67.6(3) 4_565 4_565
Cu76 Se45 Cu74 60.6(2) . .
Cu75 Se45 Cu74 67.6(3) . .
Cu75 Se45 Cu74 121.0(3) 4_565 .
Cu74 Se45 Cu74 86.4(5) 4_565 .
Cu51 Se46 Cu36 65.19(13) . .
Cu51 Se46 Cu36 65.19(13) . 4_565
Cu36 Se46 Cu36 130.3(3) . 4_565
Cu51 Se46 Cu1 66.5(2) . 4_565
Cu36 Se46 Cu1 104.7(2) . 4_565
Cu36 Se46 Cu1 55.58(15) 4_565 4_565
Cu51 Se46 Cu1 66.5(2) . .
Cu36 Se46 Cu1 55.58(15) . .
Cu36 Se46 Cu1 104.7(2) 4_565 .
Cu1 Se46 Cu1 53.6(2) 4_565 .
Cu51 Se46 Cu38 67.4(2) . .
Cu36 Se46 Cu38 54.9(2) . .
Cu36 Se46 Cu38 103.2(2) 4_565 .
Cu1 Se46 Cu38 133.9(2) 4_565 .
Cu1 Se46 Cu38 107.1(2) . .
Cu51 Se46 Cu38 67.4(2) . 4_565
Cu36 Se46 Cu38 103.2(2) . 4_565
Cu36 Se46 Cu38 54.9(2) 4_565 4_565
Cu1 Se46 Cu38 107.1(2) 4_565 4_565
Cu1 Se46 Cu38 133.9(2) . 4_565
Cu38 Se46 Cu38 52.6(2) . 4_565
Cu50 Se47 Cu65 115.4(4) . .
Cu50 Se47 Cu69 116.6(3) . .
Cu65 Se47 Cu69 128.0(4) . .
Cu50 Se47 Cu27 145.60(11) . .
Cu65 Se47 Cu27 69.1(3) . .
Cu69 Se47 Cu27 68.5(2) . .
Cu50 Se47 Cu27 145.60(11) . 4_565
Cu65 Se47 Cu27 69.0(3) . 4_565
Cu69 Se47 Cu27 68.5(2) . 4_565
Cu27 Se47 Cu27 68.8(2) . 4_565
Cu50 Se47 Cu17 72.64(12) . 4_565
Cu65 Se47 Cu17 97.57(14) . 4_565
Cu69 Se47 Cu17 97.46(13) . 4_565
Cu27 Se47 Cu17 141.8(2) . 4_565
Cu27 Se47 Cu17 72.96(14) 4_565 4_565
Cu50 Se47 Cu17 72.64(12) . .
Cu65 Se47 Cu17 97.58(14) . .
Cu69 Se47 Cu17 97.45(13) . .
Cu27 Se47 Cu17 72.95(14) . .
Cu27 Se47 Cu17 141.8(2) 4_565 .
Cu17 Se47 Cu17 145.3(2) 4_565 .
Cu50 Se47 Cu18 64.5(2) . 4_565
Cu65 Se47 Cu18 154.34(10) . 4_565
Cu69 Se47 Cu18 58.8(2) . 4_565
Cu27 Se47 Cu18 126.9(2) . 4_565
Cu27 Se47 Cu18 96.6(2) 4_565 4_565
Cu17 Se47 Cu18 57.16(12) 4_565 4_565
Cu17 Se47 Cu18 106.2(2) . 4_565
Cu50 Se47 Cu18 64.5(2) . .
Cu65 Se47 Cu18 154.35(10) . .
Cu69 Se47 Cu18 58.8(2) . .
Cu27 Se47 Cu18 96.6(2) . .
Cu27 Se47 Cu18 126.9(2) 4_565 .
Cu17 Se47 Cu18 106.2(2) 4_565 .
Cu17 Se47 Cu18 57.16(12) . .
Cu18 Se47 Cu18 51.0(2) 4_565 .
Cu50 Se47 Cu10 63.8(2) . 4_565
Cu65 Se47 Cu10 58.5(3) . 4_565
Cu69 Se47 Cu10 154.50(10) . 4_565
Cu27 Se47 Cu10 127.1(2) . 4_565
Cu27 Se47 Cu10 96.8(2) 4_565 4_565
Cu17 Se47 Cu10 57.49(12) 4_565 4_565
Cu17 Se47 Cu10 106.3(2) . 4_565
Cu18 Se47 Cu10 104.58(14) 4_565 4_565
Cu18 Se47 Cu10 128.4(2) . 4_565
Cu50 Se47 Cu10 63.8(2) . .
Cu65 Se47 Cu10 58.5(3) . .
Cu69 Se47 Cu10 154.49(10) . .
Cu27 Se47 Cu10 96.8(2) . .
Cu27 Se47 Cu10 127.1(2) 4_565 .
Cu17 Se47 Cu10 106.3(2) 4_565 .
Cu17 Se47 Cu10 57.49(12) . .
Cu18 Se47 Cu10 128.4(2) 4_565 .
Cu18 Se47 Cu10 104.58(14) . .
Cu10 Se47 Cu10 50.7(2) 4_565 .
Cu33 Se48 Cu33 131.6(3) 4_565 .
Cu33 Se48 Cu76 72.3(2) 4_565 .
Cu33 Se48 Cu76 72.3(2) . .
Cu33 Se48 Cu55 66.66(15) 4_565 .
Cu33 Se48 Cu55 66.66(15) . .
Cu76 Se48 Cu55 56.8(3) . .
Cu33 Se48 Cu21 59.7(2) 4_565 4_565
Cu33 Se48 Cu21 108.5(2) . 4_565
Cu76 Se48 Cu21 114.0(3) . 4_565
Cu55 Se48 Cu21 63.8(2) . 4_565
Cu33 Se48 Cu21 108.5(2) 4_565 .
Cu33 Se48 Cu21 59.7(2) . .
Cu76 Se48 Cu21 114.0(3) . .
Cu55 Se48 Cu21 63.8(2) . .
Cu21 Se48 Cu21 53.5(2) 4_565 .
Cu39 Se49 Cu63 74.5(2) . .
Cu39 Se49 Cu25 67.4(2) . .
Cu63 Se49 Cu25 65.8(2) . .
Cu39 Se49 Cu35 64.1(2) . .
Cu63 Se49 Cu35 129.6(2) . .
Cu25 Se49 Cu35 72.5(2) . .
Cu39 Se49 Cu29 62.5(2) . .
Cu63 Se49 Cu29 62.98(15) . .
Cu25 Se49 Cu29 115.0(2) . .
Cu35 Se49 Cu29 115.3(2) . .
Cu39 Se49 Cu49 113.5(2) . .
Cu63 Se49 Cu49 116.4(2) . .
Cu25 Se49 Cu49 62.0(2) . .
Cu35 Se49 Cu49 61.7(2) . .
Cu29 Se49 Cu49 176.0(2) . .
C131 P1 C121 100.9(31) . .
C131 P1 C111 98.2(39) . .
C121 P1 C111 94.8(38) . .
C131 P1 Cu46 122.9(24) . .
C121 P1 Cu46 121.2(23) . .
C111 P1 Cu46 113.3(29) . .
C221 P2 C211 99.8(20) . .
C221 P2 C231 104.4(24) . .
C211 P2 C231 108.5(20) . .
C221 P2 Cu23 116.4(16) . .
C211 P2 Cu23 118.4(13) . .
C231 P2 Cu23 108.2(18) . .
C331 P3 C311 122.1(24) . .
C331 P3 Cu29 105.5(20) . .
C311 P3 Cu29 108.4(18) . .
C331 P3 C321 115.2(27) . .
C311 P3 C321 102.7(27) . .
Cu29 P3 C321 100.9(23) . .
C411 P4 C421 94.4(27) . .
C411 P4 C431 100.0(28) . .
C421 P4 C431 126.8(30) . .
C411 P4 Cu45 111.2(13) . .
C421 P4 Cu45 111.5(22) . .
C431 P4 Cu45 110.1(22) . .
C511 P5 C531 93.3(42) . .
C511 P5 C521 108.6(25) . .
C531 P5 C521 113.1(42) . .
C511 P5 Cu11 119.3(22) . .
C531 P5 Cu11 109.6(37) . .
C521 P5 Cu11 111.7(15) . .
C611 P6 C631 92.8(43) . .
C611 P6 C621 101.6(42) . .
C631 P6 C621 98.7(37) . .
C611 P6 Cu44 120.0(34) . .
C631 P6 Cu44 133.3(34) . .
C621 P6 Cu44 105.1(20) . .
C721 P7 C731 112.9(40) . .
C721 P7 Cu74 106.4(28) . .
C731 P7 Cu74 108.4(23) . .
C721 P7 C711 132.1(39) . .
C731 P7 C711 105.5(33) . .
Cu74 P7 C711 86.6(27) . .
C811 P8 Cu47 109.4(20) . .
C811 P8 C821 117.4(29) . .
Cu47 P8 C821 110.0(20) . .
C921 P9 C911 95.5(27) . .
C921 P9 Cu48 114.0(21) . .
C911 P9 Cu48 109.8(16) . .
C921 P9 C931 119.4(28) . .
C911 P9 C931 117.0(26) . .
Cu48 P9 C931 101.6(18) . .
C10B P10 C10A 109.1(32) . .
C10B P10 Cu49 120.1(26) . .
C10A P10 Cu49 114.1(17) . .
C11C P11 C11B 113.5(32) . .
C11C P11 Cu2 108.7(25) . .
C11B P11 Cu2 120.6(22) . .
C11C P11 C11A 100.7(28) . .
C11B P11 C11A 102.3(24) . .
Cu2 P11 C11A 108.8(14) . .
C12B P12 C12A 97.3(35) . .
C12B P12 Cu8 118.1(25) . .
C12A P12 Cu8 127.1(27) . .
C12B P12 C12C 103.3(28) . .
C12A P12 C12C 95.6(28) . .
Cu8 P12 C12C 111.2(13) . .
C13A P13 C13B 95.2(33) . .
C13A P13 Cu14 112.1(27) . .
C13B P13 Cu14 113.9(15) . .
C13A P13 C13C 128.5(28) . .
C13B P13 C13C 98.5(19) . .
Cu14 P13 C13C 107.0(13) . .
C14C P14 C14B 130.2(49) . .
C14C P14 Cu77 106.9(37) . .
C14B P14 Cu77 119.6(29) . .
C15B P15 Cu78 100.0(28) . .
C16A P16 C16C 122.1(49) . .
C16A P16 C16B 111.8(45) . .
C16C P16 C16B 82.2(38) . .
C16A P16 Cu72 115.2(36) . .
C16C P16 Cu72 111.9(30) . .
C16B P16 Cu72 108.3(24) . .
C17B P17 C17A 102.8(31) . .
C17B P17 Cu75 111.4(27) . .
C17A P17 Cu75 87.3(26) . .
C17B P17 C17C 108.5(30) . .
C17A P17 C17C 135.6(33) . .
Cu75 P17 C17C 108.8(24) . .
C18B P18 C18A 113.2(35) . .
C18B P18 Cu71 89.8(27) . .
C18A P18 Cu71 109.2(29) . .
C11E C11B P11 114.1(62) . .
C11F C11C P11 114.1(55) . .
C12D C12A P12 101.2(70) . .
C12E C12B P12 120.8(54) . .
C13D C13A P13 111.8(56) . .
C14E C14B P14 99.4(63) . .
C14B C14E C14B 132.9(100) . 4_565
P14 C14C C14F 46.1(30) . .
C16F C16C P16 89.0(52) . .
C17C C17C P17 136.1(21) 4_565 .
C112 C111 P1 99.6(99) . .
C122 C121 P1 113.2(52) . .
C132 C131 P1 104.0(63) . .
C212 C211 P2 103.3(27) . .
C222 C221 P2 108.9(35) . .
C232 C231 P2 101.8(63) . .
C422 C421 P4 107.2(78) . .
C512 C511 P5 103.6(47) . .
C532 C531 P5 141.5(82) . .
C612 C611 P6 104.5(71) . .
C632 C631 P6 96.7(55) . .
C812 C811 P8 101.1(53) . .
C922 C921 P9 101.5(45) . .

loop_
_geom_bond_atom_site_label_1
_geom_bond_atom_site_label_2
_geom_bond_distance
_geom_bond_site_symmetry_2
Cu1 Se2 2.393(6) .
Cu1 Cu1 2.449(9) 4_565
Cu1 Cu36 2.462(7) .
Cu1 Se27 2.484(6) .
Cu1 Cu68 2.490(9) .
Cu1 Cu2 2.602(6) .
Cu1 Cu42 2.669(7) .
Cu1 Se46 2.714(7) .
Cu1 Cu51 2.831(7) .
Cu2 P11 2.192(14) .
Cu2 Se3 2.571(5) .
Cu2 Cu4 2.589(6) .
Cu2 Se2 2.593(5) .
Cu2 Se27 2.596(4) .
Cu2 Cu64 2.616(5) .
Cu3 Se23 2.379(5) .
Cu3 Cu3 2.445(8) 4_565
Cu3 Se31 2.458(5) .
Cu3 Cu23 2.571(5) .
Cu3 Cu66 2.598(11) .
Cu3 Cu30 2.628(6) .
Cu3 Cu32 2.688(6) .
Cu3 Se24 2.797(6) .
Cu3 Cu52 2.836(7) .
Cu3 Se1 2.860(6) .
Cu3 Cu62 2.914(6) .
Cu4 Se3 2.369(5) .
Cu4 Cu4 2.453(8) 4_565
Cu4 Se27 2.518(6) .
Cu4 Cu5 2.600(6) .
Cu4 Cu68 2.645(8) .
Cu4 Cu32 2.691(6) .
Cu4 Se5 2.715(6) .
Cu4 Se24 2.835(6) .
Cu4 Cu52 2.864(6) .
Cu4 Cu64 2.937(6) .
Cu5 Se4 2.405(5) .
Cu5 Se5 2.447(4) .
Cu5 Se3 2.533(5) .
Cu5 Cu30 2.623(5) .
Cu5 Cu48 2.658(6) .
Cu5 Cu52 2.784(5) .
Cu5 Cu73 2.879(6) .
Cu5 Cu71 2.909(10) .
Cu5 Cu32 3.019(6) .
Cu6 Se22 2.443(5) .
Cu6 Se21 2.468(5) .
Cu6 Cu22 2.476(6) .
Cu6 Se30 2.496(4) .
Cu6 Cu41 2.520(6) .
Cu6 Cu46 2.625(5) .
Cu6 Cu54 2.662(4) .
Cu6 Cu15 2.854(5) .
Cu6 Cu24 2.858(5) .
Cu7 Se42 2.468(5) .
Cu7 Se13 2.540(5) .
Cu7 Se8 2.581(5) .
Cu7 Cu38 2.643(7) .
Cu7 Cu63 2.672(6) .
Cu7 Cu59 2.673(5) .
Cu7 Cu40 2.682(6) .
Cu7 Cu47 2.747(6) .
Cu7 Cu36 2.864(6) .
Cu7 Cu20 2.920(7) .
Cu8 P12 2.170(11) .
Cu8 Se15 2.565(5) .
Cu8 Cu10 2.572(5) .
Cu8 Se35 2.589(5) .
Cu8 Cu13 2.596(6) .
Cu8 Se32 2.622(4) .
Cu8 Cu56 2.639(5) .
Cu9 Se36 2.373(5) .
Cu9 Cu43 2.398(10) .
Cu9 Se38 2.470(5) .
Cu9 Cu9 2.560(8) 4_565
Cu9 Cu15 2.673(6) .
Cu9 Cu24 2.690(6) .
Cu9 Se18 2.737(6) .
Cu9 Se17 2.742(6) .
Cu9 Cu54 2.897(6) .
Cu9 Cu60 2.933(6) .
Cu9 Cu57 2.997(6) .
Cu10 Se15 2.358(5) .
Cu10 Cu10 2.450(8) 4_565
Cu10 Se32 2.471(5) .
Cu10 Cu65 2.610(13) .
Cu10 Cu26 2.619(6) .
Cu10 Cu17 2.693(6) .
Cu10 Cu50 2.802(6) .
Cu10 Se16 2.818(7) .
Cu10 Se47 2.858(6) .
Cu10 Cu56 2.920(7) .
Cu11 P5 2.186(12) .
Cu11 Se20 2.563(5) .
Cu11 Cu22 2.586(6) .
Cu11 Cu18 2.590(5) .
Cu11 Se21 2.594(5) .
Cu11 Se34 2.606(4) .
Cu11 Cu58 2.614(5) .
Cu12 Se35 2.467(4) .
Cu12 Se33 2.552(5) .
Cu12 Se14 2.589(4) .
Cu12 Cu13 2.633(6) .
Cu12 Cu57 2.679(5) .
Cu12 Cu56 2.679(5) .
Cu12 Cu37 2.683(6) .
Cu12 Cu44 2.721(6) .
Cu12 Cu31 2.848(5) .
Cu12 Cu27 2.912(6) .
Cu13 Cu65 2.332(12) .
Cu13 Se35 2.404(5) .
Cu13 Cu13 2.446(9) 4_565
Cu13 Se32 2.476(6) .
Cu13 Cu31 2.504(7) .
Cu13 Se11 2.840(7) .
Cu13 Se14 2.888(6) .
Cu13 Cu53 2.939(7) .
Cu13 Cu56 3.013(7) .
Cu14 P13 2.199(13) .
Cu14 Se40 2.565(5) .
Cu14 Se10 2.590(5) .
Cu14 Cu21 2.593(6) .
Cu14 Cu16 2.597(6) .
Cu14 Se9 2.601(4) .
Cu14 Cu61 2.615(5) .
Cu15 Se22 2.468(4) .
Cu15 Se36 2.537(4) .
Cu15 Se18 2.588(4) .
Cu15 Cu41 2.658(6) .
Cu15 Cu60 2.682(5) .
Cu15 Cu62 2.688(5) .
Cu15 Cu46 2.696(5) .
Cu15 Cu28 2.918(6) .
Cu16 Se10 2.383(6) .
Cu16 Cu31 2.459(6) .
Cu16 Cu16 2.461(9) 4_565
Cu16 Se9 2.493(5) .
Cu16 Cu70 2.533(9) .
Cu16 Cu19 2.678(6) .
Cu16 Se11 2.691(7) .
Cu16 Cu53 2.847(6) .
Cu17 Se20 2.476(5) .
Cu17 Se15 2.482(5) .
Cu17 Cu45 2.659(6) .
Cu17 Cu18 2.665(6) .
Cu17 Cu56 2.664(5) .
Cu17 Cu58 2.718(5) .
Cu17 Se47 2.736(5) .
Cu17 Cu26 2.958(6) .
Cu17 Cu34 2.993(6) .
Cu17 Cu50 3.049(6) .
Cu18 Se20 2.377(5) .
Cu18 Cu18 2.437(8) 4_565
Cu18 Se34 2.504(5) .
Cu18 Cu34 2.599(6) .
Cu18 Cu69 2.616(10) .
Cu18 Se29 2.773(7) .
Cu18 Cu50 2.813(6) .
Cu18 Se47 2.832(6) .
Cu18 Cu58 2.923(6) .
Cu19 Se10 2.467(5) .
Cu19 Se12 2.551(5) .
Cu19 Se33 2.549(5) .
Cu19 Cu61 2.686(5) .
Cu19 Cu37 2.709(6) .
Cu19 Cu59 2.709(5) .
Cu19 Cu44 2.759(6) .
Cu19 Cu31 2.865(6) .
Cu19 Cu20 3.009(7) .
Cu20 Se39 2.344(6) .
Cu20 Se25 2.618(6) .
Cu20 Se8 2.649(6) .
Cu20 Se12 2.671(6) .
Cu20 Cu59 2.793(6) .
Cu20 Cu67 2.851(11) .
Cu20 Cu70 2.860(8) .
Cu20 Cu20 2.911(9) 4_565
Cu20 Cu63 2.915(6) .
Cu20 Cu61 2.932(6) .
Cu21 Se40 2.375(6) .
Cu21 Cu21 2.454(10) 4_565
Cu21 Se9 2.512(6) .
Cu21 Cu33 2.583(6) .
Cu21 Cu70 2.638(8) .
Cu21 Cu25 2.696(7) .
Cu21 Se48 2.726(7) .
Cu21 Cu55 2.821(7) .
Cu21 Se25 2.850(7) .
Cu21 Cu61 2.939(7) .
Cu22 Se21 2.392(5) .
Cu22 Cu69 2.454(9) .
Cu22 Cu22 2.453(8) 4_565
Cu22 Se34 2.474(5) .
Cu22 Cu24 2.656(6) .
Cu22 Se30 2.761(7) .
Cu22 Cu54 2.850(7) .
Cu23 P2 2.203(11) .
Cu23 Se23 2.540(5) .
Cu23 Cu41 2.589(5) .
Cu23 Se22 2.614(4) .
Cu23 Cu62 2.624(5) .
Cu23 Se31 2.626(4) .
Cu24 Se21 2.464(4) .
Cu24 Se36 2.540(5) .
Cu24 Se17 2.564(4) .
Cu24 Cu58 2.686(5) .
Cu24 Cu57 2.697(5) .
Cu24 Cu46 2.723(5) .
Cu24 Cu27 2.992(6) .
Cu25 Se49 2.476(6) .
Cu25 Se40 2.492(6) .
Cu25 Cu49 2.647(7) .
Cu25 Cu63 2.672(6) .
Cu25 Cu39 2.697(8) .
Cu25 Cu61 2.713(6) .
Cu25 Se25 2.742(6) .
Cu25 Cu35 2.953(6) .
Cu25 Cu33 2.994(6) .
Cu26 Se19 2.420(5) .
Cu26 Se16 2.434(4) .
Cu26 Se15 2.500(5) .
Cu26 Cu34 2.610(5) .
Cu26 Cu45 2.676(6) .
Cu26 Cu77 2.699(7) .
Cu26 Cu50 2.757(5) .
Cu26 Cu79 2.917(6) .
Cu27 Se37 2.338(5) .
Cu27 Se47 2.608(6) .
Cu27 Se14 2.645(5) .
Cu27 Se17 2.671(6) .
Cu27 Cu57 2.779(6) .
Cu27 Cu69 2.853(9) .
Cu27 Cu65 2.858(12) .
Cu27 Cu58 2.916(6) .
Cu27 Cu56 2.926(6) .
Cu27 Cu27 2.947(8) 4_565
Cu28 Se41 2.341(5) .
Cu28 Se18 2.622(6) .
Cu28 Se24 2.630(5) .
Cu28 Se7 2.688(6) .
Cu28 Cu66 2.787(11) .
Cu28 Cu60 2.803(5) .
Cu28 Cu68 2.878(8) .
Cu28 Cu62 2.896(6) .
Cu28 Cu28 2.905(8) 4_565
Cu28 Cu64 2.943(6) .
Cu28 Cu42 3.020(6) .
Cu29 P3 2.21(2) .
Cu29 Se42 2.581(5) .
Cu29 Cu39 2.580(7) .
Cu29 Se49 2.581(6) .
Cu29 Cu38 2.602(6) .
Cu29 Se26 2.617(5) .
Cu29 Cu63 2.628(6) .
Cu30 Se4 2.414(5) .
Cu30 Se1 2.440(4) .
Cu30 Se23 2.518(5) .
Cu30 Cu72 2.663(6) .
Cu30 Cu48 2.669(6) .
Cu30 Cu52 2.729(5) .
Cu30 Cu32 2.995(5) .
Cu31 Se35 2.416(5) .
Cu31 Se10 2.476(5) .
Cu31 Se11 2.532(4) .
Cu31 Cu44 2.610(6) .
Cu31 Cu53 2.687(5) .
Cu32 Se3 2.472(5) .
Cu32 Se23 2.480(5) .
Cu32 Cu48 2.635(6) .
Cu32 Cu62 2.675(6) .
Cu32 Cu64 2.686(5) .
Cu32 Se24 2.745(5) .
Cu33 Se44 2.413(6) .
Cu33 Se48 2.438(6) .
Cu33 Se40 2.536(6) .
Cu33 Cu35 2.615(6) .
Cu33 Cu49 2.658(7) .
Cu33 Cu74 2.677(8) .
Cu33 Cu55 2.777(6) .
Cu33 Cu76 2.912(8) .
Cu34 Se19 2.419(5) .
Cu34 Se29 2.434(5) .
Cu34 Se20 2.523(5) .
Cu34 Cu45 2.698(6) .
Cu34 Cu78 2.706(7) .
Cu34 Cu50 2.807(5) .
Cu34 Cu79 2.862(6) .
Cu35 Se44 2.430(6) .
Cu35 Se43 2.442(6) .
Cu35 Se49 2.516(6) .
Cu35 Cu39 2.601(6) .
Cu35 Cu49 2.654(8) .
Cu35 Cu75 2.707(9) .
Cu35 Cu55 2.763(6) .
Cu35 Cu76 2.996(8) .
Cu36 Se42 2.426(5) .
Cu36 Se2 2.455(5) .
Cu36 Cu38 2.471(7) .
Cu36 Se46 2.559(5) .
Cu36 Cu47 2.598(7) .
Cu36 Cu51 2.690(5) .
Cu36 Cu42 2.846(6) .
Cu37 Se33 2.390(5) .
Cu37 Cu43 2.399(10) .
Cu37 Se38 2.466(5) .
Cu37 Cu37 2.547(9) 4_565
Cu37 Se14 2.719(7) .
Cu37 Se12 2.741(6) .
Cu37 Cu53 2.897(7) .
Cu37 Cu57 2.916(6) .
Cu37 Cu59 3.021(6) .
Cu38 Se42 2.391(6) .
Cu38 Cu67 2.400(11) .
Cu38 Cu38 2.466(10) 4_565
Cu38 Se26 2.499(6) .
Cu38 Se46 2.784(8) .
Cu38 Cu51 2.907(7) .
Cu38 Se8 2.928(7) .
Cu39 Se49 2.382(7) .
Cu39 Cu39 2.464(11) 4_565
Cu39 Se26 2.481(6) .
Cu39 Cu67 2.608(11) .
Cu39 Se43 2.774(7) .
Cu39 Se25 2.847(7) .
Cu39 Cu55 2.853(7) .
Cu39 Cu63 2.920(8) .
Cu40 Cu43 2.373(11) .
Cu40 Se13 2.379(5) .
Cu40 Se38 2.472(5) .
Cu40 Cu40 2.560(9) 4_565
Cu40 Cu42 2.702(6) .
Cu40 Se8 2.721(7) .
Cu40 Se7 2.743(7) .
Cu40 Cu51 2.907(7) .
Cu40 Cu59 2.948(6) .
Cu40 Cu60 2.975(6) .
Cu41 Cu66 2.354(12) .
Cu41 Se22 2.405(5) .
Cu41 Cu41 2.455(8) 4_565
Cu41 Se31 2.471(5) .
Cu41 Se30 2.817(7) .
Cu41 Se18 2.911(6) .
Cu41 Cu54 2.963(6) .
Cu41 Cu62 2.999(7) .
Cu42 Se2 2.469(5) .
Cu42 Se7 2.555(5) .
Cu42 Se13 2.553(5) .
Cu42 Cu60 2.676(5) .
Cu42 Cu64 2.687(5) .
Cu42 Cu47 2.751(6) .
Cu43 Se38 2.394(9) .
Cu43 Cu59 2.561(10) .
Cu43 Cu60 2.566(9) .
Cu43 Cu57 2.579(10) .
Cu43 Se13 2.605(10) .
Cu43 Se36 2.613(9) .
Cu43 Se33 2.630(9) .
Cu44 P6 2.191(13) .
Cu44 Se33 2.488(5) .
Cu44 Se35 2.602(5) .
Cu44 Se10 2.607(5) .
Cu45 P4 2.205(14) .
Cu45 Se19 2.490(6) .
Cu45 Se20 2.626(6) .
Cu45 Se15 2.641(5) .
Cu46 P1 2.199(11) .
Cu46 Se36 2.484(4) .
Cu46 Se22 2.594(4) .
Cu46 Se21 2.595(5) .
Cu47 P8 2.228(14) .
Cu47 Se13 2.479(5) .
Cu47 Se2 2.609(5) .
Cu47 Se42 2.614(6) .
Cu48 P9 2.210(13) .
Cu48 Se4 2.492(5) .
Cu48 Se3 2.617(5) .
Cu48 Se23 2.642(5) .
Cu49 P10 2.21(2) .
Cu49 Se44 2.470(7) .
Cu49 Se40 2.632(6) .
Cu49 Se49 2.656(6) .
Cu50 Se47 2.390(7) .
Cu50 Cu79 2.399(8) .
Cu50 Se16 2.611(7) .
Cu50 Se29 2.701(7) .
Cu50 Cu26 2.756(5) 4_565
Cu50 Cu10 2.802(6) 4_565
Cu50 Cu34 2.807(5) 4_565
Cu50 Cu18 2.813(6) 4_565
Cu51 Se46 2.430(7) .
Cu51 Se7 2.477(7) .
Cu51 Se8 2.508(7) .
Cu51 Cu36 2.690(5) 4_565
Cu51 Cu1 2.831(7) 4_565
Cu51 Cu38 2.907(7) 4_565
Cu51 Cu40 2.907(7) 4_565
Cu52 Cu73 2.441(9) .
Cu52 Se24 2.451(6) .
Cu52 Se1 2.576(7) .
Cu52 Se5 2.621(7) .
Cu52 Cu30 2.729(5) 4_565
Cu52 Cu5 2.784(5) 4_565
Cu52 Cu3 2.836(7) 4_565
Cu52 Cu4 2.865(6) 4_565
Cu53 Se11 2.433(6) .
Cu53 Se12 2.483(7) .
Cu53 Se14 2.489(6) .
Cu53 Cu31 2.687(5) 4_565
Cu53 Cu16 2.847(6) 4_565
Cu53 Cu37 2.896(7) 4_565
Cu53 Cu13 2.939(7) 4_565
Cu54 Se30 2.407(6) .
Cu54 Se17 2.470(6) .
Cu54 Se18 2.497(7) .
Cu54 Cu6 2.662(4) 4_565
Cu54 Cu22 2.850(7) 4_565
Cu54 Cu9 2.897(6) 4_565
Cu54 Cu41 2.963(6) 4_565
Cu55 Se25 2.415(7) .
Cu55 Cu76 2.432(9) .
Cu55 Se43 2.581(8) .
Cu55 Se48 2.610(8) .
Cu55 Cu35 2.763(6) 4_565
Cu55 Cu33 2.777(6) 4_565
Cu55 Cu21 2.821(7) 4_565
Cu55 Cu39 2.853(7) 4_565
Cu56 Se37 2.394(4) .
Cu56 Se15 2.457(5) .
Cu56 Se35 2.475(4) .
Cu57 Se37 2.391(4) .
Cu57 Se33 2.429(4) .
Cu57 Se36 2.428(4) .
Cu58 Se37 2.394(4) .
Cu58 Se20 2.470(5) .
Cu58 Se21 2.471(4) .
Cu59 Se39 2.379(4) .
Cu59 Se33 2.434(5) .
Cu59 Se13 2.444(4) .
Cu60 Se41 2.384(4) .
Cu60 Se13 2.425(4) .
Cu60 Se36 2.439(4) .
Cu61 Se39 2.394(5) .
Cu61 Se40 2.465(5) .
Cu61 Se10 2.472(5) .
Cu62 Se41 2.394(4) .
Cu62 Se23 2.462(4) .
Cu62 Se22 2.466(5) .
Cu63 Se39 2.393(5) .
Cu63 Se49 2.444(5) .
Cu63 Se42 2.476(5) .
Cu64 Se41 2.392(5) .
Cu64 Se2 2.467(5) .
Cu64 Se3 2.471(5) .
Cu65 Se14 2.274(15) .
Cu65 Cu13 2.332(12) 4_565
Cu65 Se47 2.428(12) .
Cu65 Se32 2.440(14) .
Cu65 Cu10 2.610(13) 4_565
Cu65 Cu27 2.858(12) 4_565
Cu66 Se18 2.269(12) .
Cu66 Cu41 2.354(12) 4_565
Cu66 Se31 2.444(12) .
Cu66 Se24 2.443(13) .
Cu66 Cu3 2.598(11) 4_565
Cu66 Cu28 2.787(11) 4_565
Cu67 Se8 2.306(11) .
Cu67 Se26 2.402(12) .
Cu67 Cu38 2.400(11) 4_565
Cu67 Se25 2.461(12) .
Cu67 Cu39 2.608(11) 4_565
Cu67 Cu20 2.851(11) 4_565
Cu68 Se7 2.342(9) .
Cu68 Se27 2.418(9) .
Cu68 Se24 2.483(9) .
Cu68 Cu1 2.491(9) 4_565
Cu68 Cu4 2.645(8) 4_565
Cu68 Cu28 2.878(8) 4_565
Cu69 Se17 2.315(10) .
Cu69 Se34 2.444(9) .
Cu69 Se47 2.453(9) .
Cu69 Cu22 2.454(9) 4_565
Cu69 Cu18 2.616(10) 4_565
Cu69 Cu27 2.853(9) 4_565
Cu70 Se12 2.355(8) .
Cu70 Se9 2.430(8) .
Cu70 Se25 2.464(9) .
Cu70 Cu16 2.533(9) 4_565
Cu70 Cu21 2.638(8) 4_565
Cu70 Cu20 2.860(8) 4_565
Cu71 P18 2.27(3) .
Cu71 Se6 2.405(7) .
Cu71 Se4 2.426(8) .
Cu71 Cu73 2.526(9) .
Cu71 Cu72 2.766(9) .
Cu72 P16 2.20(2) .
Cu72 Se6 2.496(6) .
Cu72 Cu73 2.518(8) .
Cu72 Se4 2.702(7) .
Cu72 Se1 2.750(7) .
Cu72 Cu72 2.939(12) 4_565
Cu73 Se6 2.414(8) .
Cu73 Se5 2.431(9) .
Cu73 Cu72 2.518(8) 4_565
Cu73 Cu71 2.526(9) 4_565
Cu73 Se1 2.725(10) .
Cu73 Cu5 2.879(6) 4_565
Cu74 P7 2.22(2) .
Cu74 Se44 2.500(10) .
Cu74 Cu76 2.496(10) .
Cu74 Se45 2.519(9) .
Cu74 Cu75 2.773(12) .
Cu75 P17 2.32(4) .
Cu75 Cu76 2.461(10) .
Cu75 Se45 2.462(9) .
Cu75 Se44 2.551(11) .
Cu76 Se45 2.427(9) .
Cu76 Cu75 2.462(10) 4_565
Cu76 Cu74 2.496(10) 4_565
Cu76 Se48 2.499(11) .
Cu76 Se43 2.597(12) .
Cu76 Cu33 2.912(8) 4_565
Cu76 Cu35 2.996(8) 4_565
Cu77 P14 2.22(2) .
Cu77 Se28 2.460(7) .
Cu77 Cu79 2.516(8) .
Cu77 Se19 2.591(8) .
Cu77 Cu78 2.842(8) .
Cu77 Se16 2.919(8) .
Cu78 P15 2.29(2) .
Cu78 Se28 2.456(7) .
Cu78 Cu79 2.514(8) .
Cu78 Se19 2.578(9) .
Cu79 Se29 2.481(8) .
Cu79 Se28 2.500(8) .
Cu79 Cu78 2.514(8) 4_565
Cu79 Cu77 2.515(8) 4_565
Cu79 Se16 2.525(8) .
Cu79 Cu34 2.862(6) 4_565
Cu79 Cu26 2.917(6) 4_565
Se1 Cu30 2.440(4) 4_565
Se1 Cu72 2.750(7) 4_565
Se1 Cu3 2.860(7) 4_565
Se5 Cu5 2.447(4) 4_565
Se5 Cu4 2.715(6) 4_565
Se6 Cu71 2.405(7) 4_565
Se6 Cu72 2.496(6) 4_565
Se7 Cu42 2.555(5) 4_565
Se7 Cu28 2.688(6) 4_565
Se7 Cu40 2.743(7) 4_565
Se8 Cu7 2.581(5) 4_565
Se8 Cu20 2.649(6) 4_565
Se8 Cu40 2.721(7) 4_565
Se8 Cu38 2.929(7) 4_565
Se9 Cu16 2.492(5) 4_565
Se9 Cu21 2.512(6) 4_565
Se9 Cu14 2.601(4) 4_565
Se11 Cu31 2.532(4) 4_565
Se11 Cu16 2.691(7) 4_565
Se11 Cu13 2.840(7) 4_565
Se12 Cu19 2.551(5) 4_565
Se12 Cu20 2.671(6) 4_565
Se12 Cu37 2.741(6) 4_565
Se14 Cu12 2.589(4) 4_565
Se14 Cu27 2.645(5) 4_565
Se14 Cu37 2.719(7) 4_565
Se14 Cu13 2.888(6) 4_565
Se16 Cu26 2.434(4) 4_565
Se16 Cu10 2.818(7) 4_565
Se16 Cu77 2.919(8) 4_565
Se17 Cu24 2.564(4) 4_565
Se17 Cu27 2.671(6) 4_565
Se17 Cu9 2.742(6) 4_565
Se18 Cu15 2.588(4) 4_565
Se18 Cu28 2.622(6) 4_565
Se18 Cu9 2.737(6) 4_565
Se18 Cu41 2.911(6) 4_565
Se24 Cu28 2.630(5) 4_565
Se24 Cu32 2.745(5) 4_565
Se24 Cu3 2.797(6) 4_565
Se24 Cu4 2.835(6) 4_565
Se25 Cu20 2.618(6) 4_565
Se25 Cu25 2.742(6) 4_565
Se25 Cu39 2.847(7) 4_565
Se25 Cu21 2.850(7) 4_565
Se26 Cu39 2.481(6) 4_565
Se26 Cu38 2.499(6) 4_565
Se26 Cu29 2.617(5) 4_565
Se27 Cu1 2.484(6) 4_565
Se27 Cu4 2.518(6) 4_565
Se27 Cu2 2.596(4) 4_565
Se28 Cu78 2.456(7) 4_565
Se28 Cu77 2.461(7) 4_565
Se29 Cu34 2.434(5) 4_565
Se29 Cu18 2.773(7) 4_565
Se30 Cu6 2.496(4) 4_565
Se30 Cu22 2.761(7) 4_565
Se30 Cu41 2.817(7) 4_565
Se31 Cu3 2.458(5) 4_565
Se31 Cu41 2.471(5) 4_565
Se31 Cu23 2.626(4) 4_565
Se32 Cu10 2.470(5) 4_565
Se32 Cu13 2.476(6) 4_565
Se32 Cu8 2.622(4) 4_565
Se34 Cu22 2.474(5) 4_565
Se34 Cu18 2.504(5) 4_565
Se34 Cu11 2.606(4) 4_565
Se38 Cu43 2.394(9) 4_565
Se38 Cu37 2.466(5) 4_565
Se38 Cu9 2.470(5) 4_565
Se38 Cu40 2.472(5) 4_565
Se43 Cu35 2.442(6) 4_565
Se43 Cu39 2.774(7) 4_565
Se45 Cu75 2.462(9) 4_565
Se45 Cu74 2.518(9) 4_565
Se46 Cu36 2.559(5) 4_565
Se46 Cu1 2.714(7) 4_565
Se46 Cu38 2.784(8) 4_565
Se47 Cu27 2.608(6) 4_565
Se47 Cu17 2.736(5) 4_565
Se47 Cu18 2.831(6) 4_565
Se47 Cu10 2.858(6) 4_565
Se48 Cu33 2.438(6) 4_565
Se48 Cu21 2.726(7) 4_565
P1 C131 1.85(8) .
P1 C121 1.94(7) .
P1 C111 1.86(9) .
P2 C221 1.80(4) .
P2 C211 1.90(4) .
P2 C231 2.03(6) .
P3 C331 2.18(6) .
P3 C311 2.17(6) .
P3 C321 2.43(9) .
P4 C411 2.06(5) .
P4 C421 2.15(8) .
P4 C431 2.13(8) .
P5 C511 1.87(7) .
P5 C531 1.71(11) .
P5 C521 2.11(6) .
P6 C611 1.81(10) .
P6 C631 1.85(10) .
P6 C621 2.08(8) .
P7 C721 1.88(8) .
P7 C731 2.09(7) .
P7 C711 2.24(10) .
P8 C811 2.08(7) .
P8 C821 2.25(8) .
P9 C921 2.02(7) .
P9 C911 2.05(6) .
P9 C931 2.26(7) .
P10 C10B 2.07(9) .
P10 C10A 2.19(6) .
P11 C11C 1.99(7) .
P11 C11B 2.02(7) .
P11 C11A 2.22(5) .
P12 C12B 1.74(7) .
P12 C12A 1.98(9) .
P12 C12C 2.27(5) .
P13 C13A 1.70(7) .
P13 C13B 2.21(6) .
P13 C13C 2.27(5) .
P14 C14C 1.96(13) .
P14 C14B 2.05(9) .
P15 C15B 1.90(9) .
P16 C16A 1.69(12) .
P16 C16C 1.83(9) .
P16 C16B 2.07(8) .
P17 C17B 2.23(8) .
P17 C17A 2.26(8) .
P17 C17C 2.33(8) .
P18 C18B 1.85(7) .
P18 C18A 2.06(8) .
C11B C11E 1.21(8) .
C11F C11C 1.40(8) .
C12A C12D 1.27(9) .
C12B C12E 1.33(7) .
C13A C13D 1.55(8) .
C14B C14E 1.93(10) .
C14E C14B 1.93(10) 4_565
C14F C14C 3.36(14) .
C16C C16F 1.70(10) .
C17C C17C 1.59(13) 4_565
C111 C112 1.22(15) .
C121 C122 1.42(8) .
C131 C132 1.37(9) .
C211 C212 1.58(5) .
C221 C222 1.56(6) .
C231 C232 1.25(10) .
C421 C422 1.33(14) .
C511 C512 1.49(7) .
C531 C532 1.40(11) .
C611 C612 1.68(12) .
C631 C632 1.68(10) .
C811 C812 1.70(11) .
C921 C922 1.71(8) .
